data_7119811
loop_
_publ_author_name
'Zhang, Chen'
'Patil, Rahul S.'
'Li, Tao'
'Barnes, Charles L.'
'Atwood, Jerry L.'

_publ_section_title
;
 Self-assembly of magnesium-seamed hexameric pyrogallol[4]arene
 nanocapsules.
;
_journal_issue 31
_journal_name_full 'Chemical communications (Cambridge, England)'
_journal_page_first 4312
_journal_page_last 4314
_journal_paper_doi 10.1039/c7cc01208j
_journal_volume 53
_journal_year 2017
_chemical_formula_sum 'C250 H226 Mg24 N2 O120'
_chemical_formula_weight 5761.75
_space_group_crystal_system triclinic
_space_group_IT_number 2
_space_group_name_Hall '-P 1'
_space_group_name_H-M_alt 'P -1'
_symmetry_space_group_name_Hall '-P 1'
_symmetry_space_group_name_H-M 'P -1'
_atom_sites_solution_hydrogens geom
_audit_creation_method SHELXL-2014/7
_audit_update_record
;
2017-01-04 deposited with the CCDC.
2017-03-13 downloaded from the CCDC.
;
_cell_angle_alpha 93.634(4)
_cell_angle_beta 92.074(5)
_cell_angle_gamma 90.160(5)
_cell_formula_units_Z 2
_cell_length_a 26.113(2)
_cell_length_b 26.276(2)
_cell_length_c 27.960(2)
_cell_measurement_reflns_used 665
_cell_measurement_temperature 100(2)
_cell_measurement_theta_max 56.9
_cell_measurement_theta_min 2.4
_cell_volume 19133(2)
_computing_cell_refinement 'SAINT (Bruker, 1998)'
_computing_data_collection 'SMART (Bruker, 1998)'
_computing_data_reduction 'SAINT (Bruker, 1998)'
_computing_molecular_graphics 'ORTEP-III (Burnett & Johnson, 1996)'
_computing_publication_material 'CIFTAB (Sheldrick, 1997)'
_computing_structure_refinement 'SHELXL-97 (Sheldrick, 1997)'
_computing_structure_solution 'SHELXS-97 (Sheldrick, 1997)'
_diffrn_ambient_temperature 100(2)
_diffrn_measured_fraction_theta_full 0.965
_diffrn_measured_fraction_theta_max 0.965
_diffrn_measurement_device_type 'Bruker Prospector CCD area detector'
_diffrn_measurement_method 'omega scans'
_diffrn_radiation_type CuK\a
_diffrn_radiation_wavelength 1.54178
_diffrn_reflns_av_R_equivalents 0.0896
_diffrn_reflns_av_unetI/netI 0.0513
_diffrn_reflns_Laue_measured_fraction_full 0.965
_diffrn_reflns_Laue_measured_fraction_max 0.965
_diffrn_reflns_limit_h_max 28
_diffrn_reflns_limit_h_min -27
_diffrn_reflns_limit_k_max 29
_diffrn_reflns_limit_k_min -29
_diffrn_reflns_limit_l_max 31
_diffrn_reflns_limit_l_min -31
_diffrn_reflns_number 516470
_diffrn_reflns_point_group_measured_fraction_full 0.965
_diffrn_reflns_point_group_measured_fraction_max 0.965
_diffrn_reflns_theta_full 59.948
_diffrn_reflns_theta_max 59.948
_diffrn_reflns_theta_min 1.584
_diffrn_source 'Incoatec IMuS microfocus Cu tube'
_diffrn_standards_decay_% 0.0
_exptl_absorpt_coefficient_mu 1.025
_exptl_absorpt_correction_T_max 0.86
_exptl_absorpt_correction_T_min 0.56
_exptl_absorpt_correction_type multi-scan
_exptl_absorpt_process_details
;
 Data were corrected for decay and absorption using the program SADABS 
 (Sheldrick, G. M. (2003). SADABS. Version 2.10. University of
 G\"ottingen, Germany).
;
_exptl_crystal_colour Blue
_exptl_crystal_density_diffrn 1.000
_exptl_crystal_description Plate
_exptl_crystal_F_000 5976
_exptl_crystal_size_max 0.600
_exptl_crystal_size_mid 0.600
_exptl_crystal_size_min 0.150
_refine_diff_density_max 1.952
_refine_diff_density_min -1.153
_refine_diff_density_rms 0.150
_refine_ls_extinction_method none
_refine_ls_goodness_of_fit_ref 2.047
_refine_ls_hydrogen_treatment constr
_refine_ls_matrix_type full
_refine_ls_number_parameters 2699
_refine_ls_number_reflns 54746
_refine_ls_number_restraints 69
_refine_ls_restrained_S_all 2.049
_refine_ls_R_factor_all 0.2219
_refine_ls_R_factor_gt 0.1726
_refine_ls_shift/su_max 0.009
_refine_ls_shift/su_mean 0.000
_refine_ls_structure_factor_coef Fsqd
_refine_ls_weighting_details 'w=1/[\s^2^(Fo^2^)+(0.2000P)^2^] where P=(Fo^2^+2Fc^2^)/3'
_refine_ls_weighting_scheme calc
_refine_ls_wR_factor_gt 0.4686
_refine_ls_wR_factor_ref 0.5144
_reflns_Friedel_coverage 0.000
_reflns_number_gt 34659
_reflns_number_total 54746
_reflns_threshold_expression 'I > 2\s(I)'
_cod_data_source_file c7cc01208j2.cif
_cod_data_source_block ZC091308PgC3MgMeCN
_cod_depositor_comments 'Adding full bibliography for 7119810--7119811.cif.'
_cod_original_cell_volume 19133(3)
_cod_database_code 7119811
_shelx_shelxl_version_number 2014/7
_shelx_space_group_comment
;
The symmetry employed for this shelxl refinement is uniquely defined
by the following loop, which should always be used as a source of
symmetry information in preference to the above space-group names.
They are only intended as comments.
;
_shelx_estimated_absorpt_t_min 0.578
_shelx_estimated_absorpt_t_max 0.861

loop_
_space_group_symop_operation_xyz
'x, y, z'
'-x, -y, -z'

loop_
_atom_site_label
_atom_site_type_symbol
_atom_site_fract_x
_atom_site_fract_y
_atom_site_fract_z
_atom_site_U_iso_or_equiv
_atom_site_adp_type
_atom_site_occupancy
_atom_site_site_symmetry_order
_atom_site_calc_flag
_atom_site_refinement_flags_posn
_atom_site_refinement_flags_adp
Mg18 Mg 0.55816(11) 0.82377(11) 0.28058(12) 0.0639(8) Uani 1 1 d . .
Mg20 Mg 0.33050(12) 0.78844(12) 0.59302(12) 0.0667(8) Uani 1 1 d . .
Mg2 Mg 0.22531(12) 0.66659(11) 0.09411(12) 0.0642(8) Uani 1 1 d . .
Mg24 Mg 0.37824(12) 0.81901(11) 0.31197(11) 0.0623(8) Uani 1 1 d . .
Mg7 Mg 0.22569(11) 0.65686(12) -0.07834(12) 0.0649(8) Uani 1 1 d . .
Mg23 Mg 0.30058(12) 0.80851(12) 0.42293(11) 0.0648(8) Uani 1 1 d . .
Mg1 Mg 0.12045(12) 0.68725(12) 0.18427(11) 0.0640(8) Uani 1 1 d . .
Mg19 Mg 0.45134(12) 0.78446(12) 0.67120(12) 0.0679(8) Uani 1 1 d . .
Mg3 Mg 0.20207(12) 0.56830(12) 0.18540(12) 0.0660(8) Uani 1 1 d . .
Mg21 Mg 0.65173(12) 1.11603(12) 0.30011(12) 0.0678(8) Uani 1 1 d . .
Mg17 Mg 0.65398(12) 0.93153(12) 0.28024(13) 0.0707(9) Uani 1 1 d . .
Mg10 Mg 0.17913(13) 0.38620(13) 0.19158(13) 0.0749(9) Uani 1 1 d . .
Mg22 Mg 0.72859(12) 1.08689(12) 0.66158(11) 0.0647(8) Uani 1 1 d . .
Mg15 Mg 0.73283(12) 0.90417(12) 0.63863(11) 0.0674(8) Uani 1 1 d . .
Mg4 Mg -0.06055(12) 0.71908(13) 0.18050(12) 0.0717(9) Uani 1 1 d . .
Mg11 Mg 0.06077(13) 0.30142(13) 0.18717(13) 0.0767(9) Uani 1 1 d . .
Mg12 Mg -0.16217(12) 0.72125(12) -0.09314(13) 0.0720(9) Uani 1 1 d . .
Mg13 Mg 0.71287(12) 0.81006(12) 0.53207(12) 0.0706(9) Uani 1 1 d . .
Mg14 Mg 0.63199(13) 0.79768(13) 0.64042(13) 0.0742(9) Uani 1 1 d . .
Mg9 Mg -0.12154(13) 0.33391(14) 0.17667(13) 0.0771(9) Uani 1 1 d . .
Mg5 Mg -0.15928(13) 0.72710(14) 0.07912(13) 0.0779(10) Uani 1 1 d . .
Mg16 Mg 0.67685(13) 0.82348(13) 0.36243(14) 0.0790(10) Uani 1 1 d . .
Mg6 Mg 0.17685(13) 0.36812(15) -0.17350(13) 0.0831(10) Uani 1 1 d . .
Mg8 Mg 0.20699(12) 0.55007(14) -0.17389(12) 0.0749(9) Uani 1 1 d . .
O10D O 0.3432(2) 0.7318(2) 0.5395(2) 0.0621(15) Uani 1 1 d . .
O3B O 0.2817(2) 0.6343(2) 0.0536(2) 0.0595(15) Uani 1 1 d . .
O9F O 0.7166(2) 1.0730(2) 0.3038(2) 0.0595(15) Uani 1 1 d . .
O4F O 0.7846(2) 1.0458(2) 0.6276(2) 0.0632(15) Uani 1 1 d . .
O12A O 0.2142(2) 0.7229(2) -0.0355(2) 0.0620(15) Uani 1 1 d . .
O10B O 0.2263(2) 0.2862(2) 0.0546(2) 0.0673(17) Uani 1 1 d . .
O6E O 0.3808(2) 0.9259(2) 0.7582(2) 0.0583(14) Uani 1 1 d . .
O1A O 0.2166(2) 0.7289(2) 0.0532(2) 0.0602(15) Uani 1 1 d . .
O9E O 0.4999(2) 1.1527(2) 0.7651(2) 0.0640(16) Uani 1 1 d . .
O3A O 0.0883(2) 0.7544(2) 0.1661(2) 0.0690(17) Uani 1 1 d . .
O1F O 0.7642(2) 0.8345(2) 0.4837(2) 0.0638(16) Uani 1 1 d . .
O8F O 0.6868(2) 1.1528(2) 0.3575(2) 0.0737(19) Uani 1 1 d . .
O1E O 0.7230(2) 0.9441(3) 0.7026(2) 0.0697(18) Uani 1 1 d . .
O10F O 0.7172(2) 0.9773(2) 0.2962(2) 0.0635(15) Uani 1 1 d . .
O4B O 0.2835(2) 0.6302(2) -0.0349(2) 0.0588(15) Uani 1 1 d . .
O12D O 0.4936(2) 0.7275(2) 0.6378(2) 0.0661(16) Uani 1 1 d . .
O11E O 0.6709(2) 1.1221(2) 0.6970(2) 0.0641(16) Uani 1 1 d . .
O11B O 0.1946(2) 0.3392(2) 0.1321(2) 0.0718(18) Uani 1 1 d . .
O4D O 0.6699(2) 0.7571(2) 0.3962(2) 0.0634(16) Uani 1 1 d . .
O10E O 0.5929(2) 1.1566(2) 0.7500(2) 0.0619(15) Uani 1 1 d . .
O9D O 0.3313(2) 0.7466(2) 0.4533(2) 0.0614(15) Uani 1 1 d . .
O3F O 0.7879(2) 0.9525(2) 0.6177(2) 0.0630(16) Uani 1 1 d . .
O7E O 0.3787(2) 1.0215(2) 0.7694(2) 0.0637(15) Uani 1 1 d . .
O12E O 0.7233(2) 1.0386(2) 0.7167(2) 0.0641(16) Uani 1 1 d . .
O12B O 0.2463(3) 0.4198(2) 0.1729(2) 0.0751(18) Uani 1 1 d . .
O4C O 0.1644(2) 0.4387(3) 0.2489(2) 0.0766(19) Uani 1 1 d . .
O6F O 0.7529(2) 1.1795(2) 0.5257(2) 0.0624(15) Uani 1 1 d . .
O7F O 0.7376(2) 1.1894(2) 0.4382(2) 0.0661(16) Uani 1 1 d . .
O8E O 0.4091(2) 1.1107(2) 0.7382(2) 0.0701(17) Uani 1 1 d . .
O7A O -0.1316(2) 0.7797(2) -0.0493(2) 0.0680(17) Uani 1 1 d . .
O12F O 0.7444(2) 0.8438(2) 0.3977(2) 0.0688(17) Uani 1 1 d . .
O6B O 0.2608(2) 0.4966(3) -0.1552(2) 0.0728(18) Uani 1 1 d . .
O8A O -0.0965(2) 0.7290(3) -0.1271(2) 0.0730(18) Uani 1 1 d . .
O2A O 0.1675(2) 0.7013(2) 0.1297(2) 0.0654(16) Uani 1 1 d . .
O6D O 0.5198(2) 0.7599(2) 0.2973(2) 0.0671(16) Uani 1 1 d . .
O6C O 0.0193(2) 0.3324(3) 0.2429(2) 0.0768(19) Uani 1 1 d . .
O3E O 0.6018(2) 0.8105(2) 0.7060(2) 0.0692(17) Uani 1 1 d . .
O6A O -0.1303(2) 0.7822(2) 0.0401(2) 0.0687(17) Uani 1 1 d . .
O4E O 0.5084(2) 0.8048(2) 0.7230(2) 0.0709(17) Uani 1 1 d . .
O9B O 0.2231(2) 0.2855(2) -0.0351(2) 0.0709(17) Uani 1 1 d . .
O1D O 0.5851(2) 0.7358(2) 0.6196(2) 0.0711(17) Uani 1 1 d . .
O11D O 0.4001(2) 0.7642(2) 0.6184(2) 0.0725(18) Uani 1 1 d . .
O1B O 0.2563(2) 0.5152(2) 0.1693(2) 0.0731(18) Uani 1 1 d . .
O5B O 0.2381(2) 0.5902(2) -0.1173(3) 0.0758(19) Uani 1 1 d . .
O2F O 0.7430(2) 0.8698(2) 0.5732(2) 0.0737(19) Uani 1 1 d . .
O4A O -0.0049(2) 0.7693(3) 0.1630(2) 0.0737(18) Uani 1 1 d . .
O10A O 0.0884(2) 0.7352(2) -0.1591(2) 0.0707(17) Uani 1 1 d . .
O12C O -0.0213(3) 0.6973(3) 0.2391(2) 0.0777(19) Uani 1 1 d . .
O2C O 0.1460(2) 0.6184(2) 0.2038(2) 0.0709(17) Uani 1 1 d . .
O3C O 0.1738(2) 0.5303(3) 0.2410(2) 0.0725(17) Uani 1 1 d . .
O7D O 0.4286(2) 0.7591(2) 0.3159(2) 0.0656(16) Uani 1 1 d . .
O1C O 0.0728(3) 0.6778(3) 0.2402(3) 0.081(2) Uani 1 1 d . .
O3D O 0.6844(2) 0.7527(3) 0.4841(2) 0.0742(18) Uani 1 1 d . .
O7C O -0.0741(3) 0.3514(3) 0.2357(2) 0.0788(19) Uani 1 1 d . .
O5F O 0.7320(2) 1.1291(2) 0.6032(2) 0.0686(17) Uani 1 1 d . .
O10C O -0.1672(2) 0.5899(3) 0.2336(2) 0.080(2) Uani 1 1 d . .
O5E O 0.4153(2) 0.8446(3) 0.7068(3) 0.0784(19) Uani 1 1 d . .
O7B O 0.2433(2) 0.4049(3) -0.1513(2) 0.082(2) Uani 1 1 d . .
O5A O -0.0951(2) 0.7421(3) 0.1197(2) 0.0761(19) Uani 1 1 d . .
O2B O 0.2313(2) 0.6011(3) 0.1283(2) 0.0737(18) Uani 1 1 d . .
O9A O -0.0053(2) 0.7517(3) -0.1636(3) 0.080(2) Uani 1 1 d . .
O8D O 0.3573(2) 0.7936(2) 0.3753(2) 0.0711(17) Uani 1 1 d . .
O5C O 0.1113(2) 0.3578(3) 0.2125(3) 0.081(2) Uani 1 1 d . .
O11A O 0.1662(3) 0.6859(3) -0.1169(3) 0.080(2) Uani 1 1 d . .
O9C O -0.1785(2) 0.4962(3) 0.2304(3) 0.0799(19) Uani 1 1 d . .
O2D O 0.6585(3) 0.7824(3) 0.5742(3) 0.087(2) Uani 1 1 d . .
O2E O 0.6750(3) 0.8595(3) 0.6629(2) 0.0756(18) Uani 1 1 d . .
O5D O 0.6093(2) 0.8001(2) 0.3299(3) 0.0754(18) Uani 1 1 d . .
O8C O -0.1502(3) 0.4032(3) 0.1954(3) 0.096(2) Uani 1 1 d . .
O8B O 0.1897(3) 0.3313(3) -0.1132(3) 0.087(2) Uani 1 1 d . .
O22O O 0.7855(3) 1.1309(3) 0.7002(3) 0.089(2) Uani 1 1 d . .
O11F O 0.6884(3) 0.8903(3) 0.3323(3) 0.087(2) Uani 1 1 d . .
O20O O 0.2907(3) 0.7372(3) 0.6327(3) 0.089(2) Uani 1 1 d . .
C1F C 0.8574(3) 0.9395(3) 0.5044(3) 0.0477(19) Uiso 1 1 d . .
H1F H 0.8841 0.9553 0.4885 0.057 Uiso 1 1 calc R U
C6B C 0.3416(3) 0.5632(3) 0.0571(3) 0.0488(19) Uiso 1 1 d . .
C12C C 0.0432(3) 0.3720(3) 0.2657(3) 0.055(2) Uiso 1 1 d . .
C2F C 0.8323(3) 0.8990(3) 0.4821(3) 0.0466(18) Uiso 1 1 d . .
O11C O -0.1097(3) 0.6653(3) 0.1994(3) 0.084(2) Uani 1 1 d . .
C13E C 0.4558(3) 0.9235(3) 0.8135(3) 0.0488(19) Uiso 1 1 d . .
C9F C 0.8418(3) 1.0543(3) 0.5614(3) 0.0463(18) Uiso 1 1 d . .
C26B C 0.2671(3) 0.3949(3) 0.1352(3) 0.057(2) Uiso 1 1 d . .
O24O O 0.3293(3) 0.7686(3) 0.2714(3) 0.093(2) Uani 1 1 d . .
C27F C 0.8134(3) 0.9063(3) 0.3935(3) 0.0503(19) Uiso 1 1 d . .
O7O O 0.2780(3) 0.6967(3) -0.1157(3) 0.093(2) Uani 1 1 d . .
C7B C 0.3694(3) 0.5820(3) 0.0131(3) 0.051(2) Uani 1 1 d . .
H7B H 0.3652 0.6199 0.0133 0.061 Uiso 1 1 calc R U
O10O O 0.2220(3) 0.3401(3) 0.2375(3) 0.090(2) Uani 1 1 d . .
O2O O 0.2811(3) 0.7044(3) 0.1389(3) 0.092(2) Uani 1 1 d . .
C9B C 0.3416(3) 0.5583(3) -0.0325(3) 0.0472(18) Uiso 1 1 d . .
C20F C 0.7956(3) 1.0718(3) 0.3509(3) 0.0464(18) Uiso 1 1 d . .
C23B C 0.3036(3) 0.3366(3) 0.0564(3) 0.054(2) Uiso 1 1 d . .
C16F C 0.8072(3) 1.1319(3) 0.4204(3) 0.052(2) Uiso 1 1 d . .
C6F C 0.8448(3) 0.9586(3) 0.5504(3) 0.051(2) Uiso 1 1 d . .
C22D C 0.4530(3) 0.6464(3) 0.5306(3) 0.054(2) Uiso 1 1 d . .
H22D H 0.4654 0.6197 0.5097 0.064 Uiso 1 1 calc R U
O19O O 0.4238(3) 0.7328(3) 0.7172(3) 0.097(2) Uani 1 1 d . .
C8F C 0.8531(3) 1.0813(3) 0.5226(3) 0.0499(19) Uiso 1 1 d . .
H8F H 0.8815 1.0704 0.5043 0.060 Uiso 1 1 calc R U
C27D C 0.4840(3) 0.6631(3) 0.5703(3) 0.055(2) Uiso 1 1 d . .
C15F C 0.8250(3) 1.0919(3) 0.3909(3) 0.0487(19) Uiso 1 1 d . .
H15F H 0.8578 1.0779 0.3978 0.058 Uiso 1 1 calc R U
C5F C 0.8055(3) 0.9351(3) 0.5732(3) 0.056(2) Uiso 1 1 d . .
O17O O 0.6927(3) 0.8883(3) 0.2267(3) 0.107(3) Uani 1 1 d . .
O18O O 0.5919(3) 0.7774(4) 0.2219(3) 0.113(3) Uani 1 1 d . .
C16B C 0.3127(3) 0.3957(3) -0.0939(3) 0.054(2) Uiso 1 1 d . .
C26A C 0.1789(3) 0.7525(3) -0.0553(3) 0.059(2) Uiso 1 1 d . .
C22B C 0.3323(3) 0.3781(3) 0.0782(3) 0.054(2) Uiso 1 1 d . .
H22B H 0.3641 0.3869 0.0653 0.065 Uiso 1 1 calc R U
C13B C 0.3301(3) 0.4896(3) -0.0942(3) 0.053(2) Uiso 1 1 d . .
C8B C 0.3551(3) 0.5105(3) -0.0543(3) 0.052(2) Uiso 1 1 d . .
H8B H 0.3827 0.4923 -0.0406 0.063 Uiso 1 1 calc R U
C28F C 0.8454(3) 0.8800(3) 0.4301(3) 0.054(2) Uani 1 1 d . .
H28F H 0.8353 0.8431 0.4265 0.064 Uiso 1 1 calc R U
C26D C 0.4663(3) 0.7054(3) 0.5992(3) 0.057(2) Uiso 1 1 d . .
C6D C 0.6293(3) 0.6787(3) 0.4843(3) 0.053(2) Uiso 1 1 d . .
O1O O 0.1704(4) 0.7288(4) 0.2355(3) 0.118(3) Uani 1 1 d . .
C23F C 0.7989(3) 0.9754(3) 0.3409(3) 0.052(2) Uiso 1 1 d . .
C7F C 0.8711(3) 1.0060(3) 0.5742(3) 0.0476(19) Uani 1 1 d . .
H7F H 0.8680 1.0036 0.6095 0.057 Uiso 1 1 calc R U
C13D C 0.5336(3) 0.6856(3) 0.3454(3) 0.055(2) Uiso 1 1 d . .
C32B C 0.4020(3) 0.4276(4) -0.1162(4) 0.064(2) Uani 1 1 d . .
H32A H 0.4158 0.4311 -0.0827 0.077 Uiso 1 1 calc R U
H32B H 0.4076 0.3919 -0.1283 0.077 Uiso 1 1 calc R U
C21D C 0.3746(3) 0.6487(3) 0.4759(3) 0.055(2) Uani 1 1 d . .
H21D H 0.3385 0.6591 0.4824 0.066 Uiso 1 1 calc R U
C10F C 0.7997(3) 1.0706(3) 0.5892(3) 0.054(2) Uiso 1 1 d . .
C26E C 0.6875(3) 1.0556(3) 0.7481(3) 0.054(2) Uiso 1 1 d . .
C27E C 0.6774(3) 1.0308(3) 0.7886(3) 0.057(2) Uiso 1 1 d . .
O15O O 0.7886(3) 0.8599(3) 0.6708(3) 0.097(2) Uani 1 1 d . .
O23I O 0.3533(3) 0.8610(3) 0.4611(3) 0.103(2) Uani 1 1 d . .
C28B C 0.3442(3) 0.4524(3) 0.1404(3) 0.053(2) Uani 1 1 d . .
H28B H 0.3334 0.4569 0.1744 0.064 Uiso 1 1 calc R U
O3I O 0.1469(4) 0.5327(3) 0.1337(3) 0.108(3) Uani 1 1 d . .
C12B C 0.2911(4) 0.5161(4) -0.1149(3) 0.062(2) Uiso 1 1 d . .
C21F C 0.8162(3) 1.0260(3) 0.3206(3) 0.051(2) Uani 1 1 d . .
H21F H 0.7988 1.0270 0.2882 0.061 Uiso 1 1 calc R U
C19F C 0.7482(3) 1.0903(3) 0.3415(3) 0.051(2) Uiso 1 1 d . .
C13F C 0.8254(3) 1.1246(3) 0.5081(3) 0.0480(19) Uiso 1 1 d . .
C20D C 0.3886(3) 0.6766(3) 0.4324(3) 0.053(2) Uiso 1 1 d . .
C3A C 0.1801(3) 0.7610(3) 0.0716(3) 0.053(2) Uiso 1 1 d . .
C4A C 0.1536(3) 0.7443(3) 0.1107(3) 0.053(2) Uiso 1 1 d . .
C27A C 0.1670(3) 0.8021(3) -0.0374(3) 0.055(2) Uiso 1 1 d . .
O18I O 0.5270(4) 0.8712(4) 0.3407(3) 0.122(3) Uani 1 1 d . .
C28D C 0.5357(3) 0.6412(3) 0.5803(3) 0.057(2) Uani 1 1 d . .
H28D H 0.5432 0.6476 0.6155 0.068 Uiso 1 1 calc R U
C3F C 0.7933(3) 0.8764(3) 0.5042(3) 0.059(2) Uiso 1 1 d . .
C24B C 0.2577(4) 0.3247(4) 0.0746(3) 0.064(2) Uiso 1 1 d . .
C19A C -0.0216(3) 0.7820(3) -0.1241(3) 0.059(2) Uiso 1 1 d . .
C24E C 0.6200(3) 1.1160(3) 0.7649(3) 0.052(2) Uiso 1 1 d . .
C12E C 0.4263(3) 0.9057(3) 0.7718(3) 0.059(2) Uiso 1 1 d . .
C10E C 0.4919(3) 0.8432(3) 0.7534(3) 0.055(2) Uiso 1 1 d . .
C27B C 0.3147(3) 0.4067(3) 0.1185(3) 0.057(2) Uiso 1 1 d . .
C3B C 0.2859(3) 0.5281(3) 0.1318(3) 0.053(2) Uiso 1 1 d . .
C15D C 0.4254(3) 0.6585(3) 0.4002(3) 0.054(2) Uiso 1 1 d . .
H15D H 0.4409 0.6266 0.4057 0.065 Uiso 1 1 calc R U
C23D C 0.4050(3) 0.6663(3) 0.5197(3) 0.0503(19) Uiso 1 1 d . .
O13O O 0.7670(3) 0.7588(3) 0.5559(3) 0.105(3) Uani 1 1 d . .
C22F C 0.8279(3) 0.9505(3) 0.3734(3) 0.056(2) Uiso 1 1 d . .
H22F H 0.8605 0.9646 0.3829 0.068 Uiso 1 1 calc R U
C22E C 0.6386(3) 1.0503(3) 0.8181(3) 0.059(2) Uiso 1 1 d . .
H22E H 0.6317 1.0337 0.8464 0.071 Uiso 1 1 calc R U
C2B C 0.3276(3) 0.5010(3) 0.1167(3) 0.052(2) Uiso 1 1 d . .
C14F C 0.8383(3) 1.1528(3) 0.4659(3) 0.052(2) Uani 1 1 d . .
H14F H 0.8261 1.1884 0.4728 0.063 Uiso 1 1 calc R U
C10B C 0.3016(3) 0.5839(3) -0.0536(3) 0.056(2) Uiso 1 1 d . .
C28A C 0.1952(3) 0.8242(3) 0.0088(3) 0.058(2) Uani 1 1 d . .
H28A H 0.2301 0.8088 0.0098 0.069 Uiso 1 1 calc R U
C17F C 0.7593(3) 1.1522(3) 0.4107(3) 0.051(2) Uiso 1 1 d . .
C8E C 0.5017(4) 0.9029(4) 0.8216(3) 0.067(2) Uiso 1 1 d . .
H8E H 0.5224 0.9175 0.8477 0.080 Uiso 1 1 calc R U
C11E C 0.4432(4) 0.8638(3) 0.7424(3) 0.060(2) Uiso 1 1 d . .
C10A C -0.0206(3) 0.7957(3) 0.1233(3) 0.053(2) Uiso 1 1 d . .
C35F C 0.8736(3) 1.0281(3) 0.3124(3) 0.060(2) Uani 1 1 d . .
H35A H 0.8825 1.0619 0.3011 0.071 Uiso 1 1 calc R U
H35B H 0.8927 1.0240 0.3431 0.071 Uiso 1 1 calc R U
C19D C 0.3664(3) 0.7231(3) 0.4249(3) 0.056(2) Uiso 1 1 d . .
O21I O 0.6122(4) 1.0723(4) 0.3507(3) 0.111(3) Uani 1 1 d . .
C14D C 0.4811(3) 0.6633(3) 0.3285(3) 0.056(2) Uani 1 1 d . .
H14D H 0.4731 0.6770 0.2966 0.067 Uiso 1 1 calc R U
C1A C 0.1271(3) 0.8361(4) 0.0723(3) 0.062(2) Uiso 1 1 d . .
H1A H 0.1175 0.8671 0.0588 0.075 Uiso 1 1 calc R U
O11O O 0.0929(3) 0.2485(3) 0.2288(3) 0.101(2) Uani 1 1 d . .
C10D C 0.6262(4) 0.7320(4) 0.3810(3) 0.063(2) Uiso 1 1 d . .
C5B C 0.2981(3) 0.5906(3) 0.0732(3) 0.053(2) Uiso 1 1 d . .
C25B C 0.2393(4) 0.3514(4) 0.1152(3) 0.063(2) Uiso 1 1 d . .
C3E C 0.6892(3) 0.9186(3) 0.7307(3) 0.059(2) Uiso 1 1 d . .
C20E C 0.5172(3) 1.0886(3) 0.8217(3) 0.053(2) Uiso 1 1 d . .
C25D C 0.4179(3) 0.7256(3) 0.5906(3) 0.055(2) Uiso 1 1 d . .
C18F C 0.7304(3) 1.1326(3) 0.3704(3) 0.059(2) Uiso 1 1 d . .
O3O O 0.2552(4) 0.6064(4) 0.2342(4) 0.129(3) Uani 1 1 d . .
C1D C 0.5934(3) 0.6527(3) 0.5095(3) 0.056(2) Uiso 1 1 d . .
H1D H 0.5798 0.6216 0.4949 0.067 Uiso 1 1 calc R U
C2A C 0.1677(3) 0.8072(3) 0.0514(3) 0.052(2) Uiso 1 1 d . .
C3D C 0.5978(4) 0.7153(4) 0.5758(3) 0.064(2) Uiso 1 1 d . .
C24F C 0.7511(3) 0.9555(3) 0.3270(3) 0.053(2) Uiso 1 1 d . .
C25E C 0.6602(3) 1.0976(3) 0.7365(3) 0.054(2) Uiso 1 1 d . .
C5A C 0.1138(3) 0.7733(3) 0.1298(3) 0.056(2) Uiso 1 1 d . .
C12D C 0.5491(3) 0.7321(3) 0.3298(3) 0.056(2) Uiso 1 1 d . .
O20I O 0.3741(3) 0.8436(3) 0.5578(4) 0.111(3) Uani 1 1 d . .
C21B C 0.3238(3) 0.3078(3) 0.0121(4) 0.067(3) Uani 1 1 d . .
H21B H 0.3081 0.2730 0.0107 0.080 Uiso 1 1 calc R U
C16D C 0.4405(3) 0.6836(3) 0.3613(3) 0.061(2) Uiso 1 1 d . .
C18E C 0.4396(3) 1.0873(3) 0.7699(3) 0.059(2) Uiso 1 1 d . .
C17E C 0.4228(3) 1.0405(3) 0.7880(3) 0.055(2) Uiso 1 1 d . .
C9D C 0.6116(3) 0.6856(3) 0.3971(3) 0.055(2) Uiso 1 1 d . .
C13A C -0.0592(4) 0.8435(3) 0.0444(3) 0.061(2) Uiso 1 1 d . .
C1E C 0.6414(3) 0.9090(3) 0.7994(3) 0.058(2) Uiso 1 1 d . .
H1E H 0.6327 0.9209 0.8308 0.070 Uiso 1 1 calc R U
C12F C 0.7833(3) 1.1392(3) 0.5356(3) 0.054(2) Uiso 1 1 d . .
C29F C 0.9285(3) 1.0098(3) 0.5657(3) 0.056(2) Uani 1 1 d . .
H29A H 0.9335 1.0095 0.5308 0.067 Uiso 1 1 calc R U
H29B H 0.9416 1.0428 0.5803 0.067 Uiso 1 1 calc R U
C15A C -0.0129(4) 0.8510(4) -0.0662(3) 0.072(3) Uiso 1 1 d . .
H15A H 0.0059 0.8796 -0.0523 0.086 Uiso 1 1 calc R U
C15E C 0.4985(3) 1.0445(3) 0.8395(3) 0.059(2) Uiso 1 1 d . .
H15E H 0.5181 1.0299 0.8644 0.071 Uiso 1 1 calc R U
C38B C 0.4022(3) 0.4455(3) 0.1431(4) 0.063(2) Uani 1 1 d . .
H38A H 0.4143 0.4374 0.1103 0.076 Uiso 1 1 calc R U
H38B H 0.4184 0.4782 0.1553 0.076 Uiso 1 1 calc R U
C7D C 0.6447(3) 0.6598(3) 0.4339(3) 0.059(2) Uani 1 1 d . .
H7D H 0.6806 0.6719 0.4302 0.071 Uiso 1 1 calc R U
C32F C 0.8957(3) 1.1572(4) 0.4578(3) 0.058(2) Uani 1 1 d . .
H32C H 0.9134 1.1673 0.4889 0.070 Uiso 1 1 calc R U
H32D H 0.9086 1.1231 0.4470 0.070 Uiso 1 1 calc R U
C11C C 0.0928(3) 0.3839(3) 0.2499(3) 0.058(2) Uiso 1 1 d . .
C19B C 0.2544(3) 0.3206(3) -0.0543(3) 0.060(2) Uiso 1 1 d . .
C1B C 0.3549(3) 0.5191(3) 0.0793(3) 0.052(2) Uiso 1 1 d . .
H1B H 0.3838 0.5004 0.0685 0.063 Uiso 1 1 calc R U
O17I O 0.6111(4) 0.9688(4) 0.3382(3) 0.123(3) Uani 1 1 d . .
C24A C 0.1122(3) 0.7600(3) -0.1201(3) 0.059(2) Uiso 1 1 d . .
O16O O 0.7158(3) 0.7832(5) 0.3043(3) 0.132(4) Uani 1 1 d . .
O4O O -0.0961(4) 0.7791(5) 0.2262(4) 0.141(4) Uani 1 1 d . .
C29B C 0.4262(3) 0.5708(3) 0.0155(3) 0.058(2) Uani 1 1 d . .
H1 H 0.4407 0.5827 0.0475 0.069 Uiso 1 1 calc R U
H2 H 0.4314 0.5335 0.0115 0.069 Uiso 1 1 calc R U
O8O O 0.2578(3) 0.5814(3) -0.2206(3) 0.107(3) Uani 1 1 d . .
C30F C 0.9596(3) 0.9677(3) 0.5858(4) 0.060(2) Uani 1 1 d . .
H30A H 0.9476 0.9346 0.5705 0.072 Uiso 1 1 calc R U
H30B H 0.9542 0.9673 0.6207 0.072 Uiso 1 1 calc R U
O9I O -0.0742(3) 0.3722(4) 0.1302(3) 0.113(3) Uani 1 1 d . .
C8A C -0.0140(3) 0.8581(3) 0.0676(3) 0.060(2) Uiso 1 1 d . .
H8A H 0.0046 0.8855 0.0558 0.072 Uiso 1 1 calc R U
C15B C 0.3309(4) 0.3712(3) -0.0552(3) 0.060(2) Uiso 1 1 d . .
H15B H 0.3640 0.3803 -0.0420 0.072 Uiso 1 1 calc R U
C8D C 0.5652(3) 0.6636(3) 0.3784(3) 0.057(2) Uiso 1 1 d . .
H8D H 0.5553 0.6316 0.3894 0.069 Uiso 1 1 calc R U
C24D C 0.3886(3) 0.7072(3) 0.5487(3) 0.059(2) Uiso 1 1 d . .
C9E C 0.5219(3) 0.8611(3) 0.7944(3) 0.056(2) Uiso 1 1 d . .
O4I O -0.0279(4) 0.6596(4) 0.1333(4) 0.131(3) Uani 1 1 d . .
C38F C 0.9032(3) 0.8818(3) 0.4228(3) 0.058(2) Uani 1 1 d . .
H38C H 0.9093 0.8722 0.3886 0.069 Uiso 1 1 calc R U
H38D H 0.9151 0.9174 0.4294 0.069 Uiso 1 1 calc R U
C4F C 0.7789(3) 0.8933(3) 0.5507(3) 0.055(2) Uiso 1 1 d . .
C23E C 0.6094(3) 1.0935(3) 0.8074(3) 0.057(2) Uiso 1 1 d . .
C20A C 0.0067(4) 0.8243(4) -0.1050(3) 0.067(2) Uiso 1 1 d . .
C11D C 0.5951(4) 0.7554(4) 0.3463(3) 0.064(2) Uiso 1 1 d . .
C2E C 0.6794(3) 0.9353(3) 0.7771(3) 0.056(2) Uiso 1 1 d . .
C30B C 0.4546(3) 0.5965(4) -0.0226(4) 0.067(3) Uani 1 1 d . .
H3 H 0.4488 0.6337 -0.0192 0.080 Uiso 1 1 calc R U
H4 H 0.4411 0.5837 -0.0547 0.080 Uiso 1 1 calc R U
C17B C 0.2659(4) 0.3822(4) -0.1140(3) 0.063(2) Uiso 1 1 d . .
C6E C 0.6153(3) 0.8662(3) 0.7783(3) 0.057(2) Uiso 1 1 d . .
C9A C 0.0060(3) 0.8355(3) 0.1066(3) 0.057(2) Uiso 1 1 d . .
C2D C 0.5761(3) 0.6693(3) 0.5550(3) 0.059(2) Uiso 1 1 d . .
C16C C -0.0675(4) 0.4160(4) 0.3039(4) 0.073(3) Uiso 1 1 d . .
C28E C 0.7070(3) 0.9815(3) 0.8009(3) 0.056(2) Uani 1 1 d . .
H28E H 0.7410 0.9833 0.7858 0.067 Uiso 1 1 calc R U
C14C C -0.0240(4) 0.3852(5) 0.3256(4) 0.078(3) Uani 1 1 d . .
H14C H -0.0310 0.3485 0.3158 0.093 Uiso 1 1 calc R U
C11B C 0.2756(3) 0.5641(3) -0.0955(3) 0.058(2) Uiso 1 1 d . .
C8C C 0.0574(4) 0.4404(4) 0.3269(3) 0.062(2) Uiso 1 1 d . .
H8C H 0.0444 0.4606 0.3531 0.075 Uiso 1 1 calc R U
C16E C 0.4522(3) 1.0194(3) 0.8234(3) 0.057(2) Uiso 1 1 d . .
O24I O 0.4253(4) 0.8745(4) 0.3535(3) 0.119(3) Uani 1 1 d . .
O19I O 0.4804(4) 0.8392(3) 0.6239(3) 0.116(3) Uani 1 1 d . .
C11A C -0.0685(4) 0.7798(4) 0.1013(3) 0.067(2) Uiso 1 1 d . .
C11F C 0.7716(3) 1.1134(3) 0.5769(3) 0.052(2) Uiso 1 1 d . .
C14E C 0.4359(4) 0.9675(4) 0.8431(3) 0.066(2) Uani 1 1 d . .
H14E H 0.3977 0.9657 0.8390 0.079 Uiso 1 1 calc R U
C19E C 0.4865(3) 1.1112(3) 0.7859(3) 0.057(2) Uiso 1 1 d . .
C14B C 0.3448(3) 0.4370(3) -0.1158(4) 0.061(2) Uani 1 1 d . .
H14B H 0.3331 0.4365 -0.1503 0.073 Uiso 1 1 calc R U
C28C C 0.0218(3) 0.6566(4) 0.3274(3) 0.066(3) Uani 1 1 d . .
H28C H 0.0281 0.6919 0.3175 0.080 Uiso 1 1 calc R U
O14O O 0.6862(3) 0.7477(3) 0.6703(4) 0.116(3) Uani 1 1 d . .
C20B C 0.3035(4) 0.3336(4) -0.0341(3) 0.063(2) Uiso 1 1 d . .
C7C C 0.1345(4) 0.5005(4) 0.3288(3) 0.072(3) Uani 1 1 d . .
H7C H 0.1709 0.4951 0.3197 0.087 Uiso 1 1 calc R U
C12A C -0.0866(4) 0.8026(3) 0.0611(3) 0.061(2) Uiso 1 1 d . .
C25A C 0.1520(4) 0.7319(4) -0.0978(3) 0.064(2) Uiso 1 1 d . .
C26F C 0.7641(3) 0.8850(3) 0.3797(3) 0.058(2) Uiso 1 1 d . .
O7I O 0.1687(4) 0.6157(4) -0.0412(4) 0.137(4) Uani 1 1 d . .
C24C C -0.1226(4) 0.6052(4) 0.2588(4) 0.073(3) Uiso 1 1 d . .
C35D C 0.3722(4) 0.5899(3) 0.4657(4) 0.068(3) Uani 1 1 d D .
H35C H 0.3556 0.5822 0.4337 0.082 Uiso 1 1 calc R U
H35D H 0.4076 0.5766 0.4648 0.082 Uiso 1 1 calc R U
C27C C -0.0306(4) 0.6386(4) 0.3046(3) 0.066(2) Uiso 1 1 d . .
O21O O 0.6890(4) 1.1622(3) 0.2521(4) 0.124(3) Uani 1 1 d . .
C3C C 0.0850(4) 0.6362(4) 0.2631(3) 0.065(2) Uiso 1 1 d . .
C23C C -0.1063(4) 0.5851(4) 0.3012(3) 0.069(2) Uiso 1 1 d . .
C16A C -0.0589(3) 0.8385(3) -0.0462(3) 0.058(2) Uiso 1 1 d . .
C22A C 0.1273(3) 0.8270(4) -0.0601(3) 0.061(2) Uiso 1 1 d . .
H22A H 0.1173 0.8593 -0.0465 0.074 Uiso 1 1 calc R U
C7A C 0.0569(3) 0.8525(3) 0.1330(4) 0.065(3) Uani 1 1 d . .
H7A H 0.0547 0.8437 0.1671 0.078 Uiso 1 1 calc R U
C20C C -0.1194(4) 0.4902(4) 0.3005(4) 0.070(3) Uiso 1 1 d . .
C32D C 0.4824(4) 0.6045(3) 0.3201(4) 0.064(2) Uani 1 1 d . .
H32E H 0.4919 0.5899 0.3509 0.076 Uiso 1 1 calc R U
H32F H 0.4473 0.5925 0.3106 0.076 Uiso 1 1 calc R U
C18A C -0.0680(4) 0.7684(4) -0.1065(3) 0.069(3) Uiso 1 1 d . .
C17C C -0.0886(4) 0.3962(4) 0.2595(3) 0.067(2) Uiso 1 1 d . .
C17D C 0.4182(3) 0.7302(3) 0.3538(3) 0.056(2) Uiso 1 1 d . .
C10C C 0.1211(4) 0.4263(4) 0.2700(4) 0.081(3) Uiso 1 1 d . .
C6A C 0.1012(4) 0.8211(4) 0.1107(3) 0.062(2) Uiso 1 1 d . .
C18D C 0.3790(3) 0.7514(3) 0.3845(3) 0.057(2) Uiso 1 1 d . .
C4E C 0.6640(3) 0.8759(3) 0.7082(3) 0.056(2) Uiso 1 1 d . .
C21E C 0.5670(3) 1.1120(4) 0.8380(3) 0.056(2) Uani 1 1 d . .
H21E H 0.5636 1.1492 0.8330 0.068 Uiso 1 1 calc R U
C17A C -0.0866(4) 0.7962(4) -0.0674(3) 0.063(2) Uiso 1 1 d . .
O10I O 0.1341(4) 0.4280(4) 0.1418(3) 0.115(3) Uani 1 1 d . .
C2C C 0.0634(4) 0.6228(4) 0.3067(3) 0.070(3) Uiso 1 1 d . .
C25F C 0.7332(3) 0.9110(3) 0.3456(3) 0.060(2) Uiso 1 1 d . .
C32E C 0.4475(4) 0.9664(4) 0.8961(3) 0.080(3) Uani 1 1 d D .
H32G H 0.4838 0.9763 0.9025 0.096 Uiso 1 1 calc R U
H32H H 0.4437 0.9308 0.9052 0.096 Uiso 1 1 calc R U
O2I O 0.1638(4) 0.6285(4) 0.0500(4) 0.120(3) Uani 1 1 d . .
C35B C 0.3807(4) 0.3006(4) 0.0130(5) 0.081(3) Uani 1 1 d . .
H5 H 0.3916 0.2875 0.0442 0.097 Uiso 1 1 calc R U
H6 H 0.3974 0.3341 0.0107 0.097 Uiso 1 1 calc R U
O11I O 0.0309(4) 0.3569(4) 0.1389(3) 0.121(3) Uani 1 1 d . .
O22I O 0.6664(4) 1.0444(4) 0.6231(4) 0.132(3) Uani 1 1 d . .
O6O O 0.2185(4) 0.3142(4) -0.2159(4) 0.136(4) Uani 1 1 d . .
C5D C 0.6496(4) 0.7233(4) 0.5062(3) 0.065(2) Uiso 1 1 d . .
C4D C 0.6369(4) 0.7414(4) 0.5530(3) 0.067(2) Uiso 1 1 d . .
C4B C 0.2717(3) 0.5737(3) 0.1115(3) 0.054(2) Uiso 1 1 d . .
C1C C 0.0803(4) 0.5798(4) 0.3260(4) 0.068(2) Uiso 1 1 d . .
H1C H 0.0650 0.5709 0.3547 0.082 Uiso 1 1 calc R U
C9C C 0.1041(4) 0.4526(4) 0.3093(3) 0.065(2) Uiso 1 1 d . .
C5E C 0.6257(4) 0.8504(4) 0.7318(4) 0.070(3) Uiso 1 1 d . .
C22C C -0.0598(4) 0.6024(4) 0.3233(4) 0.072(3) Uiso 1 1 d . .
H22C H -0.0485 0.5885 0.3523 0.087 Uiso 1 1 calc R U
O16I O 0.6322(4) 0.8655(4) 0.4158(4) 0.135(3) Uani 1 1 d . .
C5C C 0.1381(4) 0.5598(4) 0.2649(3) 0.063(2) Uiso 1 1 d . .
C7E C 0.5747(3) 0.8382(4) 0.8048(3) 0.060(2) Uani 1 1 d . .
H7E H 0.5735 0.8023 0.7905 0.072 Uiso 1 1 calc R U
O12I O -0.1221(4) 0.6646(3) -0.0548(4) 0.115(3) Uani 1 1 d . .
C4C C 0.1236(4) 0.6051(4) 0.2427(3) 0.063(2) Uiso 1 1 d . .
O15I O 0.6731(4) 0.9492(4) 0.6014(4) 0.137(4) Uani 1 1 d . .
C18B C 0.2361(4) 0.3439(4) -0.0929(3) 0.063(2) Uiso 1 1 d . .
O23O O 0.2464(4) 0.7586(4) 0.3839(4) 0.126(3) Uani 1 1 d . .
C18C C -0.1292(4) 0.4224(4) 0.2367(4) 0.073(3) Uiso 1 1 d . .
C13C C 0.0283(4) 0.3984(4) 0.3065(4) 0.075(3) Uiso 1 1 d . .
C25C C -0.0942(4) 0.6449(4) 0.2399(3) 0.064(2) Uiso 1 1 d . .
C29D C 0.6457(4) 0.6013(4) 0.4268(4) 0.076(3) Uani 1 1 d D .
H29C H 0.6103 0.5880 0.4273 0.091 Uiso 1 1 calc R U
H29D H 0.6655 0.5875 0.4539 0.091 Uiso 1 1 calc R U
C23A C 0.1015(4) 0.8081(4) -0.1012(3) 0.065(2) Uiso 1 1 d . .
O5I O -0.1148(4) 0.6688(4) 0.0410(5) 0.140(4) Uani 1 1 d . .
O6I O 0.1308(5) 0.4204(4) -0.1296(4) 0.155(5) Uani 1 1 d . .
C15C C -0.0827(4) 0.4606(4) 0.3210(4) 0.071(3) Uiso 1 1 d . .
H15C H -0.0667 0.4738 0.3503 0.085 Uiso 1 1 calc R U
O14I O 0.5807(4) 0.8493(4) 0.6080(4) 0.128(3) Uani 1 1 d . .
C38E C 0.7178(4) 0.9770(4) 0.8540(3) 0.074(3) Uani 1 1 d D .
H38E H 0.7352 0.9440 0.8576 0.089 Uiso 1 1 calc R U
H38F H 0.6842 0.9747 0.8691 0.089 Uiso 1 1 calc R U
C21A C 0.0587(3) 0.8377(3) -0.1263(4) 0.067(3) Uani 1 1 d . .
H21A H 0.0572 0.8252 -0.1609 0.081 Uiso 1 1 calc R U
O12O O -0.2024(4) 0.7740(4) -0.1390(4) 0.136(4) Uani 1 1 d . .
C29A C 0.0679(4) 0.9101(3) 0.1329(4) 0.079(3) Uani 1 1 d . .
H7 H 0.0646 0.9212 0.0998 0.095 Uiso 1 1 calc R U
H8 H 0.1033 0.9175 0.1453 0.095 Uiso 1 1 calc R U
C21C C -0.1384(4) 0.5427(4) 0.3218(3) 0.079(3) Uani 1 1 d . .
H21C H -0.1746 0.5468 0.3097 0.095 Uiso 1 1 calc R U
C6C C 0.1176(4) 0.5473(4) 0.3080(3) 0.069(2) Uiso 1 1 d . .
C19C C -0.1424(4) 0.4710(4) 0.2561(4) 0.072(3) Uiso 1 1 d . .
O1I O 0.0734(4) 0.6468(4) 0.1290(4) 0.129(3) Uani 1 1 d . .
O8I O 0.1525(3) 0.5221(4) -0.1249(4) 0.130(3) Uani 1 1 d . .
O9O O -0.1728(4) 0.2988(5) 0.2204(4) 0.151(4) Uani 1 1 d . .
C26C C -0.0483(4) 0.6599(4) 0.2621(3) 0.069(3) Uiso 1 1 d . .
C31B C 0.5134(3) 0.5858(4) -0.0184(4) 0.079(3) Uani 1 1 d . .
H31A H 0.5308 0.6028 -0.0434 0.119 Uiso 1 1 calc R U
H31B H 0.5269 0.5989 0.0132 0.119 Uiso 1 1 calc R U
H31C H 0.5193 0.5490 -0.0222 0.119 Uiso 1 1 calc R U
C35E C 0.5780(4) 1.1085(4) 0.8935(3) 0.077(3) Uani 1 1 d D .
H35E H 0.5748 1.0727 0.9021 0.093 Uiso 1 1 calc R U
H35F H 0.6134 1.1203 0.9022 0.093 Uiso 1 1 calc R U
C38A C 0.2021(4) 0.8817(4) 0.0074(4) 0.080(3) Uani 1 1 d . .
H9 H 0.2175 0.8956 0.0384 0.096 Uiso 1 1 calc R U
H10 H 0.1683 0.8979 0.0027 0.096 Uiso 1 1 calc R U
C38D C 0.5374(4) 0.5826(3) 0.5695(4) 0.072(3) Uani 1 1 d . .
H38G H 0.5298 0.5750 0.5348 0.086 Uiso 1 1 calc R U
H38H H 0.5726 0.5707 0.5767 0.086 Uiso 1 1 calc R U
C29E C 0.5868(3) 0.8349(4) 0.8577(3) 0.072(3) Uani 1 1 d D .
H29E H 0.5579 0.8178 0.8723 0.087 Uiso 1 1 calc R U
H29F H 0.5897 0.8699 0.8729 0.087 Uiso 1 1 calc R U
C31F C 1.0167(3) 0.9742(4) 0.5776(4) 0.080(3) Uani 1 1 d . .
H31D H 1.0357 0.9461 0.5912 0.120 Uiso 1 1 calc R U
H31E H 1.0222 0.9740 0.5431 0.120 Uiso 1 1 calc R U
H31F H 1.0288 1.0067 0.5933 0.120 Uiso 1 1 calc R U
O5O O -0.1989(4) 0.7821(4) 0.1231(5) 0.147(4) Uani 1 1 d . .
O13I O 0.6551(4) 0.8643(4) 0.5097(4) 0.139(4) Uani 1 1 d . .
C35A C 0.0680(4) 0.8944(4) -0.1244(4) 0.078(3) Uani 1 1 d . .
H11 H 0.0376 0.9110 -0.1385 0.094 Uiso 1 1 calc R U
H12 H 0.0720 0.9072 -0.0904 0.094 Uiso 1 1 calc R U
C38C C 0.0226(5) 0.6593(5) 0.3835(4) 0.098(4) Uani 1 1 d . .
H13 H 0.0118 0.6258 0.3943 0.117 Uiso 1 1 calc R U
H14 H 0.0580 0.6661 0.3960 0.117 Uiso 1 1 calc R U
C32A C -0.0690(4) 0.9233(3) 0.0023(5) 0.103(5) Uani 1 1 d D .
H15 H -0.0320 0.9293 -0.0022 0.124 Uiso 1 1 calc R U
H16 H -0.0766 0.9363 0.0353 0.124 Uiso 1 1 calc R U
C14A C -0.0784(4) 0.8683(4) -0.0016(5) 0.084(3) Uani 1 1 d . .
H14A H -0.1165 0.8639 -0.0032 0.101 Uiso 1 1 calc R U
C33B C 0.4319(4) 0.4614(4) -0.1451(5) 0.085(3) Uani 1 1 d . .
H33A H 0.4274 0.4972 -0.1327 0.102 Uiso 1 1 calc R U
H33B H 0.4183 0.4584 -0.1787 0.102 Uiso 1 1 calc R U
C35C C -0.1388(5) 0.5471(5) 0.3751(4) 0.103(4) Uani 1 1 d D .
H17 H -0.1488 0.5821 0.3861 0.124 Uiso 1 1 calc R U
H18 H -0.1040 0.5407 0.3885 0.124 Uiso 1 1 calc R U
C39D C 0.4999(4) 0.5525(4) 0.5978(4) 0.081(3) Uani 1 1 d . .
H39A H 0.5115 0.5543 0.6320 0.097 Uiso 1 1 calc R U
H39B H 0.4657 0.5685 0.5957 0.097 Uiso 1 1 calc R U
C36A C 0.1146(5) 0.9094(4) -0.1504(6) 0.115(5) Uani 1 1 d . .
H36A H 0.1116 0.8955 -0.1842 0.138 Uiso 1 1 calc R U
H36B H 0.1455 0.8946 -0.1353 0.138 Uiso 1 1 calc R U
C29C C 0.1344(5) 0.5037(5) 0.3866(4) 0.099(4) Uani 1 1 d D .
H19 H 0.0995 0.5122 0.3971 0.119 Uiso 1 1 calc R U
H20 H 0.1436 0.4701 0.3983 0.119 Uiso 1 1 calc R U
C33D C 0.5168(5) 0.5843(4) 0.2845(5) 0.089(3) Uani 1 1 d . .
H33C H 0.5522 0.5952 0.2940 0.107 Uiso 1 1 calc R U
H33D H 0.5078 0.5987 0.2535 0.107 Uiso 1 1 calc R U
C39F C 0.9345(4) 0.8490(5) 0.4521(5) 0.093(3) Uani 1 1 d . .
H39C H 0.9207 0.8139 0.4476 0.111 Uiso 1 1 calc R U
H39D H 0.9307 0.8605 0.4862 0.111 Uiso 1 1 calc R U
C30A C 0.0284(5) 0.9406(4) 0.1657(6) 0.110(5) Uani 1 1 d . .
H30C H -0.0072 0.9321 0.1546 0.133 Uiso 1 1 calc R U
H30D H 0.0330 0.9314 0.1994 0.133 Uiso 1 1 calc R U
C32C C -0.0245(4) 0.3908(6) 0.3828(3) 0.102(4) Uani 1 1 d D .
H21 H 0.0045 0.3716 0.3965 0.122 Uiso 1 1 calc R U
H22 H -0.0202 0.4272 0.3939 0.122 Uiso 1 1 calc R U
C40D C 0.4954(5) 0.4969(4) 0.5796(5) 0.106(4) Uani 1 1 d . .
H40A H 0.4710 0.4795 0.5989 0.159 Uiso 1 1 calc R U
H40B H 0.4832 0.4948 0.5460 0.159 Uiso 1 1 calc R U
H40C H 0.5290 0.4806 0.5823 0.159 Uiso 1 1 calc R U
C2P C 0.4137(5) 0.7305(5) 0.1772(4) 0.113(4) Uiso 1 1 d D .
H2P H 0.3950 0.7487 0.2011 0.135 Uiso 1 1 calc R U
N1P N 0.3868(5) 0.7005(5) 0.1420(5) 0.157(5) Uiso 1 1 d D .
C30E C 0.6366(5) 0.8059(6) 0.8692(5) 0.127(5) Uani 1 1 d D .
H30E H 0.6314 0.7691 0.8606 0.152 Uiso 1 1 calc R U
H30F H 0.6645 0.8182 0.8496 0.152 Uiso 1 1 calc R U
C30D C 0.6697(9) 0.5821(5) 0.3794(5) 0.168(8) Uani 1 1 d D .
H30G H 0.7052 0.5953 0.3785 0.201 Uiso 1 1 calc R U
H30H H 0.6497 0.5950 0.3520 0.201 Uiso 1 1 calc R U
C36B C 0.3990(5) 0.2640(5) -0.0273(6) 0.119(5) Uani 1 1 d . .
H36C H 0.3935 0.2787 -0.0587 0.143 Uiso 1 1 calc R U
H36D H 0.3803 0.2311 -0.0278 0.143 Uiso 1 1 calc R U
C39C C -0.0123(6) 0.7002(7) 0.4039(5) 0.137(6) Uani 1 1 d . .
H23 H -0.0477 0.6932 0.3913 0.165 Uiso 1 1 calc R U
H24 H -0.0016 0.7335 0.3927 0.165 Uiso 1 1 calc R U
C39B C 0.4200(5) 0.4040(5) 0.1749(7) 0.126(5) Uani 1 1 d . .
H25 H 0.4045 0.4096 0.2066 0.151 Uiso 1 1 calc R U
H26 H 0.4076 0.3706 0.1605 0.151 Uiso 1 1 calc R U
C31A C 0.0385(5) 0.9955(4) 0.1622(6) 0.109(4) Uani 1 1 d . .
H31G H 0.0147 1.0154 0.1821 0.164 Uiso 1 1 calc R U
H31H H 0.0738 1.0034 0.1734 0.164 Uiso 1 1 calc R U
H31I H 0.0337 1.0041 0.1288 0.164 Uiso 1 1 calc R U
C34B C 0.4893(5) 0.4490(7) -0.1444(6) 0.128(5) Uani 1 1 d . .
H34A H 0.5072 0.4725 -0.1640 0.193 Uiso 1 1 calc R U
H34B H 0.5032 0.4527 -0.1113 0.193 Uiso 1 1 calc R U
H34C H 0.4942 0.4139 -0.1573 0.193 Uiso 1 1 calc R U
C33F C 0.9102(5) 1.1945(6) 0.4220(5) 0.114(5) Uani 1 1 d . .
H33E H 0.8957 1.1822 0.3902 0.137 Uiso 1 1 calc R U
H33F H 0.8939 1.2276 0.4308 0.137 Uiso 1 1 calc R U
C33A C -0.0989(6) 0.9545(4) -0.0323(7) 0.210(12) Uani 1 1 d D .
H27 H -0.1359 0.9462 -0.0316 0.252 Uiso 1 1 calc R U
H28 H -0.0874 0.9470 -0.0653 0.252 Uiso 1 1 calc R U
C36E C 0.5390(5) 1.1423(6) 0.9214(4) 0.123(5) Uani 1 1 d D .
H36E H 0.5040 1.1283 0.9153 0.147 Uiso 1 1 calc R U
H36F H 0.5398 1.1773 0.9105 0.147 Uiso 1 1 calc R U
C39A C 0.2371(7) 0.8946(5) -0.0336(6) 0.140(6) Uani 1 1 d . .
H39E H 0.2702 0.8769 -0.0291 0.168 Uiso 1 1 calc R U
H39F H 0.2210 0.8807 -0.0643 0.168 Uiso 1 1 calc R U
C34A C -0.0895(7) 1.0116(4) -0.0166(8) 0.186(10) Uani 1 1 d D .
H34D H -0.1086 1.0329 -0.0386 0.279 Uiso 1 1 calc R U
H34E H -0.1012 1.0186 0.0161 0.279 Uiso 1 1 calc R U
H34F H -0.0528 1.0194 -0.0175 0.279 Uiso 1 1 calc R U
C8P C 0.9166(7) 1.1774(7) 0.7234(6) 0.156(7) Uiso 1 1 d D .
H8P H 0.8971 1.2029 0.7398 0.187 Uiso 1 1 calc R U
C40F C 0.9917(5) 0.8474(7) 0.4420(7) 0.155(7) Uani 1 1 d . .
H40D H 1.0090 0.8244 0.4635 0.232 Uiso 1 1 calc R U
H40E H 0.9962 0.8350 0.4087 0.232 Uiso 1 1 calc R U
H40F H 1.0063 0.8817 0.4474 0.232 Uiso 1 1 calc R U
C3P C 0.4671(5) 0.7351(6) 0.1790(5) 0.155(6) Uiso 1 1 d D .
H3P H 0.4842 0.7555 0.2039 0.186 Uiso 1 1 calc R U
N2P N 0.8906(7) 1.1401(8) 0.6943(7) 0.199(7) Uiso 1 1 d D .
C34D C 0.5147(8) 0.5247(5) 0.2779(7) 0.179(9) Uani 1 1 d . .
H34G H 0.5387 0.5129 0.2535 0.268 Uiso 1 1 calc R U
H34H H 0.5243 0.5101 0.3084 0.268 Uiso 1 1 calc R U
H34I H 0.4799 0.5136 0.2678 0.268 Uiso 1 1 calc R U
C37A C 0.1203(6) 0.9681(5) -0.1491(7) 0.141(6) Uani 1 1 d . .
H37A H 0.1508 0.9770 -0.1662 0.211 Uiso 1 1 calc R U
H37B H 0.0899 0.9827 -0.1645 0.211 Uiso 1 1 calc R U
H37C H 0.1237 0.9818 -0.1157 0.211 Uiso 1 1 calc R U
C30C C 0.1724(6) 0.5442(6) 0.4085(5) 0.133(5) Uiso 1 1 d D .
H29 H 0.2058 0.5386 0.3936 0.159 Uiso 1 1 calc R U
H30 H 0.1600 0.5782 0.4003 0.159 Uiso 1 1 calc R U
C36D C 0.3430(7) 0.5623(5) 0.5030(5) 0.143(6) Uani 1 1 d D .
H36G H 0.3090 0.5781 0.5076 0.171 Uiso 1 1 calc R U
H36H H 0.3623 0.5645 0.5342 0.171 Uiso 1 1 calc R U
C9P C 0.9689(8) 1.1792(7) 0.7294(6) 0.160(7) Uiso 1 1 d D .
H9P H 0.9838 1.2069 0.7486 0.192 Uiso 1 1 calc R U
C6P C 0.4146(6) 0.6740(7) 0.1070(6) 0.163(7) Uiso 1 1 d D .
H6P H 0.3978 0.6505 0.0845 0.196 Uiso 1 1 calc R U
C4P C 0.4950(5) 0.7087(7) 0.1430(6) 0.176(8) Uiso 1 1 d D .
H4P H 0.5314 0.7091 0.1442 0.211 Uiso 1 1 calc R U
C5P C 0.4674(6) 0.6819(7) 0.1052(6) 0.164(7) Uiso 1 1 d D .
H5P H 0.4850 0.6689 0.0779 0.197 Uiso 1 1 calc R U
C36F C 0.8890(7) 0.9874(8) 0.2764(8) 0.192(10) Uani 1 1 d . .
H36I H 0.8788 0.9537 0.2869 0.230 Uiso 1 1 calc R U
H36J H 0.8713 0.9924 0.2451 0.230 Uiso 1 1 calc R U
C40C C -0.0123(8) 0.7042(10) 0.4584(6) 0.202(11) Uani 1 1 d . .
H40G H -0.0357 0.7313 0.4692 0.303 Uiso 1 1 calc R U
H40H H -0.0238 0.6717 0.4698 0.303 Uiso 1 1 calc R U
H40I H 0.0224 0.7120 0.4712 0.303 Uiso 1 1 calc R U
C37E C 0.5533(10) 1.1432(11) 0.9761(5) 0.250 Uiso 1 1 d D U
H37D H 0.5288 1.1644 0.9939 0.375 Uiso 1 1 calc R U
H37E H 0.5522 1.1084 0.9867 0.375 Uiso 1 1 calc R U
H37F H 0.5880 1.1572 0.9820 0.375 Uiso 1 1 calc R U
C39E C 0.7493(7) 1.0178(6) 0.8833(6) 0.158(7) Uiso 1 1 d D .
H39G H 0.7292 1.0493 0.8888 0.190 Uiso 1 1 calc R U
H39H H 0.7809 1.0260 0.8667 0.190 Uiso 1 1 calc R U
C40B C 0.4772(6) 0.4023(8) 0.1818(7) 0.169(8) Uani 1 1 d . .
H40J H 0.4865 0.3748 0.2026 0.253 Uiso 1 1 calc R U
H40K H 0.4927 0.3959 0.1506 0.253 Uiso 1 1 calc R U
H40L H 0.4896 0.4349 0.1967 0.253 Uiso 1 1 calc R U
C34F C 0.9645(6) 1.2032(8) 0.4178(7) 0.162(7) Uani 1 1 d . .
H34J H 0.9698 1.2280 0.3937 0.243 Uiso 1 1 calc R U
H34K H 0.9793 1.2165 0.4488 0.243 Uiso 1 1 calc R U
H34L H 0.9812 1.1710 0.4081 0.243 Uiso 1 1 calc R U
C33C C -0.0755(6) 0.3702(11) 0.4006(5) 0.224(13) Uani 1 1 d D .
H31 H -0.0785 0.3332 0.3920 0.269 Uiso 1 1 calc R U
H32 H -0.1047 0.3875 0.3851 0.269 Uiso 1 1 calc R U
C31D C 0.6700(9) 0.5233(5) 0.3752(8) 0.206(10) Uiso 1 1 d D .
H31J H 0.6853 0.5114 0.3450 0.309 Uiso 1 1 calc R U
H31K H 0.6902 0.5107 0.4022 0.309 Uiso 1 1 calc R U
H31L H 0.6348 0.5104 0.3758 0.309 Uiso 1 1 calc R U
C37B C 0.4587(11) 0.2557(11) -0.0161(10) 0.250 Uiso 1 1 d . U
H37G H 0.4726 0.2324 -0.0410 0.375 Uiso 1 1 calc R U
H37H H 0.4766 0.2886 -0.0156 0.375 Uiso 1 1 calc R U
H37I H 0.4635 0.2412 0.0152 0.375 Uiso 1 1 calc R U
C36C C -0.1768(10) 0.5083(8) 0.3936(7) 0.247(14) Uani 1 1 d D .
H33 H -0.2076 0.5056 0.3718 0.296 Uiso 1 1 calc R U
H34 H -0.1606 0.4743 0.3936 0.296 Uiso 1 1 calc R U
C37D C 0.3366(9) 0.5055(5) 0.4837(8) 0.203(9) Uiso 1 1 d D .
H37J H 0.3180 0.4866 0.5067 0.304 Uiso 1 1 calc R U
H37K H 0.3174 0.5039 0.4529 0.304 Uiso 1 1 calc R U
H37L H 0.3705 0.4903 0.4793 0.304 Uiso 1 1 calc R U
C40A C 0.2469(8) 0.9456(11) -0.0373(8) 0.250 Uiso 1 1 d . U
H40M H 0.2693 0.9499 -0.0642 0.375 Uiso 1 1 calc R U
H40N H 0.2146 0.9636 -0.0428 0.375 Uiso 1 1 calc R U
H40O H 0.2639 0.9598 -0.0075 0.375 Uiso 1 1 calc R U
C34C C -0.0764(10) 0.3804(11) 0.4559(6) 0.250 Uiso 1 1 d D U
H34M H -0.1086 0.3675 0.4676 0.375 Uiso 1 1 calc R U
H34N H -0.0474 0.3630 0.4710 0.375 Uiso 1 1 calc R U
H34O H -0.0736 0.4171 0.4641 0.375 Uiso 1 1 calc R U
C40E C 0.7626(9) 0.9933(9) 0.9314(6) 0.250 Uiso 1 1 d D U
H40P H 0.7831 1.0174 0.9525 0.375 Uiso 1 1 calc R U
H40Q H 0.7309 0.9851 0.9471 0.375 Uiso 1 1 calc R U
H40R H 0.7822 0.9620 0.9251 0.375 Uiso 1 1 calc R U
C31E C 0.6524(10) 0.8139(11) 0.9228(6) 0.250 Uiso 1 1 d D U
H31M H 0.6841 0.7952 0.9293 0.375 Uiso 1 1 calc R U
H31N H 0.6581 0.8503 0.9311 0.375 Uiso 1 1 calc R U
H31O H 0.6251 0.8013 0.9422 0.375 Uiso 1 1 calc R U
C31C C 0.1805(11) 0.5443(9) 0.4626(5) 0.250 Uiso 1 1 d D U
H31P H 0.2052 0.5712 0.4735 0.375 Uiso 1 1 calc R U
H31Q H 0.1478 0.5508 0.4779 0.375 Uiso 1 1 calc R U
H31R H 0.1938 0.5112 0.4712 0.375 Uiso 1 1 calc R U
C37F C 0.9448(12) 0.9891(12) 0.2712(11) 0.250 Uiso 1 1 d . U
H37M H 0.9548 0.9623 0.2474 0.375 Uiso 1 1 calc R U
H37N H 0.9547 1.0225 0.2605 0.375 Uiso 1 1 calc R U
H37O H 0.9621 0.9838 0.3021 0.375 Uiso 1 1 calc R U
C12P C 0.9224(12) 1.1051(12) 0.6715(11) 0.311(19) Uiso 1 1 d D .
H12P H 0.9067 1.0792 0.6506 0.373 Uiso 1 1 calc R U
C37C C -0.1929(10) 0.5246(9) 0.4445(6) 0.250 Uiso 1 1 d D U
H37P H -0.2169 0.4995 0.4554 0.375 Uiso 1 1 calc R U
H37Q H -0.1625 0.5268 0.4662 0.375 Uiso 1 1 calc R U
H37R H -0.2094 0.5580 0.4445 0.375 Uiso 1 1 calc R U
C10P C 1.0021(9) 1.1416(10) 0.7085(9) 0.220(11) Uiso 1 1 d D .
H10P H 1.0380 1.1413 0.7152 0.264 Uiso 1 1 calc R U
C11P C 0.9766(12) 1.1049(11) 0.6767(11) 0.262(14) Uiso 1 1 d D .
H11P H 0.9958 1.0801 0.6590 0.315 Uiso 1 1 calc R U
C34E C 0.3597(6) 0.9772(10) 0.9260(8) 0.250 Uiso 1 1 d D U
H34P H 0.3373 0.9981 0.9465 0.375 Uiso 1 1 calc R U
H34Q H 0.3462 0.9761 0.8927 0.375 Uiso 1 1 calc R U
H34R H 0.3611 0.9425 0.9369 0.375 Uiso 1 1 calc R U
C33E C 0.4144(7) 1.0007(7) 0.9288(8) 0.200 Uiso 1 1 d D U
H33G H 0.4136 1.0358 0.9179 0.240 Uiso 1 1 calc R U
H33H H 0.4285 1.0020 0.9622 0.240 Uiso 1 1 calc R U

loop_
_atom_site_aniso_label
_atom_site_aniso_U_11
_atom_site_aniso_U_22
_atom_site_aniso_U_33
_atom_site_aniso_U_23
_atom_site_aniso_U_13
_atom_site_aniso_U_12
Mg18 0.0513(18) 0.0561(18) 0.085(2) 0.0123(15) -0.0043(14) -0.0116(13)
Mg20 0.064(2) 0.0580(19) 0.076(2) -0.0021(15) -0.0158(15) 0.0117(14)
Mg2 0.0616(19) 0.0516(17) 0.081(2) 0.0101(15) 0.0152(15) 0.0090(14)
Mg24 0.0601(19) 0.0573(18) 0.0709(19) 0.0113(15) 0.0089(14) 0.0004(14)
Mg7 0.0488(18) 0.0649(19) 0.080(2) 0.0019(16) -0.0090(14) 0.0058(14)
Mg23 0.0559(19) 0.0638(19) 0.076(2) 0.0138(15) 0.0079(14) 0.0075(14)
Mg1 0.0594(19) 0.0613(19) 0.0715(19) 0.0027(15) 0.0056(14) -0.0044(14)
Mg19 0.0590(19) 0.0628(19) 0.082(2) 0.0091(16) -0.0044(15) 0.0036(14)
Mg3 0.0549(18) 0.0623(19) 0.083(2) 0.0162(16) 0.0111(15) -0.0028(14)
Mg21 0.0584(19) 0.063(2) 0.080(2) -0.0031(16) -0.0117(15) 0.0019(14)
Mg17 0.0539(19) 0.066(2) 0.092(2) 0.0165(17) -0.0141(16) -0.0156(14)
Mg10 0.064(2) 0.070(2) 0.092(2) 0.0203(18) -0.0062(16) -0.0257(16)
Mg22 0.0594(19) 0.0655(19) 0.0711(19) 0.0135(15) 0.0137(14) 0.0046(14)
Mg15 0.0580(19) 0.071(2) 0.075(2) 0.0088(16) 0.0125(15) -0.0205(15)
Mg4 0.0503(19) 0.075(2) 0.088(2) -0.0040(17) 0.0022(15) -0.0217(15)
Mg11 0.059(2) 0.075(2) 0.097(2) 0.0167(18) -0.0016(17) -0.0177(16)
Mg12 0.0568(19) 0.063(2) 0.096(2) 0.0148(17) -0.0088(16) -0.0218(15)
Mg13 0.066(2) 0.063(2) 0.082(2) -0.0040(16) 0.0134(16) -0.0222(15)
Mg14 0.070(2) 0.066(2) 0.087(2) 0.0001(17) 0.0103(17) -0.0211(16)
Mg9 0.059(2) 0.088(2) 0.082(2) 0.0015(18) -0.0089(16) -0.0042(17)
Mg5 0.056(2) 0.081(2) 0.095(2) -0.0003(19) -0.0010(16) -0.0315(16)
Mg16 0.065(2) 0.069(2) 0.105(3) 0.0257(19) -0.0198(18) -0.0227(16)
Mg6 0.058(2) 0.099(3) 0.091(2) -0.003(2) 0.0008(17) -0.0344(18)
Mg8 0.057(2) 0.087(2) 0.079(2) -0.0114(18) -0.0077(15) -0.0011(16)
O10D 0.057(4) 0.053(4) 0.076(4) 0.011(3) -0.012(3) 0.002(3)
O3B 0.054(4) 0.042(3) 0.085(4) 0.017(3) 0.013(3) 0.006(2)
O9F 0.048(3) 0.060(4) 0.069(4) -0.003(3) -0.011(3) 0.002(3)
O4F 0.063(4) 0.060(4) 0.070(4) 0.019(3) 0.015(3) 0.004(3)
O12A 0.056(4) 0.048(3) 0.082(4) 0.015(3) -0.017(3) -0.001(3)
O10B 0.049(4) 0.047(3) 0.104(5) 0.002(3) -0.007(3) -0.019(3)
O6E 0.049(3) 0.063(4) 0.063(4) 0.005(3) -0.004(3) -0.003(3)
O1A 0.048(3) 0.048(3) 0.086(4) 0.010(3) 0.011(3) 0.008(3)
O9E 0.052(4) 0.068(4) 0.073(4) 0.015(3) -0.001(3) -0.012(3)
O3A 0.059(4) 0.053(4) 0.096(5) -0.001(3) 0.014(3) -0.006(3)
O1F 0.051(4) 0.060(4) 0.080(4) -0.003(3) 0.011(3) -0.014(3)
O8F 0.051(4) 0.064(4) 0.101(5) -0.007(3) -0.040(3) 0.004(3)
O1E 0.063(4) 0.088(5) 0.058(4) 0.014(3) 0.001(3) -0.037(3)
O10F 0.048(4) 0.069(4) 0.073(4) 0.011(3) -0.011(3) -0.010(3)
O4B 0.044(3) 0.052(3) 0.080(4) -0.001(3) 0.003(3) 0.011(3)
O12D 0.066(4) 0.055(4) 0.076(4) 0.000(3) -0.001(3) -0.012(3)
O11E 0.064(4) 0.061(4) 0.069(4) 0.014(3) 0.015(3) 0.000(3)
O11B 0.053(4) 0.068(4) 0.094(5) 0.002(3) 0.000(3) -0.032(3)
O4D 0.048(3) 0.053(4) 0.090(4) 0.008(3) -0.007(3) -0.012(3)
O10E 0.056(4) 0.060(4) 0.070(4) 0.002(3) 0.011(3) -0.002(3)
O9D 0.057(4) 0.054(4) 0.075(4) 0.011(3) 0.014(3) 0.003(3)
O3F 0.051(4) 0.070(4) 0.069(4) 0.000(3) 0.015(3) -0.018(3)
O7E 0.057(4) 0.066(4) 0.068(4) 0.008(3) -0.002(3) -0.016(3)
O12E 0.054(4) 0.073(4) 0.067(4) 0.013(3) 0.007(3) 0.001(3)
O12B 0.071(4) 0.067(4) 0.088(5) 0.009(3) -0.003(3) -0.023(3)
O4C 0.067(4) 0.082(5) 0.082(4) 0.027(4) -0.006(3) -0.042(3)
O6F 0.053(4) 0.063(4) 0.074(4) 0.022(3) 0.009(3) 0.009(3)
O7F 0.056(4) 0.060(4) 0.080(4) -0.004(3) -0.008(3) 0.003(3)
O8E 0.058(4) 0.059(4) 0.095(5) 0.017(3) -0.004(3) -0.010(3)
O7A 0.049(4) 0.055(4) 0.100(5) 0.004(3) -0.002(3) -0.021(3)
O12F 0.053(4) 0.061(4) 0.094(5) 0.029(3) -0.015(3) -0.017(3)
O6B 0.041(3) 0.099(5) 0.075(4) -0.021(4) -0.004(3) -0.002(3)
O8A 0.054(4) 0.081(4) 0.082(4) -0.010(3) 0.000(3) -0.030(3)
O2A 0.060(4) 0.061(4) 0.078(4) 0.022(3) 0.014(3) 0.010(3)
O6D 0.066(4) 0.055(4) 0.081(4) 0.011(3) -0.003(3) -0.011(3)
O6C 0.060(4) 0.085(5) 0.088(5) 0.032(4) -0.011(3) -0.021(3)
O3E 0.064(4) 0.064(4) 0.080(4) 0.010(3) 0.000(3) -0.023(3)
O6A 0.049(4) 0.054(4) 0.100(5) -0.006(3) -0.010(3) -0.018(3)
O4E 0.056(4) 0.072(4) 0.085(4) 0.016(3) -0.013(3) 0.004(3)
O9B 0.051(4) 0.064(4) 0.098(5) 0.002(3) 0.001(3) -0.025(3)
O1D 0.066(4) 0.061(4) 0.087(5) 0.001(3) 0.014(3) -0.015(3)
O11D 0.069(4) 0.069(4) 0.078(4) -0.005(3) -0.015(3) 0.016(3)
O1B 0.062(4) 0.062(4) 0.100(5) 0.034(4) 0.017(3) 0.004(3)
O5B 0.054(4) 0.067(4) 0.101(5) -0.011(4) -0.031(3) 0.012(3)
O2F 0.065(4) 0.076(4) 0.081(4) 0.001(3) 0.027(3) -0.037(3)
O4A 0.048(4) 0.074(4) 0.097(5) -0.020(4) 0.006(3) -0.020(3)
O10A 0.055(4) 0.073(4) 0.086(4) 0.026(3) -0.014(3) -0.010(3)
O12C 0.065(4) 0.086(5) 0.080(4) -0.005(4) -0.001(3) -0.023(3)
O2C 0.070(4) 0.068(4) 0.077(4) 0.012(3) 0.026(3) -0.005(3)
O3C 0.066(4) 0.076(4) 0.076(4) 0.011(3) 0.003(3) -0.014(3)
O7D 0.063(4) 0.059(4) 0.077(4) 0.014(3) 0.014(3) 0.005(3)
O1C 0.077(5) 0.075(5) 0.093(5) 0.002(4) 0.026(4) -0.002(4)
O3D 0.061(4) 0.072(4) 0.090(5) 0.005(3) 0.013(3) -0.027(3)
O7C 0.067(4) 0.095(5) 0.075(4) 0.016(4) -0.005(3) -0.013(4)
O5F 0.070(4) 0.067(4) 0.072(4) 0.020(3) 0.023(3) 0.017(3)
O10C 0.054(4) 0.109(6) 0.073(4) -0.013(4) -0.007(3) -0.030(4)
O5E 0.059(4) 0.077(5) 0.095(5) -0.014(4) -0.017(3) 0.006(3)
O7B 0.052(4) 0.113(6) 0.082(5) 0.003(4) 0.001(3) -0.037(4)
O5A 0.056(4) 0.079(5) 0.093(5) 0.006(4) -0.002(3) -0.032(3)
O2B 0.053(4) 0.079(4) 0.093(5) 0.027(4) 0.023(3) 0.013(3)
O9A 0.054(4) 0.075(4) 0.114(5) 0.039(4) -0.009(4) -0.020(3)
O8D 0.072(4) 0.055(4) 0.090(5) 0.026(3) 0.017(3) 0.012(3)
O5C 0.059(4) 0.076(5) 0.109(5) 0.014(4) -0.001(4) -0.026(3)
O11A 0.070(4) 0.078(5) 0.089(5) -0.001(4) -0.026(4) 0.014(3)
O9C 0.054(4) 0.098(5) 0.086(5) -0.010(4) 0.002(3) 0.000(3)
O2D 0.088(5) 0.077(5) 0.094(5) -0.019(4) 0.022(4) -0.037(4)
O2E 0.080(5) 0.073(4) 0.074(4) 0.001(3) 0.013(3) -0.021(3)
O5D 0.069(4) 0.059(4) 0.100(5) 0.023(4) -0.007(3) -0.017(3)
O8C 0.077(5) 0.122(6) 0.082(5) -0.026(4) -0.020(4) 0.007(4)
O8B 0.062(4) 0.109(6) 0.091(5) 0.012(4) -0.015(3) -0.049(4)
O22O 0.080(5) 0.093(5) 0.093(5) -0.005(4) 0.013(4) -0.013(4)
O11F 0.066(4) 0.078(5) 0.119(6) 0.032(4) -0.035(4) -0.037(4)
O20O 0.086(5) 0.084(5) 0.095(5) 0.007(4) -0.012(4) -0.006(4)
O11C 0.066(4) 0.092(5) 0.092(5) -0.002(4) -0.006(4) -0.026(4)
O24O 0.089(5) 0.071(5) 0.117(6) -0.014(4) 0.008(4) -0.015(4)
O7O 0.087(5) 0.098(6) 0.094(5) 0.006(4) 0.009(4) -0.017(4)
C7B 0.028(4) 0.050(5) 0.074(6) -0.002(4) 0.009(4) -0.005(3)
O10O 0.084(5) 0.083(5) 0.104(5) 0.027(4) -0.013(4) -0.019(4)
O2O 0.087(5) 0.083(5) 0.103(6) -0.001(4) -0.012(4) -0.001(4)
O19O 0.080(5) 0.099(6) 0.117(6) 0.028(5) 0.015(4) -0.011(4)
O17O 0.071(5) 0.117(7) 0.132(7) -0.010(5) 0.017(5) 0.003(4)
O18O 0.096(6) 0.140(8) 0.103(6) 0.014(5) -0.011(5) -0.017(5)
C28F 0.044(5) 0.052(5) 0.064(5) -0.002(4) 0.002(4) 0.005(4)
O1O 0.153(8) 0.112(7) 0.085(5) -0.017(5) -0.020(5) -0.005(6)
C7F 0.033(4) 0.050(5) 0.060(5) 0.002(4) 0.000(3) -0.001(3)
C32B 0.047(5) 0.061(6) 0.083(6) -0.021(5) 0.019(4) -0.012(4)
C21D 0.053(5) 0.036(4) 0.076(6) 0.009(4) -0.002(4) -0.006(4)
O15O 0.075(5) 0.077(5) 0.140(7) 0.022(5) -0.010(4) 0.002(4)
O23I 0.098(6) 0.099(6) 0.112(6) 0.017(5) -0.004(5) -0.018(5)
C28B 0.048(5) 0.039(4) 0.072(6) 0.006(4) -0.013(4) -0.001(3)
O3I 0.119(7) 0.097(6) 0.105(6) -0.006(5) -0.035(5) -0.007(5)
C21F 0.044(5) 0.052(5) 0.056(5) -0.001(4) 0.009(4) -0.001(4)
O18I 0.106(7) 0.153(9) 0.107(6) 0.005(6) 0.008(5) 0.008(6)
C28D 0.052(5) 0.044(5) 0.074(6) 0.015(4) -0.006(4) -0.001(4)
O13O 0.114(7) 0.084(5) 0.119(6) 0.012(5) -0.005(5) 0.007(5)
C14F 0.039(5) 0.043(5) 0.076(6) 0.016(4) -0.001(4) -0.010(3)
C28A 0.046(5) 0.036(4) 0.093(7) 0.011(4) -0.003(4) -0.014(3)
C35F 0.051(5) 0.058(5) 0.072(6) 0.018(5) 0.009(4) -0.009(4)
O21I 0.113(7) 0.123(7) 0.099(6) 0.022(5) 0.015(5) -0.012(5)
C14D 0.048(5) 0.042(5) 0.077(6) -0.011(4) 0.006(4) -0.007(4)
O11O 0.099(6) 0.080(5) 0.123(6) 0.024(5) -0.022(5) -0.015(4)
O3O 0.095(7) 0.116(7) 0.180(10) 0.040(7) -0.005(6) -0.005(5)
O20I 0.098(6) 0.093(6) 0.145(8) 0.038(5) 0.004(5) 0.011(5)
C21B 0.049(6) 0.045(5) 0.107(8) 0.005(5) -0.004(5) -0.003(4)
C29F 0.035(5) 0.056(5) 0.077(6) 0.006(4) 0.003(4) -0.006(4)
C38B 0.039(5) 0.049(5) 0.101(7) 0.003(5) -0.011(4) -0.015(4)
C7D 0.049(5) 0.040(5) 0.089(6) 0.012(4) 0.000(4) 0.000(4)
C32F 0.042(5) 0.070(6) 0.062(5) 0.001(4) 0.001(4) -0.012(4)
O17I 0.137(8) 0.140(8) 0.094(6) 0.011(5) 0.026(5) -0.004(6)
O16O 0.076(6) 0.206(11) 0.113(7) -0.004(7) 0.010(5) -0.028(6)
O4O 0.092(7) 0.183(10) 0.148(9) -0.007(7) 0.022(6) -0.027(7)
C29B 0.043(5) 0.045(5) 0.085(6) 0.000(4) 0.004(4) -0.007(4)
O8O 0.098(6) 0.105(6) 0.119(6) 0.003(5) 0.037(5) -0.013(5)
C30F 0.033(5) 0.060(6) 0.088(6) 0.009(5) -0.003(4) 0.001(4)
O9I 0.098(6) 0.115(7) 0.130(7) 0.031(6) 0.011(5) -0.021(5)
O4I 0.093(7) 0.109(7) 0.186(10) -0.030(7) 0.020(6) -0.015(5)
C38F 0.040(5) 0.060(6) 0.072(6) 0.000(4) 0.004(4) 0.001(4)
C30B 0.048(6) 0.055(6) 0.097(7) -0.001(5) 0.016(5) -0.010(4)
C28E 0.047(5) 0.064(6) 0.056(5) 0.010(4) -0.011(4) -0.005(4)
C14C 0.062(6) 0.105(8) 0.067(6) 0.016(6) -0.004(5) -0.016(5)
O24I 0.119(7) 0.118(7) 0.115(7) -0.017(5) -0.022(5) 0.005(6)
O19I 0.135(8) 0.094(6) 0.119(7) 0.026(5) -0.011(6) -0.025(5)
C14E 0.054(6) 0.089(7) 0.054(5) 0.007(5) 0.000(4) -0.014(5)
C14B 0.037(5) 0.058(5) 0.085(6) -0.005(5) 0.005(4) -0.007(4)
C28C 0.057(6) 0.088(7) 0.052(5) -0.017(5) 0.001(4) -0.009(5)
O14O 0.073(5) 0.106(6) 0.169(9) 0.028(6) -0.009(5) 0.009(4)
C7C 0.059(6) 0.096(8) 0.061(6) 0.001(5) -0.009(4) -0.038(5)
O7I 0.087(6) 0.171(10) 0.148(8) -0.044(7) 0.034(6) -0.032(6)
C35D 0.076(7) 0.038(5) 0.091(7) 0.007(5) 0.001(5) -0.016(4)
O21O 0.147(8) 0.079(6) 0.144(8) 0.014(5) -0.038(6) -0.008(5)
C7A 0.055(6) 0.036(5) 0.102(7) -0.019(5) -0.005(5) -0.001(4)
C32D 0.059(6) 0.040(5) 0.088(7) -0.016(4) -0.005(5) -0.008(4)
C21E 0.057(5) 0.077(6) 0.034(4) -0.004(4) 0.008(4) 0.000(4)
O10I 0.106(7) 0.118(7) 0.123(7) 0.024(5) -0.006(5) -0.007(5)
C32E 0.094(8) 0.096(8) 0.052(6) 0.014(5) 0.013(5) -0.011(6)
O2I 0.099(7) 0.123(7) 0.136(8) -0.010(6) -0.002(5) -0.011(5)
C35B 0.047(6) 0.063(6) 0.134(9) 0.011(6) 0.005(6) 0.004(5)
O11I 0.121(7) 0.131(8) 0.115(7) 0.042(6) -0.013(5) -0.007(6)
O22I 0.116(8) 0.156(9) 0.119(7) -0.016(6) 0.002(6) 0.003(6)
O6O 0.104(7) 0.156(9) 0.147(9) -0.003(7) 0.015(6) 0.007(6)
O16I 0.132(8) 0.116(8) 0.155(9) 0.006(6) -0.018(7) 0.021(6)
C7E 0.058(6) 0.063(6) 0.061(5) 0.027(4) -0.007(4) 0.001(4)
O12I 0.110(7) 0.082(6) 0.154(8) 0.033(5) -0.030(6) -0.001(5)
O15I 0.120(8) 0.153(9) 0.134(8) -0.014(7) -0.023(6) 0.030(7)
O23O 0.113(7) 0.139(8) 0.129(7) 0.020(6) 0.013(6) 0.001(6)
C29D 0.070(7) 0.057(6) 0.099(8) -0.013(5) 0.001(5) 0.020(5)
O5I 0.128(8) 0.083(6) 0.206(11) -0.004(7) 0.004(7) 0.004(5)
O6I 0.171(10) 0.130(8) 0.162(10) -0.032(7) 0.076(8) -0.034(7)
O14I 0.118(8) 0.132(8) 0.134(8) 0.025(6) -0.007(6) -0.004(6)
C38E 0.071(7) 0.085(7) 0.067(6) 0.017(5) -0.021(5) 0.004(5)
C21A 0.051(5) 0.042(5) 0.111(8) 0.030(5) -0.005(5) -0.009(4)
O12O 0.115(8) 0.110(7) 0.186(10) 0.022(7) 0.005(7) -0.020(6)
C29A 0.054(6) 0.046(5) 0.132(9) -0.035(6) -0.009(6) 0.004(4)
C21C 0.074(7) 0.106(8) 0.057(6) 0.004(5) 0.009(5) -0.032(6)
O1I 0.114(7) 0.107(7) 0.160(9) -0.034(6) -0.008(6) -0.025(6)
O8I 0.083(6) 0.154(9) 0.153(8) -0.001(7) 0.025(6) -0.033(6)
O9O 0.094(7) 0.233(13) 0.129(8) 0.023(8) 0.023(6) -0.055(7)
C31B 0.043(6) 0.092(8) 0.104(8) 0.003(6) 0.008(5) -0.019(5)
C35E 0.080(7) 0.098(8) 0.052(6) 0.002(5) -0.003(5) -0.017(6)
C38A 0.067(7) 0.052(6) 0.122(9) 0.007(6) -0.007(6) -0.026(5)
C38D 0.053(6) 0.043(5) 0.120(8) 0.021(5) -0.004(5) -0.003(4)
C29E 0.063(6) 0.083(7) 0.073(6) 0.032(5) -0.006(5) -0.013(5)
C31F 0.040(6) 0.104(8) 0.097(8) 0.011(6) -0.002(5) 0.019(5)
O5O 0.101(7) 0.133(8) 0.206(11) -0.019(8) 0.042(7) 0.018(6)
O13I 0.091(7) 0.131(8) 0.193(10) 0.020(7) -0.016(6) -0.010(6)
C35A 0.049(6) 0.061(6) 0.128(9) 0.044(6) -0.008(5) -0.006(4)
C38C 0.093(9) 0.134(11) 0.063(7) -0.022(7) 0.006(6) -0.044(8)
C32A 0.053(6) 0.031(5) 0.222(15) 0.001(7) -0.025(7) -0.006(4)
C14A 0.041(5) 0.048(6) 0.166(11) 0.024(6) -0.009(6) -0.001(4)
C33B 0.052(6) 0.086(8) 0.118(9) 0.009(7) -0.001(6) -0.006(5)
C35C 0.116(10) 0.135(11) 0.057(6) -0.031(6) 0.044(6) -0.047(8)
C39D 0.073(7) 0.049(6) 0.122(9) 0.013(6) 0.009(6) 0.001(5)
C36A 0.085(8) 0.068(7) 0.198(14) 0.072(9) -0.008(9) -0.014(6)
C29C 0.105(9) 0.130(11) 0.063(6) 0.023(7) -0.024(6) -0.054(8)
C33D 0.102(9) 0.045(6) 0.121(9) -0.005(6) 0.022(7) 0.003(5)
C39F 0.063(7) 0.107(9) 0.109(9) 0.018(7) -0.004(6) 0.000(6)
C30A 0.076(8) 0.067(8) 0.180(13) -0.055(8) 0.005(8) 0.002(6)
C32C 0.096(9) 0.157(12) 0.056(6) 0.050(7) -0.017(6) -0.042(8)
C40D 0.120(11) 0.065(7) 0.139(11) 0.029(7) 0.032(8) -0.009(7)
C30E 0.164(14) 0.119(11) 0.100(10) 0.043(9) -0.034(9) 0.012(10)
C30D 0.28(3) 0.081(10) 0.145(14) 0.021(10) 0.020(15) 0.049(13)
C36B 0.072(9) 0.083(9) 0.202(16) 0.005(9) 0.019(9) 0.015(6)
C39C 0.112(11) 0.203(17) 0.090(9) -0.056(10) 0.026(8) -0.006(11)
C39B 0.083(9) 0.096(10) 0.201(16) 0.042(10) -0.017(9) 0.003(7)
C31A 0.100(9) 0.056(7) 0.174(13) -0.004(7) 0.042(9) 0.004(6)
C34B 0.063(9) 0.183(16) 0.140(12) 0.000(11) 0.024(8) -0.020(9)
C33F 0.092(10) 0.123(11) 0.133(11) 0.040(9) 0.015(8) -0.033(8)
C33A 0.106(12) 0.054(8) 0.47(4) 0.066(15) -0.010(17) -0.018(8)
C36E 0.121(11) 0.183(15) 0.058(7) -0.036(8) 0.012(7) -0.024(10)
C39A 0.181(16) 0.073(9) 0.170(15) 0.012(9) 0.048(13) -0.037(9)
C34A 0.174(17) 0.045(8) 0.34(3) 0.047(12) -0.040(18) -0.002(9)
C40F 0.056(9) 0.184(17) 0.223(19) 0.003(14) 0.009(10) 0.018(9)
C34D 0.28(2) 0.069(9) 0.196(18) -0.023(10) 0.127(18) 0.025(12)
C37A 0.100(10) 0.075(9) 0.25(2) 0.063(11) 0.014(11) -0.026(7)
C36D 0.181(17) 0.080(10) 0.167(15) 0.031(10) -0.024(13) -0.007(10)
C36F 0.143(17) 0.20(2) 0.24(2) -0.018(17) 0.121(17) -0.013(14)
C40C 0.176(18) 0.33(3) 0.089(11) -0.065(15) -0.010(11) 0.07(2)
C40B 0.112(13) 0.184(18) 0.21(2) 0.057(15) -0.052(13) 0.039(12)
C34F 0.085(11) 0.23(2) 0.168(16) 0.005(15) 0.014(10) -0.043(12)
C33C 0.134(16) 0.44(4) 0.103(12) 0.067(18) 0.030(11) -0.06(2)
C36C 0.32(3) 0.30(3) 0.133(17) 0.037(18) 0.12(2) 0.03(3)

loop_
_atom_type_symbol
_atom_type_description
_atom_type_scat_dispersion_real
_atom_type_scat_dispersion_imag
_atom_type_scat_source
C C 0.0181 0.0091 'International Tables Vol C Tables 4.2.6.8 and 6.1.1.4'
H H 0.0000 0.0000 'International Tables Vol C Tables 4.2.6.8 and 6.1.1.4'
O O 0.0492 0.0322 'International Tables Vol C Tables 4.2.6.8 and 6.1.1.4'
N N 0.0311 0.0180 'International Tables Vol C Tables 4.2.6.8 and 6.1.1.4'
Mg Mg 0.1719 0.1771 'International Tables Vol C Tables 4.2.6.8 and 6.1.1.4'

loop_
_geom_angle_atom_site_label_1
_geom_angle_atom_site_label_2
_geom_angle_atom_site_label_3
_geom_angle
_geom_angle_site_symmetry_1
_geom_angle_site_symmetry_3
O5D Mg18 O8E 102.0(3) . 2_676
O5D Mg18 O6D 82.3(3) . .
O8E Mg18 O6D 175.4(3) 2_676 .
O5D Mg18 O9E 174.2(3) . 2_676
O8E Mg18 O9E 81.5(3) 2_676 2_676
O6D Mg18 O9E 94.0(3) . 2_676
O5D Mg18 O18O 93.2(3) . .
O8E Mg18 O18O 93.6(3) 2_676 .
O6D Mg18 O18O 87.6(3) . .
O9E Mg18 O18O 91.1(3) 2_676 .
O5D Mg18 O18I 85.3(3) . .
O8E Mg18 O18I 85.4(4) 2_676 .
O6D Mg18 O18I 93.5(3) . .
O9E Mg18 O18I 90.5(3) 2_676 .
O18O Mg18 O18I 177.9(4) . .
O5D Mg18 C11D 26.5(3) . .
O8E Mg18 C11D 128.5(3) 2_676 .
O6D Mg18 C11D 55.8(3) . .
O9E Mg18 C11D 149.8(3) 2_676 .
O18O Mg18 C11D 90.1(3) . .
O18I Mg18 C11D 89.1(3) . .
O5D Mg18 C18E 128.6(3) . 2_676
O8E Mg18 C18E 26.7(3) 2_676 2_676
O6D Mg18 C18E 148.9(3) . 2_676
O9E Mg18 C18E 54.9(3) 2_676 2_676
O18O Mg18 C18E 92.8(3) . 2_676
O18I Mg18 C18E 87.1(3) . 2_676
C11D Mg18 C18E 155.1(3) . 2_676
O5D Mg18 C19E 157.7(3) . 2_676
O8E Mg18 C19E 55.8(3) 2_676 2_676
O6D Mg18 C19E 119.8(3) . 2_676
O9E Mg18 C19E 25.8(2) 2_676 2_676
O18O Mg18 C19E 90.4(3) . 2_676
O18I Mg18 C19E 90.5(3) . 2_676
C11D Mg18 C19E 175.6(3) . 2_676
C18E Mg18 C19E 29.2(3) 2_676 2_676
O5D Mg18 C12D 55.1(3) . .
O8E Mg18 C12D 157.1(3) 2_676 .
O6D Mg18 C12D 27.3(2) . .
O9E Mg18 C12D 121.4(3) 2_676 .
O18O Mg18 C12D 87.5(3) . .
O18I Mg18 C12D 92.7(3) . .
C11D Mg18 C12D 28.6(3) . .
C18E Mg18 C12D 176.2(3) 2_676 .
C19E Mg18 C12D 147.1(3) 2_676 .
O11D Mg20 O7F 175.1(3) . 2_676
O11D Mg20 O8F 102.6(3) . 2_676
O7F Mg20 O8F 81.7(2) 2_676 2_676
O11D Mg20 O10D 82.0(3) . .
O7F Mg20 O10D 93.6(3) 2_676 .
O8F Mg20 O10D 175.2(3) 2_676 .
O11D Mg20 O20O 92.4(3) . .
O7F Mg20 O20O 89.9(3) 2_676 .
O8F Mg20 O20O 89.9(3) 2_676 .
O10D Mg20 O20O 91.3(3) . .
O11D Mg20 O20I 85.2(3) . .
O7F Mg20 O20I 92.9(3) 2_676 .
O8F Mg20 O20I 86.7(3) 2_676 .
O10D Mg20 O20I 92.3(3) . .
O20O Mg20 O20I 175.3(4) . .
O11D Mg20 C18F 128.9(3) . 2_676
O7F Mg20 C18F 55.4(3) 2_676 2_676
O8F Mg20 C18F 26.3(2) 2_676 2_676
O10D Mg20 C18F 149.0(3) . 2_676
O20O Mg20 C18F 89.6(3) . 2_676
O20I Mg20 C18F 88.8(3) . 2_676
O11D Mg20 C25D 26.1(2) . .
O7F Mg20 C25D 149.5(3) 2_676 .
O8F Mg20 C25D 128.7(3) 2_676 .
O10D Mg20 C25D 55.9(2) . .
O20O Mg20 C25D 92.0(3) . .
O20I Mg20 C25D 87.6(3) . .
C18F Mg20 C25D 155.0(3) 2_676 .
O11D Mg20 C17F 157.9(3) . 2_676
O7F Mg20 C17F 26.5(2) 2_676 2_676
O8F Mg20 C17F 55.3(2) 2_676 2_676
O10D Mg20 C17F 120.1(3) . 2_676
O20O Mg20 C17F 88.2(3) . 2_676
O20I Mg20 C17F 92.6(3) . 2_676
C18F Mg20 C17F 29.0(3) 2_676 2_676
C25D Mg20 C17F 176.0(3) . 2_676
O11D Mg20 C24D 55.3(3) . .
O7F Mg20 C24D 120.3(3) 2_676 .
O8F Mg20 C24D 157.9(3) 2_676 .
O10D Mg20 C24D 26.7(2) . .
O20O Mg20 C24D 91.4(3) . .
O20I Mg20 C24D 90.5(3) . .
C18F Mg20 C24D 175.6(3) 2_676 .
C25D Mg20 C24D 29.2(2) . .
C17F Mg20 C24D 146.8(3) 2_676 .
O2B Mg2 O2A 100.7(3) . .
O2B Mg2 O3B 83.1(2) . .
O2A Mg2 O3B 175.6(3) . .
O2B Mg2 O1A 174.3(3) . .
O2A Mg2 O1A 81.6(2) . .
O3B Mg2 O1A 94.5(2) . .
O2B Mg2 O2O 93.5(3) . .
O2A Mg2 O2O 92.2(3) . .
O3B Mg2 O2O 89.8(3) . .
O1A Mg2 O2O 91.7(3) . .
O2B Mg2 O2I 86.5(4) . .
O2A Mg2 O2I 84.7(3) . .
O3B Mg2 O2I 93.3(3) . .
O1A Mg2 O2I 88.5(3) . .
O2O Mg2 O2I 176.9(4) . .
O2B Mg2 C4B 27.3(2) . .
O2A Mg2 C4B 127.9(3) . .
O3B Mg2 C4B 56.0(2) . .
O1A Mg2 C4B 150.4(3) . .
O2O Mg2 C4B 89.6(3) . .
O2I Mg2 C4B 91.8(3) . .
O2B Mg2 C4A 126.6(3) . .
O2A Mg2 C4A 26.0(2) . .
O3B Mg2 C4A 149.9(3) . .
O1A Mg2 C4A 55.5(2) . .
O2O Mg2 C4A 92.5(3) . .
O2I Mg2 C4A 85.0(3) . .
C4B Mg2 C4A 153.9(3) . .
O2B Mg2 C5B 56.0(2) . .
O2A Mg2 C5B 156.7(3) . .
O3B Mg2 C5B 27.3(2) . .
O1A Mg2 C5B 121.8(3) . .
O2O Mg2 C5B 88.1(3) . .
O2I Mg2 C5B 94.5(3) . .
C4B Mg2 C5B 28.7(2) . .
C4A Mg2 C5B 177.2(3) . .
O2B Mg2 C3A 155.3(3) . .
O2A Mg2 C3A 54.9(2) . .
O3B Mg2 C3A 121.2(3) . .
O1A Mg2 C3A 26.7(2) . .
O2O Mg2 C3A 91.2(3) . .
O2I Mg2 C3A 87.6(3) . .
C4B Mg2 C3A 177.0(3) . .
C4A Mg2 C3A 28.9(2) . .
C5B Mg2 C3A 148.4(3) . .
O8D Mg24 O11E 102.4(3) . 2_676
O8D Mg24 O10E 174.1(3) . 2_676
O11E Mg24 O10E 82.2(3) 2_676 2_676
O8D Mg24 O7D 81.4(3) . .
O11E Mg24 O7D 175.9(3) 2_676 .
O10E Mg24 O7D 94.1(3) 2_676 .
O8D Mg24 O24O 93.6(3) . .
O11E Mg24 O24O 91.3(3) 2_676 .
O10E Mg24 O24O 89.9(3) 2_676 .
O7D Mg24 O24O 86.8(3) . .
O8D Mg24 O24I 86.8(4) . .
O11E Mg24 O24I 85.3(3) 2_676 .
O10E Mg24 O24I 90.0(3) 2_676 .
O7D Mg24 O24I 96.6(3) . .
O24O Mg24 O24I 176.6(4) . .
O8D Mg24 C18D 25.3(2) . .
O11E Mg24 C18D 127.3(3) 2_676 .
O10E Mg24 C18D 150.5(3) 2_676 .
O7D Mg24 C18D 56.4(3) . .
O24O Mg24 C18D 88.4(3) . .
O24I Mg24 C18D 93.4(3) . .
O8D Mg24 C25E 128.8(3) . 2_676
O11E Mg24 C25E 26.6(2) 2_676 2_676
O10E Mg24 C25E 55.7(2) 2_676 2_676
O7D Mg24 C25E 149.7(3) . 2_676
O24O Mg24 C25E 91.4(3) . 2_676
O24I Mg24 C25E 85.7(3) . 2_676
C18D Mg24 C25E 153.8(3) . 2_676
O8D Mg24 C24E 157.6(3) . 2_676
O11E Mg24 C24E 55.4(2) 2_676 2_676
O10E Mg24 C24E 26.8(2) 2_676 2_676
O7D Mg24 C24E 120.9(3) . 2_676
O24O Mg24 C24E 90.3(3) . 2_676
O24I Mg24 C24E 88.0(3) . 2_676
C18D Mg24 C24E 177.1(3) . 2_676
C25E Mg24 C24E 28.9(2) 2_676 2_676
O8D Mg24 C17D 55.0(2) . .
O11E Mg24 C17D 156.7(3) 2_676 .
O10E Mg24 C17D 120.7(3) 2_676 .
O7D Mg24 C17D 26.7(2) . .
O24O Mg24 C17D 85.6(3) . .
O24I Mg24 C17D 97.4(3) . .
C18D Mg24 C17D 29.8(2) . .
C25E Mg24 C17D 175.4(3) 2_676 .
C24E Mg24 C17D 147.4(3) 2_676 .
O11A Mg7 O5B 101.0(3) . .
O11A Mg7 O4B 175.7(3) . .
O5B Mg7 O4B 82.7(3) . .
O11A Mg7 O7O 91.1(3) . .
O5B Mg7 O7O 93.1(3) . .
O4B Mg7 O7O 90.9(3) . .
O11A Mg7 O12A 81.5(3) . .
O5B Mg7 O12A 177.1(3) . .
O4B Mg7 O12A 94.8(3) . .
O7O Mg7 O12A 88.5(3) . .
O11A Mg7 O7I 86.8(4) . .
O5B Mg7 O7I 86.8(4) . .
O4B Mg7 O7I 91.2(4) . .
O7O Mg7 O7I 177.9(4) . .
O12A Mg7 O7I 91.8(3) . .
O11A Mg7 C11B 128.0(3) . .
O5B Mg7 C11B 27.1(2) . .
O4B Mg7 C11B 55.6(2) . .
O7O Mg7 C11B 93.2(3) . .
O12A Mg7 C11B 150.4(3) . .
O7I Mg7 C11B 87.7(4) . .
O11A Mg7 C25A 26.4(3) . .
O5B Mg7 C25A 127.4(3) . .
O4B Mg7 C25A 149.9(3) . .
O7O Mg7 C25A 88.8(3) . .
O12A Mg7 C25A 55.1(3) . .
O7I Mg7 C25A 89.6(4) . .
C11B Mg7 C25A 154.4(3) . .
O11A Mg7 C26A 55.7(3) . .
O5B Mg7 C26A 156.6(3) . .
O4B Mg7 C26A 120.7(3) . .
O7O Mg7 C26A 86.8(3) . .
O12A Mg7 C26A 25.9(2) . .
O7I Mg7 C26A 92.5(4) . .
C11B Mg7 C26A 176.3(3) . .
C25A Mg7 C26A 29.3(3) . .
O11A Mg7 C10B 156.7(3) . .
O5B Mg7 C10B 55.8(2) . .
O4B Mg7 C10B 26.9(2) . .
O7O Mg7 C10B 91.5(3) . .
O12A Mg7 C10B 121.7(3) . .
O7I Mg7 C10B 90.2(4) . .
C11B Mg7 C10B 28.8(2) . .
C25A Mg7 C10B 176.8(3) . .
C26A Mg7 C10B 147.5(3) . .
O5F Mg23 O9D 176.3(3) 2_676 .
O5F Mg23 O8D 101.5(3) 2_676 .
O9D Mg23 O8D 82.0(2) . .
O5F Mg23 O6F 82.5(2) 2_676 2_676
O9D Mg23 O6F 94.0(3) . 2_676
O8D Mg23 O6F 175.7(3) . 2_676
O5F Mg23 O23O 92.1(4) 2_676 .
O9D Mg23 O23O 88.7(4) . .
O8D Mg23 O23O 93.5(4) . .
O6F Mg23 O23O 88.0(3) 2_676 .
O5F Mg23 O23I 85.7(3) 2_676 .
O9D Mg23 O23I 93.4(3) . .
O8D Mg23 O23I 87.1(3) . .
O6F Mg23 O23I 91.5(3) 2_676 .
O23O Mg23 O23I 177.8(4) . .
O5F Mg23 C18D 127.4(3) 2_676 .
O9D Mg23 C18D 56.1(2) . .
O8D Mg23 C18D 26.1(2) . .
O6F Mg23 C18D 150.0(3) 2_676 .
O23O Mg23 C18D 89.3(3) . .
O23I Mg23 C18D 92.2(3) . .
O5F Mg23 C11F 26.7(2) 2_676 2_676
O9D Mg23 C11F 149.9(3) . 2_676
O8D Mg23 C11F 128.1(3) . 2_676
O6F Mg23 C11F 55.9(2) 2_676 2_676
O23O Mg23 C11F 89.6(3) . 2_676
O23I Mg23 C11F 88.3(3) . 2_676
C18D Mg23 C11F 154.0(3) . 2_676
O5F Mg23 C19D 157.1(3) 2_676 .
O9D Mg23 C19D 26.5(2) . .
O8D Mg23 C19D 55.9(2) . .
O6F Mg23 C19D 120.2(3) 2_676 .
O23O Mg23 C19D 86.6(3) . .
O23I Mg23 C19D 95.5(3) . .
C18D Mg23 C19D 29.8(3) . .
C11F Mg23 C19D 174.7(3) 2_676 .
O5F Mg23 C12F 55.8(2) 2_676 2_676
O9D Mg23 C12F 120.6(3) . 2_676
O8D Mg23 C12F 157.3(3) . 2_676
O6F Mg23 C12F 26.7(2) 2_676 2_676
O23O Mg23 C12F 88.2(3) . 2_676
O23I Mg23 C12F 90.5(3) . 2_676
C18D Mg23 C12F 175.9(3) . 2_676
C11F Mg23 C12F 29.2(2) 2_676 2_676
C19D Mg23 C12F 146.7(3) . 2_676
O2C Mg1 O3A 174.8(3) . .
O2C Mg1 O2A 101.8(3) . .
O3A Mg1 O2A 82.4(3) . .
O2C Mg1 O1C 81.2(3) . .
O3A Mg1 O1C 94.7(3) . .
O2A Mg1 O1C 176.5(3) . .
O2C Mg1 O1O 93.3(4) . .
O3A Mg1 O1O 89.5(3) . .
O2A Mg1 O1O 91.4(3) . .
O1C Mg1 O1O 86.7(4) . .
O2C Mg1 O1I 87.7(4) . .
O3A Mg1 O1I 89.8(4) . .
O2A Mg1 O1I 84.8(4) . .
O1C Mg1 O1I 97.1(4) . .
O1O Mg1 O1I 176.2(4) . .
O2C Mg1 C4A 128.5(3) . .
O3A Mg1 C4A 55.8(3) . .
O2A Mg1 C4A 26.7(2) . .
O1C Mg1 C4A 150.4(3) . .
O1O Mg1 C4A 91.3(3) . .
O1I Mg1 C4A 85.2(4) . .
O2C Mg1 C4C 26.2(2) . .
O3A Mg1 C4C 149.7(3) . .
O2A Mg1 C4C 127.9(3) . .
O1C Mg1 C4C 55.0(3) . .
O1O Mg1 C4C 89.0(3) . .
O1I Mg1 C4C 93.5(4) . .
C4A Mg1 C4C 154.5(3) . .
O2C Mg1 C5A 157.3(3) . .
O3A Mg1 C5A 26.9(2) . .
O2A Mg1 C5A 55.5(2) . .
O1C Mg1 C5A 121.5(3) . .
O1O Mg1 C5A 89.7(3) . .
O1I Mg1 C5A 88.0(4) . .
C4A Mg1 C5A 28.8(2) . .
C4C Mg1 C5A 176.4(3) . .
O2C Mg1 C3C 55.3(3) . .
O3A Mg1 C3C 120.7(3) . .
O2A Mg1 C3C 156.7(3) . .
O1C Mg1 C3C 26.0(3) . .
O1O Mg1 C3C 86.1(3) . .
O1I Mg1 C3C 97.4(4) . .
C4A Mg1 C3C 175.7(3) . .
C4C Mg1 C3C 29.1(3) . .
C5A Mg1 C3C 147.5(3) . .
O11D Mg19 O12D 82.5(3) . .
O11D Mg19 O5E 102.1(3) . .
O12D Mg19 O5E 174.7(3) . .
O11D Mg19 O19O 93.9(3) . .
O12D Mg19 O19O 90.0(3) . .
O5E Mg19 O19O 92.2(3) . .
O11D Mg19 O4E 176.3(3) . .
O12D Mg19 O4E 94.6(3) . .
O5E Mg19 O4E 80.7(3) . .
O19O Mg19 O4E 88.4(3) . .
O11D Mg19 O19I 86.8(3) . .
O12D Mg19 O19I 90.5(3) . .
O5E Mg19 O19I 87.3(4) . .
O19O Mg19 O19I 179.2(4) . .
O4E Mg19 O19I 91.0(3) . .
O11D Mg19 C25D 26.9(3) . .
O12D Mg19 C25D 55.7(3) . .
O5E Mg19 C25D 129.0(3) . .
O19O Mg19 C25D 92.7(3) . .
O4E Mg19 C25D 150.2(3) . .
O19I Mg19 C25D 88.1(3) . .
O11D Mg19 C11E 127.4(3) . .
O12D Mg19 C11E 149.9(3) . .
O5E Mg19 C11E 25.3(3) . .
O19O Mg19 C11E 90.5(3) . .
O4E Mg19 C11E 55.4(3) . .
O19I Mg19 C11E 88.8(3) . .
C25D Mg19 C11E 154.2(3) . .
O11D Mg19 C26D 55.6(3) . .
O12D Mg19 C26D 26.9(3) . .
O5E Mg19 C26D 157.7(3) . .
O19O Mg19 C26D 91.3(3) . .
O4E Mg19 C26D 121.5(3) . .
O19I Mg19 C26D 89.5(3) . .
C25D Mg19 C26D 28.8(2) . .
C11E Mg19 C26D 176.4(3) . .
O11D Mg19 C10E 156.3(3) . .
O12D Mg19 C10E 121.1(3) . .
O5E Mg19 C10E 54.2(3) . .
O19O Mg19 C10E 88.2(3) . .
O4E Mg19 C10E 26.5(2) . .
O19I Mg19 C10E 91.1(3) . .
C25D Mg19 C10E 176.6(3) . .
C11E Mg19 C10E 28.9(3) . .
C26D Mg19 C10E 148.0(3) . .
O2C Mg3 O1B 176.7(3) . .
O2C Mg3 O2B 101.1(3) . .
O1B Mg3 O2B 82.0(3) . .
O2C Mg3 O3C 82.2(3) . .
O1B Mg3 O3C 94.6(3) . .
O2B Mg3 O3C 176.1(3) . .
O2C Mg3 O3O 91.4(4) . .
O1B Mg3 O3O 89.3(4) . .
O2B Mg3 O3O 92.6(4) . .
O3C Mg3 O3O 89.3(4) . .
O2C Mg3 O3I 87.0(3) . .
O1B Mg3 O3I 92.4(3) . .
O2B Mg3 O3I 85.5(4) . .
O3C Mg3 O3I 92.7(3) . .
O3O Mg3 O3I 177.2(4) . .
O2C Mg3 C4C 26.3(3) . .
O1B Mg3 C4C 150.6(3) . .
O2B Mg3 C4C 127.4(3) . .
O3C Mg3 C4C 56.1(3) . .
O3O Mg3 C4C 88.5(4) . .
O3I Mg3 C4C 91.0(3) . .
O2C Mg3 C4B 128.1(3) . .
O1B Mg3 C4B 55.1(2) . .
O2B Mg3 C4B 27.0(2) . .
O3C Mg3 C4B 149.7(3) . .
O3O Mg3 C4B 90.3(4) . .
O3I Mg3 C4B 88.9(3) . .
C4C Mg3 C4B 154.2(3) . .
O2C Mg3 C5C 55.5(3) . .
O1B Mg3 C5C 121.3(3) . .
O2B Mg3 C5C 156.6(3) . .
O3C Mg3 C5C 27.0(3) . .
O3O Mg3 C5C 86.7(4) . .
O3I Mg3 C5C 94.3(3) . .
C4C Mg3 C5C 29.2(3) . .
C4B Mg3 C5C 175.4(3) . .
O2C Mg3 C3B 156.7(3) . .
O1B Mg3 C3B 26.5(2) . .
O2B Mg3 C3B 55.6(2) . .
O3C Mg3 C3B 121.1(3) . .
O3O Mg3 C3B 89.2(4) . .
O3I Mg3 C3B 91.4(3) . .
C4C Mg3 C3B 176.4(3) . .
C4B Mg3 C3B 28.7(2) . .
C5C Mg3 C3B 147.7(3) . .
O8F Mg21 O9F 81.2(3) . .
O8F Mg21 O5E 102.6(3) . 2_676
O9F Mg21 O5E 176.2(3) . 2_676
O8F Mg21 O6E 176.0(3) . 2_676
O9F Mg21 O6E 95.0(3) . 2_676
O5E Mg21 O6E 81.3(3) 2_676 2_676
O8F Mg21 O21O 92.1(4) . .
O9F Mg21 O21O 88.5(3) . .
O5E Mg21 O21O 92.2(4) 2_676 .
O6E Mg21 O21O 89.0(3) 2_676 .
O8F Mg21 O21I 86.5(4) . .
O9F Mg21 O21I 93.6(3) . .
O5E Mg21 O21I 85.9(4) 2_676 .
O6E Mg21 O21I 92.6(3) 2_676 .
O21O Mg21 O21I 177.3(4) . .
O8F Mg21 C11E 128.2(3) . 2_676
O9F Mg21 C11E 150.6(3) . 2_676
O5E Mg21 C11E 25.7(3) 2_676 2_676
O6E Mg21 C11E 55.6(3) 2_676 2_676
O21O Mg21 C11E 91.1(3) . 2_676
O21I Mg21 C11E 88.0(3) . 2_676
O8F Mg21 C18F 25.2(2) . .
O9F Mg21 C18F 56.0(3) . .
O5E Mg21 C18F 127.8(3) 2_676 .
O6E Mg21 C18F 150.9(3) 2_676 .
O21O Mg21 C18F 92.0(3) . .
O21I Mg21 C18F 87.7(3) . .
C11E Mg21 C18F 153.4(3) 2_676 .
O8F Mg21 C19F 54.4(2) . .
O9F Mg21 C19F 26.8(2) . .
O5E Mg21 C19F 156.9(3) 2_676 .
O6E Mg21 C19F 121.8(3) 2_676 .
O21O Mg21 C19F 89.9(3) . .
O21I Mg21 C19F 91.1(3) . .
C11E Mg21 C19F 177.1(3) 2_676 .
C18F Mg21 C19F 29.2(2) . .
O8F Mg21 C12E 157.4(3) . 2_676
O9F Mg21 C12E 121.4(3) . 2_676
O5E Mg21 C12E 54.8(3) 2_676 2_676
O6E Mg21 C12E 26.5(2) 2_676 2_676
O21O Mg21 C12E 88.9(3) . 2_676
O21I Mg21 C12E 91.5(3) . 2_676
C11E Mg21 C12E 29.1(3) 2_676 2_676
C18F Mg21 C12E 177.2(3) . 2_676
C19F Mg21 C12E 148.2(3) . 2_676
O8E Mg17 O11F 102.0(3) 2_676 .
O8E Mg17 O10F 176.8(3) 2_676 .
O11F Mg17 O10F 81.2(3) . .
O8E Mg17 O7E 81.8(3) 2_676 2_676
O11F Mg17 O7E 175.4(3) . 2_676
O10F Mg17 O7E 95.1(3) . 2_676
O8E Mg17 O17O 88.0(3) 2_676 .
O11F Mg17 O17O 90.5(4) . .
O10F Mg17 O17O 91.9(3) . .
O7E Mg17 O17O 92.3(3) 2_676 .
O8E Mg17 O17I 88.1(4) 2_676 .
O11F Mg17 O17I 86.0(4) . .
O10F Mg17 O17I 92.2(3) . .
O7E Mg17 O17I 91.6(3) 2_676 .
O17O Mg17 O17I 174.1(4) . .
O8E Mg17 C25F 128.4(3) 2_676 .
O11F Mg17 C25F 26.5(2) . .
O10F Mg17 C25F 54.8(3) . .
O7E Mg17 C25F 149.8(3) 2_676 .
O17O Mg17 C25F 89.0(3) . .
O17I Mg17 C25F 89.9(3) . .
O8E Mg17 C18E 26.7(2) 2_676 2_676
O11F Mg17 C18E 128.6(3) . 2_676
O10F Mg17 C18E 150.1(3) . 2_676
O7E Mg17 C18E 55.1(2) 2_676 2_676
O17O Mg17 C18E 90.5(3) . 2_676
O17I Mg17 C18E 88.1(3) . 2_676
C25F Mg17 C18E 155.0(3) . 2_676
O8E Mg17 C17E 56.0(3) 2_676 2_676
O11F Mg17 C17E 157.9(3) . 2_676
O10F Mg17 C17E 120.8(3) . 2_676
O7E Mg17 C17E 25.7(2) 2_676 2_676
O17O Mg17 C17E 91.2(3) . 2_676
O17I Mg17 C17E 90.4(3) . 2_676
C25F Mg17 C17E 175.6(3) . 2_676
C18E Mg17 C17E 29.4(3) 2_676 2_676
O8E Mg17 C24F 156.8(3) 2_676 .
O11F Mg17 C24F 55.1(2) . .
O10F Mg17 C24F 26.3(2) . .
O7E Mg17 C24F 121.3(3) 2_676 .
O17O Mg17 C24F 88.7(3) . .
O17I Mg17 C24F 93.2(3) . .
C25F Mg17 C24F 28.6(2) . .
C18E Mg17 C24F 176.3(3) 2_676 .
C17E Mg17 C24F 147.0(3) 2_676 .
O5C Mg10 O12B 175.9(4) . .
O5C Mg10 O11B 102.7(3) . .
O12B Mg10 O11B 81.1(3) . .
O5C Mg10 O4C 80.2(3) . .
O12B Mg10 O4C 96.0(3) . .
O11B Mg10 O4C 175.6(3) . .
O5C Mg10 O10O 92.2(3) . .
O12B Mg10 O10O 89.3(3) . .
O11B Mg10 O10O 92.1(3) . .
O4C Mg10 O10O 91.2(3) . .
O5C Mg10 O10I 86.3(3) . .
O12B Mg10 O10I 92.4(3) . .
O11B Mg10 O10I 84.4(4) . .
O4C Mg10 O10I 92.5(4) . .
O10O Mg10 O10I 175.8(4) . .
O5C Mg10 C25B 128.9(3) . .
O12B Mg10 C25B 54.9(3) . .
O11B Mg10 C25B 26.3(2) . .
O4C Mg10 C25B 150.9(3) . .
O10O Mg10 C25B 89.4(3) . .
O10I Mg10 C25B 88.4(3) . .
O5C Mg10 C11C 25.4(3) . .
O12B Mg10 C11C 150.8(3) . .
O11B Mg10 C11C 128.0(3) . .
O4C Mg10 C11C 54.8(3) . .
O10O Mg10 C11C 91.9(3) . .
O10I Mg10 C11C 88.5(3) . .
C25B Mg10 C11C 154.3(3) . .
O5C Mg10 C26B 158.0(3) . .
O12B Mg10 C26B 25.7(3) . .
O11B Mg10 C26B 55.4(2) . .
O4C Mg10 C26B 121.8(3) . .
O10O Mg10 C26B 89.1(3) . .
O10I Mg10 C26B 90.8(3) . .
C25B Mg10 C26B 29.2(3) . .
C11C Mg10 C26B 176.4(3) . .
O5C Mg10 C10C 54.1(3) . .
O12B Mg10 C10C 122.1(3) . .
O11B Mg10 C10C 156.6(3) . .
O4C Mg10 C10C 26.1(3) . .
O10O Mg10 C10C 91.0(3) . .
O10I Mg10 C10C 91.4(4) . .
C25B Mg10 C10C 177.0(3) . .
C11C Mg10 C10C 28.7(3) . .
C26B Mg10 C10C 147.9(3) . .
O11E Mg22 O5F 101.0(3) . .
O11E Mg22 O4F 175.3(3) . .
O5F Mg22 O4F 82.7(2) . .
O11E Mg22 O12E 81.3(3) . .
O5F Mg22 O12E 174.9(3) . .
O4F Mg22 O12E 94.7(3) . .
O11E Mg22 O22O 93.1(3) . .
O5F Mg22 O22O 93.0(3) . .
O4F Mg22 O22O 89.5(3) . .
O12E Mg22 O22O 91.4(3) . .
O11E Mg22 O22I 83.8(3) . .
O5F Mg22 O22I 86.8(4) . .
O4F Mg22 O22I 93.7(3) . .
O12E Mg22 O22I 88.9(4) . .
O22O Mg22 O22I 176.8(4) . .
O11E Mg22 C11F 127.9(3) . .
O5F Mg22 C11F 27.0(2) . .
O4F Mg22 C11F 56.0(2) . .
O12E Mg22 C11F 150.7(3) . .
O22O Mg22 C11F 88.8(3) . .
O22I Mg22 C11F 92.5(3) . .
O11E Mg22 C25E 26.8(2) . .
O5F Mg22 C25E 127.7(3) . .
O4F Mg22 C25E 149.2(3) . .
O12E Mg22 C25E 54.5(2) . .
O22O Mg22 C25E 92.7(3) . .
O22I Mg22 C25E 84.8(3) . .
C11F Mg22 C25E 154.7(3) . .
O11E Mg22 C10F 156.9(3) . .
O5F Mg22 C10F 55.9(2) . .
O4F Mg22 C10F 27.1(2) . .
O12E Mg22 C10F 121.8(3) . .
O22O Mg22 C10F 87.2(3) . .
O22I Mg22 C10F 95.4(3) . .
C11F Mg22 C10F 29.0(2) . .
C25E Mg22 C10F 176.3(3) . .
O11E Mg22 C26E 54.8(2) . .
O5F Mg22 C26E 155.6(3) . .
O4F Mg22 C26E 121.3(3) . .
O12E Mg22 C26E 26.6(2) . .
O22O Mg22 C26E 91.3(3) . .
O22I Mg22 C26E 87.5(3) . .
C11F Mg22 C26E 177.3(3) . .
C25E Mg22 C26E 28.0(2) . .
C10F Mg22 C26E 148.3(3) . .
O2F Mg15 O1E 175.7(3) . .
O2F Mg15 O3F 82.7(2) . .
O1E Mg15 O3F 94.0(3) . .
O2F Mg15 O2E 100.9(3) . .
O1E Mg15 O2E 82.3(3) . .
O3F Mg15 O2E 175.9(3) . .
O2F Mg15 O15O 92.7(4) . .
O1E Mg15 O15O 90.1(3) . .
O3F Mg15 O15O 90.5(3) . .
O2E Mg15 O15O 91.3(3) . .
O2F Mg15 O15I 84.9(4) . .
O1E Mg15 O15I 92.3(4) . .
O3F Mg15 O15I 89.8(4) . .
O2E Mg15 O15I 88.6(4) . .
O15O Mg15 O15I 177.5(4) . .
O2F Mg15 C4F 26.4(2) . .
O1E Mg15 C4F 150.2(3) . .
O3F Mg15 C4F 56.3(2) . .
O2E Mg15 C4F 127.3(3) . .
O15O Mg15 C4F 91.9(3) . .
O15I Mg15 C4F 86.2(4) . .
O2F Mg15 C4E 127.7(3) . .
O1E Mg15 C4E 55.6(2) . .
O3F Mg15 C4E 149.6(3) . .
O2E Mg15 C4E 26.8(2) . .
O15O Mg15 C4E 88.7(3) . .
O15I Mg15 C4E 92.3(4) . .
C4F Mg15 C4E 154.1(3) . .
O2F Mg15 C5F 55.3(2) . .
O1E Mg15 C5F 121.5(3) . .
O3F Mg15 C5F 27.5(2) . .
O2E Mg15 C5F 156.2(3) . .
O15O Mg15 C5F 89.7(3) . .
O15I Mg15 C5F 89.4(4) . .
C4F Mg15 C5F 28.9(2) . .
C4E Mg15 C5F 176.7(3) . .
O2F Mg15 C3E 156.2(3) . .
O1E Mg15 C3E 27.2(2) . .
O3F Mg15 C3E 121.1(3) . .
O2E Mg15 C3E 55.3(3) . .
O15O Mg15 C3E 87.3(3) . .
O15I Mg15 C3E 94.7(4) . .
C4F Mg15 C3E 177.3(3) . .
C4E Mg15 C3E 28.5(3) . .
C5F Mg15 C3E 148.5(3) . .
O11C Mg4 O12C 81.7(3) . .
O11C Mg4 O5A 101.7(3) . .
O12C Mg4 O5A 175.9(3) . .
O11C Mg4 O4A 174.5(4) . .
O12C Mg4 O4A 94.1(3) . .
O5A Mg4 O4A 82.3(3) . .
O11C Mg4 O4I 86.4(4) . .
O12C Mg4 O4I 93.6(4) . .
O5A Mg4 O4I 84.6(4) . .
O4A Mg4 O4I 90.3(3) . .
O11C Mg4 O4O 92.9(4) . .
O12C Mg4 O4O 88.4(4) . .
O5A Mg4 O4O 93.5(4) . .
O4A Mg4 O4O 90.5(3) . .
O4I Mg4 O4O 177.8(4) . .
O11C Mg4 C25C 26.2(3) . .
O12C Mg4 C25C 55.5(3) . .
O5A Mg4 C25C 128.0(3) . .
O4A Mg4 C25C 149.5(3) . .
O4I Mg4 C25C 89.9(4) . .
O4O Mg4 C25C 90.5(4) . .
O11C Mg4 C11A 128.2(3) . .
O12C Mg4 C11A 150.1(3) . .
O5A Mg4 C11A 26.5(3) . .
O4A Mg4 C11A 56.0(3) . .
O4I Mg4 C11A 87.9(4) . .
O4O Mg4 C11A 90.8(4) . .
C25C Mg4 C11A 154.4(3) . .
O11C Mg4 C26C 54.4(3) . .
O12C Mg4 C26C 27.4(3) . .
O5A Mg4 C26C 156.1(3) . .
O4A Mg4 C26C 121.5(3) . .
O4I Mg4 C26C 92.4(4) . .
O4O Mg4 C26C 88.8(4) . .
C25C Mg4 C26C 28.2(3) . .
C11A Mg4 C26C 177.4(3) . .
O11C Mg4 C10A 157.2(3) . .
O12C Mg4 C10A 121.1(3) . .
O5A Mg4 C10A 55.4(2) . .
O4A Mg4 C10A 27.0(3) . .
O4I Mg4 C10A 90.3(3) . .
O4O Mg4 C10A 89.5(4) . .
C25C Mg4 C10A 176.6(3) . .
C11A Mg4 C10A 29.0(3) . .
C26C Mg4 C10A 148.4(3) . .
O11O Mg11 O5C 93.5(3) . .
O11O Mg11 O6C 92.1(4) . .
O5C Mg11 O6C 81.1(3) . .
O11O Mg11 O8A 91.9(4) . 2_565
O5C Mg11 O8A 102.1(3) . 2_565
O6C Mg11 O8A 174.7(3) . 2_565
O11O Mg11 O9A 88.9(3) . 2_565
O5C Mg11 O9A 175.5(4) . 2_565
O6C Mg11 O9A 94.9(3) . 2_565
O8A Mg11 O9A 81.6(3) 2_565 2_565
O11O Mg11 O11I 175.8(4) . .
O5C Mg11 O11I 85.9(4) . .
O6C Mg11 O11I 91.9(4) . .
O8A Mg11 O11I 84.2(4) 2_565 .
O9A Mg11 O11I 92.0(3) 2_565 .
O11O Mg11 C11C 93.7(3) . .
O5C Mg11 C11C 26.1(3) . .
O6C Mg11 C11C 55.0(3) . .
O8A Mg11 C11C 128.2(3) 2_565 .
O9A Mg11 C11C 149.9(3) 2_565 .
O11I Mg11 C11C 87.6(3) . .
O11O Mg11 C18A 89.2(3) . 2_565
O5C Mg11 C18A 129.1(3) . 2_565
O6C Mg11 C18A 149.6(3) . 2_565
O8A Mg11 C18A 27.0(3) 2_565 2_565
O9A Mg11 C18A 54.7(3) 2_565 2_565
O11I Mg11 C18A 88.0(4) . 2_565
C11C Mg11 C18A 155.2(3) . 2_565
O11O Mg11 C12C 94.0(3) . .
O5C Mg11 C12C 55.4(3) . .
O6C Mg11 C12C 25.8(2) . .
O8A Mg11 C12C 157.0(3) 2_565 .
O9A Mg11 C12C 120.6(3) 2_565 .
O11I Mg11 C12C 89.1(4) . .
C11C Mg11 C12C 29.2(3) . .
C18A Mg11 C12C 174.4(3) 2_565 .
O8A Mg12 O11B 101.0(3) . 2_565
O8A Mg12 O10B 176.3(3) . 2_565
O11B Mg12 O10B 81.5(3) 2_565 2_565
O8A Mg12 O7A 82.5(3) . .
O11B Mg12 O7A 175.5(3) 2_565 .
O10B Mg12 O7A 94.9(3) 2_565 .
O8A Mg12 O12I 85.4(4) . .
O11B Mg12 O12I 84.8(3) 2_565 .
O10B Mg12 O12I 92.2(4) 2_565 .
O7A Mg12 O12I 92.7(3) . .
O8A Mg12 O12O 92.2(4) . .
O11B Mg12 O12O 90.4(4) 2_565 .
O10B Mg12 O12O 90.5(4) 2_565 .
O7A Mg12 O12O 92.3(4) . .
O12I Mg12 O12O 174.1(5) . .
O8A Mg12 C25B 127.1(3) . 2_565
O11B Mg12 C25B 26.1(3) 2_565 2_565
O10B Mg12 C25B 55.4(3) 2_565 2_565
O7A Mg12 C25B 150.3(3) . 2_565
O12I Mg12 C25B 87.6(3) . 2_565
O12O Mg12 C25B 89.6(3) . 2_565
O8A Mg12 C18A 27.0(3) . .
O11B Mg12 C18A 128.0(3) 2_565 .
O10B Mg12 C18A 150.4(3) 2_565 .
O7A Mg12 C18A 55.6(3) . .
O12I Mg12 C18A 88.7(3) . .
O12O Mg12 C18A 91.5(3) . .
C25B Mg12 C18A 154.1(3) 2_565 .
O8A Mg12 C17A 55.4(3) . .
O11B Mg12 C17A 156.3(3) 2_565 .
O10B Mg12 C17A 122.1(3) 2_565 .
O7A Mg12 C17A 27.3(3) . .
O12I Mg12 C17A 92.5(3) . .
O12O Mg12 C17A 90.5(3) . .
C25B Mg12 C17A 177.5(3) 2_565 .
C18A Mg12 C17A 28.4(3) . .
O8A Mg12 C24B 155.7(3) . 2_565
O11B Mg12 C24B 54.8(3) 2_565 2_565
O10B Mg12 C24B 26.8(2) 2_565 2_565
O7A Mg12 C24B 121.6(3) . 2_565
O12I Mg12 C24B 90.5(3) . 2_565
O12O Mg12 C24B 89.5(3) . 2_565
C25B Mg12 C24B 28.7(3) 2_565 2_565
C18A Mg12 C24B 177.1(3) . 2_565
C17A Mg12 C24B 148.9(3) . 2_565
O2F Mg13 O2D 103.1(3) . .
O2F Mg13 O1F 82.2(2) . .
O2D Mg13 O1F 174.4(3) . .
O2F Mg13 O3D 174.2(3) . .
O2D Mg13 O3D 82.1(3) . .
O1F Mg13 O3D 92.5(3) . .
O2F Mg13 O13O 93.8(4) . .
O2D Mg13 O13O 91.9(4) . .
O1F Mg13 O13O 89.7(3) . .
O3D Mg13 O13O 88.4(3) . .
O2F Mg13 O13I 85.2(4) . .
O2D Mg13 O13I 86.5(4) . .
O1F Mg13 O13I 92.1(4) . .
O3D Mg13 O13I 92.8(4) . .
O13O Mg13 O13I 177.9(5) . .
O2F Mg13 C4D 129.4(3) . .
O2D Mg13 C4D 26.3(3) . .
O1F Mg13 C4D 148.5(3) . .
O3D Mg13 C4D 56.0(3) . .
O13O Mg13 C4D 88.4(3) . .
O13I Mg13 C4D 90.7(4) . .
O2F Mg13 C4F 26.1(2) . .
O2D Mg13 C4F 129.2(3) . .
O1F Mg13 C4F 56.0(2) . .
O3D Mg13 C4F 148.5(3) . .
O13O Mg13 C4F 92.8(3) . .
O13I Mg13 C4F 87.2(3) . .
C4D Mg13 C4F 155.5(3) . .
O2F Mg13 C5D 158.4(3) . .
O2D Mg13 C5D 55.3(3) . .
O1F Mg13 C5D 119.4(3) . .
O3D Mg13 C5D 27.1(2) . .
O13O Mg13 C5D 86.5(3) . .
O13I Mg13 C5D 93.7(3) . .
C4D Mg13 C5D 29.1(3) . .
C4F Mg13 C5D 175.4(3) . .
O2D Mg14 O2E 100.9(3) . .
O2D Mg14 O3E 176.7(3) . .
O2E Mg14 O3E 82.2(3) . .
O2D Mg14 O1D 81.5(3) . .
O2E Mg14 O1D 177.2(3) . .
O3E Mg14 O1D 95.3(3) . .
O2D Mg14 O14O 91.3(4) . .
O2E Mg14 O14O 91.7(4) . .
O3E Mg14 O14O 89.6(4) . .
O1D Mg14 O14O 89.7(3) . .
O2D Mg14 O14I 86.3(4) . .
O2E Mg14 O14I 86.8(4) . .
O3E Mg14 O14I 93.0(4) . .
O1D Mg14 O14I 91.9(4) . .
O14O Mg14 O14I 176.8(4) . .
O2D Mg14 C4D 26.0(3) . .
O2E Mg14 C4D 126.9(3) . .
O3E Mg14 C4D 150.9(3) . .
O1D Mg14 C4D 55.6(3) . .
O14O Mg14 C4D 89.2(4) . .
O14I Mg14 C4D 89.5(4) . .
O2D Mg14 C4E 127.7(3) . .
O2E Mg14 C4E 26.7(3) . .
O3E Mg14 C4E 55.5(2) . .
O1D Mg14 C4E 150.8(3) . .
O14O Mg14 C4E 90.1(3) . .
O14I Mg14 C4E 89.8(4) . .
C4D Mg14 C4E 153.6(3) . .
O2D Mg14 C5E 156.5(3) . .
O2E Mg14 C5E 55.6(3) . .
O3E Mg14 C5E 26.6(3) . .
O1D Mg14 C5E 121.9(3) . .
O14O Mg14 C5E 89.2(4) . .
O14I Mg14 C5E 92.3(4) . .
C4D Mg14 C5E 177.0(3) . .
C4E Mg14 C5E 28.9(3) . .
O2D Mg14 C3D 55.1(3) . .
O2E Mg14 C3D 156.1(3) . .
O3E Mg14 C3D 121.7(3) . .
O1D Mg14 C3D 26.5(3) . .
O14O Mg14 C3D 88.5(3) . .
O14I Mg14 C3D 91.8(4) . .
C4D Mg14 C3D 29.2(3) . .
C4E Mg14 C3D 176.9(3) . .
C5E Mg14 C3D 148.3(3) . .
O8C Mg9 O11A 100.6(3) . 2_565
O8C Mg9 O10A 176.7(3) . 2_565
O11A Mg9 O10A 82.1(3) 2_565 2_565
O8C Mg9 O7C 81.9(3) . .
O11A Mg9 O7C 177.3(4) 2_565 .
O10A Mg9 O7C 95.3(3) 2_565 .
O8C Mg9 O9O 91.2(5) . .
O11A Mg9 O9O 91.3(4) 2_565 .
O10A Mg9 O9O 90.5(4) 2_565 .
O7C Mg9 O9O 89.6(4) . .
O8C Mg9 O9I 86.2(4) . .
O11A Mg9 O9I 86.1(4) 2_565 .
O10A Mg9 O9I 92.2(3) 2_565 .
O7C Mg9 O9I 93.2(3) . .
O9O Mg9 O9I 175.9(5) . .
O8C Mg9 C18C 26.3(3) . .
O11A Mg9 C18C 126.8(3) 2_565 .
O10A Mg9 C18C 151.1(3) 2_565 .
O7C Mg9 C18C 55.8(3) . .
O9O Mg9 C18C 88.2(4) . .
O9I Mg9 C18C 90.9(4) . .
O8C Mg9 C25A 127.4(3) . 2_565
O11A Mg9 C25A 26.8(3) 2_565 2_565
O10A Mg9 C25A 55.3(3) 2_565 2_565
O7C Mg9 C25A 150.6(3) . 2_565
O9O Mg9 C25A 91.1(4) . 2_565
O9I Mg9 C25A 87.9(3) . 2_565
C18C Mg9 C25A 153.6(3) . 2_565
O8C Mg9 C17C 55.4(3) . .
O11A Mg9 C17C 155.9(3) 2_565 .
O10A Mg9 C17C 122.0(3) 2_565 .
O7C Mg9 C17C 26.7(3) . .
O9O Mg9 C17C 87.5(4) . .
O9I Mg9 C17C 93.7(3) . .
C18C Mg9 C17C 29.1(3) . .
C25A Mg9 C17C 176.9(3) 2_565 .
O8C Mg9 C24A 156.6(3) . 2_565
O11A Mg9 C24A 56.0(3) 2_565 2_565
O10A Mg9 C24A 26.2(2) 2_565 2_565
O7C Mg9 C24A 121.5(3) . 2_565
O9O Mg9 C24A 89.8(4) . 2_565
O9I Mg9 C24A 91.3(3) . 2_565
C18C Mg9 C24A 176.6(3) . 2_565
C25A Mg9 C24A 29.1(3) 2_565 2_565
C17C Mg9 C24A 148.1(3) . 2_565
O5A Mg5 O6A 82.3(3) . .
O5A Mg5 O8B 101.1(3) . 2_565
O6A Mg5 O8B 175.4(3) . 2_565
O5A Mg5 O9B 176.9(3) . 2_565
O6A Mg5 O9B 94.6(3) . 2_565
O8B Mg5 O9B 82.0(3) 2_565 2_565
O5A Mg5 O5O 89.2(4) . .
O6A Mg5 O5O 91.7(4) . .
O8B Mg5 O5O 91.6(4) 2_565 .
O9B Mg5 O5O 91.2(4) 2_565 .
O5A Mg5 O5I 86.2(4) . .
O6A Mg5 O5I 91.4(4) . .
O8B Mg5 O5I 85.7(4) 2_565 .
O9B Mg5 O5I 93.6(4) 2_565 .
O5O Mg5 O5I 174.1(5) . .
O5A Mg5 C11A 27.3(3) . .
O6A Mg5 C11A 55.0(3) . .
O8B Mg5 C11A 128.3(3) 2_565 .
O9B Mg5 C11A 149.6(3) 2_565 .
O5O Mg5 C11A 89.5(4) . .
O5I Mg5 C11A 88.1(4) . .
O5A Mg5 C18B 128.1(3) . 2_565
O6A Mg5 C18B 149.7(3) . 2_565
O8B Mg5 C18B 27.1(3) 2_565 2_565
O9B Mg5 C18B 55.0(3) 2_565 2_565
O5O Mg5 C18B 89.3(4) . 2_565
O5I Mg5 C18B 90.6(4) . 2_565
C11A Mg5 C18B 155.4(3) . 2_565
O5A Mg5 C12A 55.7(3) . .
O6A Mg5 C12A 26.6(2) . .
O8B Mg5 C12A 156.8(3) 2_565 .
O9B Mg5 C12A 121.2(3) 2_565 .
O5O Mg5 C12A 89.3(4) . .
O5I Mg5 C12A 91.1(3) . .
C11A Mg5 C12A 28.4(3) . .
C18B Mg5 C12A 175.9(3) 2_565 .
O5A Mg5 C19B 155.8(3) . 2_565
O6A Mg5 C19B 121.9(3) . 2_565
O8B Mg5 C19B 54.9(3) 2_565 2_565
O9B Mg5 C19B 27.3(3) 2_565 2_565
O5O Mg5 C19B 88.5(4) . 2_565
O5I Mg5 C19B 94.2(3) . 2_565
C11A Mg5 C19B 176.2(3) . 2_565
C18B Mg5 C19B 27.8(3) 2_565 2_565
C12A Mg5 C19B 148.3(3) . 2_565
O11F Mg16 O5D 101.4(3) . .
O11F Mg16 O12F 81.8(3) . .
O5D Mg16 O12F 176.8(3) . .
O11F Mg16 O4D 175.7(3) . .
O5D Mg16 O4D 82.9(3) . .
O12F Mg16 O4D 93.9(3) . .
O11F Mg16 O16O 90.2(4) . .
O5D Mg16 O16O 88.3(3) . .
O12F Mg16 O16O 92.3(3) . .
O4D Mg16 O16O 90.4(4) . .
O11F Mg16 O16I 87.7(4) . .
O5D Mg16 O16I 87.3(4) . .
O12F Mg16 O16I 92.2(4) . .
O4D Mg16 O16I 92.1(4) . .
O16O Mg16 O16I 174.7(4) . .
O11F Mg16 C11D 128.4(3) . .
O5D Mg16 C11D 27.0(3) . .
O12F Mg16 C11D 149.8(3) . .
O4D Mg16 C11D 55.9(3) . .
O16O Mg16 C11D 88.7(3) . .
O16I Mg16 C11D 88.7(4) . .
O11F Mg16 C25F 25.9(3) . .
O5D Mg16 C25F 127.2(3) . .
O12F Mg16 C25F 56.0(3) . .
O4D Mg16 C25F 149.9(3) . .
O16O Mg16 C25F 88.7(4) . .
O16I Mg16 C25F 91.5(4) . .
C11D Mg16 C25F 154.1(3) . .
O11F Mg16 C26F 55.5(3) . .
O5D Mg16 C26F 156.7(3) . .
O12F Mg16 C26F 26.5(2) . .
O4D Mg16 C26F 120.2(3) . .
O16O Mg16 C26F 88.7(3) . .
O16I Mg16 C26F 94.1(4) . .
C11D Mg16 C26F 175.3(3) . .
C25F Mg16 C26F 29.7(3) . .
O11F Mg16 C10D 157.6(3) . .
O5D Mg16 C10D 56.2(3) . .
O12F Mg16 C10D 120.6(3) . .
O4D Mg16 C10D 26.7(2) . .
O16O Mg16 C10D 89.6(4) . .
O16I Mg16 C10D 90.5(4) . .
C11D Mg16 C10D 29.2(3) . .
C25F Mg16 C10D 176.2(3) . .
C26F Mg16 C10D 146.9(3) . .
O8B Mg6 O7B 82.7(3) . .
O8B Mg6 O11C 101.2(3) . 2_565
O7B Mg6 O11C 176.1(4) . 2_565
O8B Mg6 O10C 175.9(3) . 2_565
O7B Mg6 O10C 93.4(3) . 2_565
O11C Mg6 O10C 82.8(3) 2_565 2_565
O8B Mg6 O6O 93.1(4) . .
O7B Mg6 O6O 90.4(4) . .
O11C Mg6 O6O 89.9(4) 2_565 .
O10C Mg6 O6O 88.2(4) 2_565 .
O8B Mg6 O6I 85.8(5) . .
O7B Mg6 O6I 92.3(4) . .
O11C Mg6 O6I 87.5(4) 2_565 .
O10C Mg6 O6I 93.0(4) 2_565 .
O6O Mg6 O6I 176.9(4) . .
O8B Mg6 C18B 26.8(3) . .
O7B Mg6 C18B 56.2(3) . .
O11C Mg6 C18B 127.7(3) 2_565 .
O10C Mg6 C18B 149.4(3) 2_565 .
O6O Mg6 C18B 89.5(4) . .
O6I Mg6 C18B 90.9(4) . .
O8B Mg6 C25C 127.7(3) . 2_565
O7B Mg6 C25C 149.5(3) . 2_565
O11C Mg6 C25C 26.6(3) 2_565 2_565
O10C Mg6 C25C 56.2(3) 2_565 2_565
O6O Mg6 C25C 88.9(4) . 2_565
O6I Mg6 C25C 89.5(4) . 2_565
C18B Mg6 C25C 154.2(3) . 2_565
O8B Mg6 C17B 56.5(3) . .
O7B Mg6 C17B 26.6(3) . .
O11C Mg6 C17B 157.3(3) 2_565 .
O10C Mg6 C17B 119.7(3) 2_565 .
O6O Mg6 C17B 87.6(4) . .
O6I Mg6 C17B 94.3(4) . .
C18B Mg6 C17B 29.7(3) . .
C25C Mg6 C17B 174.7(3) 2_565 .
O8B Mg6 C24C 156.7(3) . 2_565
O7B Mg6 C24C 120.5(3) . 2_565
O11C Mg6 C24C 55.6(3) 2_565 2_565
O10C Mg6 C24C 27.2(3) 2_565 2_565
O6O Mg6 C24C 88.5(4) . 2_565
O6I Mg6 C24C 91.3(4) . 2_565
C18B Mg6 C24C 176.1(3) . 2_565
C25C Mg6 C24C 29.0(3) 2_565 2_565
C17B Mg6 C24C 146.8(3) . 2_565
O5B Mg8 O8C 102.0(3) . 2_565
O5B Mg8 O9C 175.3(3) . 2_565
O8C Mg8 O9C 82.6(3) 2_565 2_565
O5B Mg8 O6B 83.1(3) . .
O8C Mg8 O6B 174.4(3) 2_565 .
O9C Mg8 O6B 92.3(3) 2_565 .
O5B Mg8 O8O 92.2(4) . .
O8C Mg8 O8O 91.1(4) 2_565 .
O9C Mg8 O8O 88.6(3) 2_565 .
O6B Mg8 O8O 91.0(3) . .
O5B Mg8 O8I 86.4(4) . .
O8C Mg8 O8I 86.1(4) 2_565 .
O9C Mg8 O8I 93.0(4) 2_565 .
O6B Mg8 O8I 91.9(4) . .
O8O Mg8 O8I 176.6(4) . .
O5B Mg8 C18C 128.8(3) . 2_565
O8C Mg8 C18C 27.1(3) 2_565 2_565
O9C Mg8 C18C 55.8(3) 2_565 2_565
O6B Mg8 C18C 148.1(3) . 2_565
O8O Mg8 C18C 86.7(4) . 2_565
O8I Mg8 C18C 91.7(4) . 2_565
O5B Mg8 C11B 26.7(3) . .
O8C Mg8 C11B 128.6(3) 2_565 .
O9C Mg8 C11B 148.6(3) 2_565 .
O6B Mg8 C11B 56.4(3) . .
O8O Mg8 C11B 92.9(3) . .
O8I Mg8 C11B 87.3(3) . .
C18C Mg8 C11B 155.5(3) 2_565 .
O5B Mg8 C19C 157.8(3) . 2_565
O8C Mg8 C19C 56.0(3) 2_565 2_565
O9C Mg8 C19C 26.9(3) 2_565 2_565
O6B Mg8 C19C 119.0(3) . 2_565
O8O Mg8 C19C 86.0(4) . 2_565
O8I Mg8 C19C 94.1(4) . 2_565
C18C Mg8 C19C 29.1(3) 2_565 2_565
C11B Mg8 C19C 175.3(3) . 2_565
C24D O10D Mg20 110.5(5) . .
C5B O3B Mg2 109.3(5) . .
C19F O9F Mg21 111.0(5) . .
C10F O4F Mg22 109.5(5) . .
C26A O12A Mg7 111.3(5) . .
C24B O10B Mg12 111.4(5) . 2_565
C12E O6E Mg21 110.7(5) . 2_676
C3A O1A Mg2 110.5(5) . .
C19E O9E Mg18 111.2(5) . 2_676
C5A O3A Mg1 109.9(5) . .
C3F O1F Mg13 110.5(5) . .
C18F O8F Mg21 113.8(6) . .
C18F O8F Mg20 109.0(5) . 2_676
Mg21 O8F Mg20 136.9(3) . 2_676
C3E O1E Mg15 110.9(5) . .
C24F O10F Mg17 111.7(5) . .
C10B O4B Mg7 110.9(5) . .
C26D O12D Mg19 110.2(5) . .
C25E O11E Mg22 110.6(5) . .
C25E O11E Mg24 111.0(5) . 2_676
Mg22 O11E Mg24 138.2(3) . 2_676
C25B O11B Mg12 111.3(6) . 2_565
C25B O11B Mg10 110.1(5) . .
Mg12 O11B Mg10 138.6(3) 2_565 .
C10D O4D Mg16 110.6(5) . .
C24E O10E Mg24 110.4(5) . 2_676
C19D O9D Mg23 111.6(5) . .
C5F O3F Mg15 109.9(5) . .
C17E O7E Mg17 111.5(5) . 2_676
C26E O12E Mg22 110.8(5) . .
C26B O12B Mg10 112.3(5) . .
C10C O4C Mg10 110.6(6) . .
C12F O6F Mg23 110.8(5) . 2_676
C17F O7F Mg20 110.5(5) . 2_676
C18E O8E Mg17 111.1(5) . 2_676
C18E O8E Mg18 110.9(5) . 2_676
Mg17 O8E Mg18 137.8(4) 2_676 2_676
C17A O7A Mg12 109.8(6) . .
C26F O12F Mg16 110.4(5) . .
C12B O6B Mg8 109.8(5) . .
C18A O8A Mg12 111.0(6) . .
C18A O8A Mg11 109.5(5) . 2_565
Mg12 O8A Mg11 139.3(3) . 2_565
C4A O2A Mg2 111.8(5) . .
C4A O2A Mg1 109.5(5) . .
Mg2 O2A Mg1 138.5(3) . .
C12D O6D Mg18 111.0(5) . .
C12C O6C Mg11 111.8(5) . .
C5E O3E Mg14 111.7(5) . .
C12A O6A Mg5 111.4(6) . .
C10E O4E Mg19 110.3(5) . .
C19B O9B Mg5 109.5(6) . 2_565
C3D O1D Mg14 110.7(5) . .
C25D O11D Mg19 110.4(5) . .
C25D O11D Mg20 111.5(5) . .
Mg19 O11D Mg20 138.0(4) . .
C3B O1B Mg3 112.6(5) . .
C11B O5B Mg8 111.7(5) . .
C11B O5B Mg7 109.4(5) . .
Mg8 O5B Mg7 138.6(3) . .
C4F O2F Mg15 110.8(5) . .
C4F O2F Mg13 111.4(5) . .
Mg15 O2F Mg13 137.7(3) . .
C10A O4A Mg4 110.9(5) . .
C24A O10A Mg9 112.2(5) . 2_565
C26C O12C Mg4 111.5(6) . .
C4C O2C Mg3 110.8(6) . .
C4C O2C Mg1 110.9(6) . .
Mg3 O2C Mg1 137.9(3) . .
C5C O3C Mg3 110.4(6) . .
C17D O7D Mg24 111.1(5) . .
C3C O1C Mg1 111.3(6) . .
C5D O3D Mg13 109.8(6) . .
C17C O7C Mg9 111.0(6) . .
C11F O5F Mg23 110.9(5) . 2_676
C11F O5F Mg22 109.3(5) . .
Mg23 O5F Mg22 139.3(3) 2_676 .
C24C O10C Mg6 109.6(6) . 2_565
C11E O5E Mg21 110.8(6) . 2_676
C11E O5E Mg19 111.5(6) . .
Mg21 O5E Mg19 137.6(4) 2_676 .
C17B O7B Mg6 110.7(6) . .
C11A O5A Mg5 109.5(6) . .
C11A O5A Mg4 111.6(6) . .
Mg5 O5A Mg4 138.9(3) . .
C4B O2B Mg2 109.5(5) . .
C4B O2B Mg3 110.3(5) . .
Mg2 O2B Mg3 139.5(3) . .
C19A O9A Mg11 111.2(5) . 2_565
C18D O8D Mg24 112.3(5) . .
C18D O8D Mg23 109.2(5) . .
Mg24 O8D Mg23 137.1(3) . .
C11C O5C Mg10 113.1(6) . .
C11C O5C Mg11 110.6(6) . .
Mg10 O5C Mg11 136.1(4) . .
C25A O11A Mg7 111.3(6) . .
C25A O11A Mg9 110.0(6) . 2_565
Mg7 O11A Mg9 138.7(4) . 2_565
C19C O9C Mg8 110.3(6) . 2_565
C4D O2D Mg14 111.7(6) . .
C4D O2D Mg13 110.3(6) . .
Mg14 O2D Mg13 137.8(4) . .
C4E O2E Mg14 110.9(5) . .
C4E O2E Mg15 109.6(5) . .
Mg14 O2E Mg15 139.4(4) . .
C11D O5D Mg18 111.5(6) . .
C11D O5D Mg16 109.7(6) . .
Mg18 O5D Mg16 138.8(3) . .
C18C O8C Mg9 111.6(7) . .
C18C O8C Mg8 109.1(7) . 2_565
Mg9 O8C Mg8 139.0(4) . 2_565
C18B O8B Mg6 110.9(6) . .
C18B O8B Mg5 109.4(6) . 2_565
Mg6 O8B Mg5 138.8(3) . 2_565
C25F O11F Mg16 112.1(6) . .
C25F O11F Mg17 109.7(6) . .
Mg16 O11F Mg17 137.7(3) . .
C2F C1F C6F 121.5(7) . .
C2F C1F H1F 119.2 . .
C6F C1F H1F 119.2 . .
C1B C6B C5B 118.2(7) . .
C1B C6B C7B 123.6(7) . .
C5B C6B C7B 118.1(7) . .
O6C C12C C13C 126.7(8) . .
O6C C12C C11C 116.7(8) . .
C13C C12C C11C 116.1(8) . .
O6C C12C Mg11 42.4(4) . .
C13C C12C Mg11 168.2(7) . .
C11C C12C Mg11 74.3(5) . .
C1F C2F C3F 119.9(7) . .
C1F C2F C28F 120.6(7) . .
C3F C2F C28F 119.4(7) . .
C25C O11C Mg4 111.9(6) . .
C25C O11C Mg6 110.1(6) . 2_565
Mg4 O11C Mg6 138.0(4) . 2_565
C8E C13E C12E 118.6(8) . .
C8E C13E C14E 123.3(8) . .
C12E C13E C14E 117.8(8) . .
C8F C9F C10F 118.1(7) . .
C8F C9F C7F 122.7(7) . .
C10F C9F C7F 119.2(7) . .
O12B C26B C27B 123.6(8) . .
O12B C26B C25B 115.7(8) . .
C27B C26B C25B 120.5(8) . .
O12B C26B Mg10 42.0(4) . .
C27B C26B Mg10 164.8(7) . .
C25B C26B Mg10 73.7(5) . .
C22F C27F C26F 118.0(8) . .
C22F C27F C28F 124.1(8) . .
C26F C27F C28F 117.9(7) . .
C29B C7B C9B 113.4(7) . .
C29B C7B C6B 112.0(7) . .
C9B C7B C6B 107.7(6) . .
C29B C7B H7B 107.8 . .
C9B C7B H7B 107.8 . .
C6B C7B H7B 107.8 . .
C10B C9B C8B 117.3(7) . .
C10B C9B C7B 119.8(7) . .
C8B C9B C7B 122.9(7) . .
C19F C20F C15F 120.0(7) . .
C19F C20F C21F 120.6(7) . .
C15F C20F C21F 119.3(7) . .
C24B C23B C22B 119.1(8) . .
C24B C23B C21B 121.7(8) . .
C22B C23B C21B 119.1(7) . .
C17F C16F C15F 119.4(8) . .
C17F C16F C14F 118.9(7) . .
C15F C16F C14F 121.6(7) . .
C5F C6F C1F 118.6(8) . .
C5F C6F C7F 120.1(7) . .
C1F C6F C7F 121.2(7) . .
C23D C22D C27D 124.2(8) . .
C23D C22D H22D 117.9 . .
C27D C22D H22D 117.9 . .
C9F C8F C13F 124.4(7) . .
C9F C8F H8F 117.8 . .
C13F C8F H8F 117.8 . .
C22D C27D C26D 117.1(8) . .
C22D C27D C28D 122.6(8) . .
C26D C27D C28D 120.2(8) . .
C16F C15F C20F 121.3(8) . .
C16F C15F H15F 119.3 . .
C20F C15F H15F 119.3 . .
C6F C5F O3F 123.5(7) . .
C6F C5F C4F 120.9(8) . .
O3F C5F C4F 115.5(7) . .
C6F C5F Mg15 165.9(6) . .
O3F C5F Mg15 42.6(3) . .
C4F C5F Mg15 73.1(5) . .
C15B C16B C17B 119.1(8) . .
C15B C16B C14B 121.1(8) . .
C17B C16B C14B 119.7(8) . .
O12A C26A C27A 124.2(8) . .
O12A C26A C25A 116.9(8) . .
C27A C26A C25A 118.8(8) . .
O12A C26A Mg7 42.8(4) . .
C27A C26A Mg7 165.9(7) . .
C25A C26A Mg7 74.4(5) . .
C27B C22B C23B 121.4(8) . .
C27B C22B H22B 119.3 . .
C23B C22B H22B 119.3 . .
C8B C13B C12B 119.1(8) . .
C8B C13B C14B 120.9(8) . .
C12B C13B C14B 120.0(8) . .
C13B C8B C9B 122.6(8) . .
C13B C8B H8B 118.7 . .
C9B C8B H8B 118.7 . .
C27F C28F C38F 114.7(7) . .
C27F C28F C2F 111.5(7) . .
C38F C28F C2F 111.4(7) . .
C27F C28F H28F 106.2 . .
C38F C28F H28F 106.2 . .
C2F C28F H28F 106.2 . .
O12D C26D C25D 115.6(8) . .
O12D C26D C27D 123.7(8) . .
C25D C26D C27D 120.6(8) . .
O12D C26D Mg19 42.9(4) . .
C25D C26D Mg19 72.7(5) . .
C27D C26D Mg19 166.4(6) . .
C5D C6D C1D 117.3(8) . .
C5D C6D C7D 120.9(8) . .
C1D C6D C7D 121.8(8) . .
C22F C23F C24F 118.1(8) . .
C22F C23F C21F 122.9(8) . .
C24F C23F C21F 119.0(7) . .
C6F C7F C29F 114.7(7) . .
C6F C7F C9F 110.3(6) . .
C29F C7F C9F 112.7(7) . .
C6F C7F H7F 106.1 . .
C29F C7F H7F 106.1 . .
C9F C7F H7F 106.1 . .
C8D C13D C12D 117.0(8) . .
C8D C13D C14D 123.1(8) . .
C12D C13D C14D 119.7(8) . .
C33B C32B C14B 116.1(9) . .
C33B C32B H32A 108.3 . .
C14B C32B H32A 108.3 . .
C33B C32B H32B 108.3 . .
C14B C32B H32B 108.3 . .
H32A C32B H32B 107.4 . .
C23D C21D C20D 112.6(7) . .
C23D C21D C35D 114.9(7) . .
C20D C21D C35D 112.8(7) . .
C23D C21D H21D 105.1 . .
C20D C21D H21D 105.1 . .
C35D C21D H21D 105.1 . .
O4F C10F C11F 117.5(7) . .
O4F C10F C9F 122.7(7) . .
C11F C10F C9F 119.8(7) . .
O4F C10F Mg22 43.4(4) . .
C11F C10F Mg22 74.5(5) . .
C9F C10F Mg22 165.2(6) . .
O12E C26E C25E 116.6(7) . .
O12E C26E C27E 122.3(8) . .
C25E C26E C27E 121.0(8) . .
O12E C26E Mg22 42.6(4) . .
C25E C26E Mg22 74.1(5) . .
C27E C26E Mg22 164.9(6) . .
C26E C27E C22E 118.2(8) . .
C26E C27E C28E 121.2(8) . .
C22E C27E C28E 120.6(8) . .
C27B C28B C38B 114.6(7) . .
C27B C28B C2B 110.8(7) . .
C38B C28B C2B 113.1(7) . .
C27B C28B H28B 105.9 . .
C38B C28B H28B 105.9 . .
C2B C28B H28B 105.9 . .
C13B C12B C11B 121.9(8) . .
C13B C12B O6B 123.6(8) . .
C11B C12B O6B 114.4(8) . .
C35F C21F C20F 114.5(7) . .
C35F C21F C23F 113.2(7) . .
C20F C21F C23F 110.2(6) . .
C35F C21F H21F 106.1 . .
C20F C21F H21F 106.1 . .
C23F C21F H21F 106.1 . .
C20F C19F O9F 124.4(7) . .
C20F C19F C18F 119.1(8) . .
O9F C19F C18F 116.4(7) . .
C20F C19F Mg21 166.1(6) . .
O9F C19F Mg21 42.3(4) . .
C18F C19F Mg21 74.1(5) . .
C12F C13F C8F 116.3(7) . .
C12F C13F C14F 120.4(7) . .
C8F C13F C14F 123.2(7) . .
C19D C20D C15D 117.9(8) . .
C19D C20D C21D 119.2(7) . .
C15D C20D C21D 122.8(8) . .
O1A C3A C2A 122.3(7) . .
O1A C3A C4A 116.5(7) . .
C2A C3A C4A 121.2(8) . .
O1A C3A Mg2 42.8(4) . .
C2A C3A Mg2 165.0(6) . .
C4A C3A Mg2 73.8(5) . .
O2A C4A C5A 120.3(7) . .
O2A C4A C3A 119.4(7) . .
C5A C4A C3A 120.3(8) . .
O2A C4A Mg1 43.8(4) . .
C5A C4A Mg1 76.5(5) . .
C3A C4A Mg1 163.2(6) . .
O2A C4A Mg2 42.2(4) . .
C5A C4A Mg2 162.4(6) . .
C3A C4A Mg2 77.3(5) . .
Mg1 C4A Mg2 85.9(3) . .
C22A C27A C26A 117.5(8) . .
C22A C27A C28A 123.2(8) . .
C26A C27A C28A 119.1(8) . .
C27D C28D C2D 110.5(7) . .
C27D C28D C38D 112.8(7) . .
C2D C28D C38D 112.9(8) . .
C27D C28D H28D 106.7 . .
C2D C28D H28D 106.7 . .
C38D C28D H28D 106.7 . .
C2F C3F C4F 121.6(8) . .
C2F C3F O1F 124.3(7) . .
C4F C3F O1F 114.0(7) . .
C23B C24B O10B 123.1(8) . .
C23B C24B C25B 121.3(9) . .
O10B C24B C25B 115.6(8) . .
C23B C24B Mg12 164.9(7) . 2_565
O10B C24B Mg12 41.9(4) . 2_565
C25B C24B Mg12 73.8(6) . 2_565
C18A C19A C20A 122.6(9) . .
C18A C19A O9A 115.5(8) . .
C20A C19A O9A 121.9(8) . .
O10E C24E C23E 121.8(7) . .
O10E C24E C25E 117.9(7) . .
C23E C24E C25E 120.3(8) . .
O10E C24E Mg24 42.8(3) . 2_676
C23E C24E Mg24 164.5(6) . 2_676
C25E C24E Mg24 75.1(5) . 2_676
O6E C12E C11E 115.6(8) . .
O6E C12E C13E 123.9(8) . .
C11E C12E C13E 120.4(8) . .
O6E C12E Mg21 42.8(4) . 2_676
C11E C12E Mg21 72.9(5) . 2_676
C13E C12E Mg21 166.0(6) . 2_676
O4E C10E C11E 116.5(8) . .
O4E C10E C9E 121.4(8) . .
C11E C10E C9E 122.0(8) . .
O4E C10E Mg19 43.2(4) . .
C11E C10E Mg19 73.5(5) . .
C9E C10E Mg19 164.1(6) . .
C26B C27B C22B 118.3(8) . .
C26B C27B C28B 120.1(8) . .
C22B C27B C28B 121.3(8) . .
C2B C3B O1B 124.2(8) . .
C2B C3B C4B 121.3(8) . .
O1B C3B C4B 114.5(7) . .
C2B C3B Mg3 164.5(6) . .
O1B C3B Mg3 40.9(4) . .
C4B C3B Mg3 73.6(5) . .
C16D C15D C20D 124.6(8) . .
C16D C15D H15D 117.7 . .
C20D C15D H15D 117.7 . .
C24D C23D C22D 117.3(8) . .
C24D C23D C21D 120.4(8) . .
C22D C23D C21D 122.0(7) . .
C23F C22F C27F 124.9(8) . .
C23F C22F H22F 117.6 . .
C27F C22F H22F 117.6 . .
C27E C22E C23E 122.7(8) . .
C27E C22E H22E 118.7 . .
C23E C22E H22E 118.7 . .
C3B C2B C1B 118.2(8) . .
C3B C2B C28B 121.0(7) . .
C1B C2B C28B 120.8(7) . .
C13F C14F C32F 114.6(7) . .
C13F C14F C16F 111.0(6) . .
C32F C14F C16F 113.1(7) . .
C13F C14F H14F 105.8 . .
C32F C14F H14F 105.8 . .
C16F C14F H14F 105.8 . .
C9B C10B O4B 123.0(7) . .
C9B C10B C11B 121.8(8) . .
O4B C10B C11B 115.1(8) . .
C9B C10B Mg7 165.2(6) . .
O4B C10B Mg7 42.2(4) . .
C11B C10B Mg7 72.9(5) . .
C2A C28A C38A 115.1(8) . .
C2A C28A C27A 108.9(6) . .
C38A C28A C27A 110.6(8) . .
C2A C28A H28A 107.3 . .
C38A C28A H28A 107.3 . .
C27A C28A H28A 107.3 . .
O7F C17F C16F 124.0(7) . .
O7F C17F C18F 116.7(7) . .
C16F C17F C18F 119.3(8) . .
O7F C17F Mg20 43.0(4) . 2_676
C16F C17F Mg20 166.5(6) . 2_676
C18F C17F Mg20 74.0(5) . 2_676
C13E C8E C9E 124.8(9) . .
C13E C8E H8E 117.6 . .
C9E C8E H8E 117.6 . .
O5E C11E C12E 121.4(8) . .
O5E C11E C10E 120.8(8) . .
C12E C11E C10E 117.8(8) . .
O5E C11E Mg21 43.5(4) . 2_676
C12E C11E Mg21 78.0(5) . 2_676
C10E C11E Mg21 164.2(7) . 2_676
O5E C11E Mg19 43.2(4) . .
C12E C11E Mg19 164.6(7) . .
C10E C11E Mg19 77.6(5) . .
Mg21 C11E Mg19 86.6(3) 2_676 .
C9A C10A O4A 124.0(8) . .
C9A C10A C11A 120.6(8) . .
O4A C10A C11A 115.3(7) . .
C9A C10A Mg4 165.0(6) . .
O4A C10A Mg4 42.0(3) . .
C11A C10A Mg4 73.4(5) . .
C36F C35F C21F 111.3(10) . .
C36F C35F H35A 109.4 . .
C21F C35F H35A 109.4 . .
C36F C35F H35B 109.4 . .
C21F C35F H35B 109.4 . .
H35A C35F H35B 108.0 . .
O9D C19D C20D 125.3(8) . .
O9D C19D C18D 113.4(7) . .
C20D C19D C18D 121.3(8) . .
O9D C19D Mg23 41.9(4) . .
C20D C19D Mg23 165.4(6) . .
C18D C19D Mg23 72.0(5) . .
C16D C14D C13D 109.9(7) . .
C16D C14D C32D 115.3(7) . .
C13D C14D C32D 112.2(7) . .
C16D C14D H14D 106.3 . .
C13D C14D H14D 106.3 . .
C32D C14D H14D 106.3 . .
C6A C1A C2A 123.0(9) . .
C6A C1A H1A 118.5 . .
C2A C1A H1A 118.5 . .
O4D C10D C9D 123.7(8) . .
O4D C10D C11D 116.6(8) . .
C9D C10D C11D 119.7(9) . .
O4D C10D Mg16 42.7(4) . .
C9D C10D Mg16 166.3(7) . .
C11D C10D Mg16 73.9(5) . .
O3B C5B C4B 117.9(7) . .
O3B C5B C6B 122.7(7) . .
C4B C5B C6B 119.3(8) . .
O3B C5B Mg2 43.3(3) . .
C4B C5B Mg2 74.8(5) . .
C6B C5B Mg2 164.5(6) . .
O11B C25B C24B 120.1(8) . .
O11B C25B C26B 120.6(8) . .
C24B C25B C26B 119.0(9) . .
O11B C25B Mg12 42.6(4) . 2_565
C24B C25B Mg12 77.6(6) . 2_565
C26B C25B Mg12 162.9(7) . 2_565
O11B C25B Mg10 43.6(4) . .
C24B C25B Mg10 163.8(7) . .
C26B C25B Mg10 77.1(5) . .
Mg12 C25B Mg10 86.2(3) 2_565 .
C2E C3E O1E 122.5(8) . .
C2E C3E C4E 121.4(8) . .
O1E C3E C4E 116.1(7) . .
C2E C3E Mg15 163.8(7) . .
O1E C3E Mg15 41.8(4) . .
C4E C3E Mg15 74.6(5) . .
C15E C20E C19E 117.0(8) . .
C15E C20E C21E 123.0(8) . .
C19E C20E C21E 120.1(8) . .
O11D C25D C26D 121.3(8) . .
O11D C25D C24D 119.6(8) . .
C26D C25D C24D 118.8(8) . .
O11D C25D Mg19 42.8(4) . .
C26D C25D Mg19 78.5(5) . .
C24D C25D Mg19 162.1(6) . .
O11D C25D Mg20 42.4(4) . .
C26D C25D Mg20 163.4(6) . .
C24D C25D Mg20 77.2(5) . .
Mg19 C25D Mg20 85.2(3) . .
O8F C18F C17F 121.7(8) . .
O8F C18F C19F 117.6(8) . .
C17F C18F C19F 120.7(8) . .
O8F C18F Mg20 44.6(4) . 2_676
C17F C18F Mg20 77.1(5) . 2_676
C19F C18F Mg20 162.2(6) . 2_676
O8F C18F Mg21 41.0(4) . .
C17F C18F Mg21 162.6(7) . .
C19F C18F Mg21 76.7(5) . .
Mg20 C18F Mg21 85.5(3) 2_676 .
C6D C1D C2D 124.3(8) . .
C6D C1D H1D 117.8 . .
C2D C1D H1D 117.8 . .
C3A C2A C1A 117.0(8) . .
C3A C2A C28A 121.0(7) . .
C1A C2A C28A 122.0(8) . .
O1D C3D C2D 122.9(8) . .
O1D C3D C4D 115.7(8) . .
C2D C3D C4D 121.3(8) . .
O1D C3D Mg14 42.9(4) . .
C2D C3D Mg14 164.8(7) . .
C4D C3D Mg14 72.8(5) . .
O10F C24F C23F 124.6(8) . .
O10F C24F C25F 114.4(8) . .
C23F C24F C25F 121.0(8) . .
O10F C24F Mg17 42.0(4) . .
C23F C24F Mg17 165.9(6) . .
C25F C24F Mg17 72.8(5) . .
O11E C25E C26E 120.6(7) . .
O11E C25E C24E 118.4(7) . .
C26E C25E C24E 121.0(8) . .
O11E C25E Mg22 42.6(4) . .
C26E C25E Mg22 78.0(5) . .
C24E C25E Mg22 161.0(6) . .
O11E C25E Mg24 42.4(4) . 2_676
C26E C25E Mg24 162.8(6) . 2_676
C24E C25E Mg24 76.1(5) . 2_676
Mg22 C25E Mg24 85.0(2) . 2_676
O3A C5A C4A 117.7(8) . .
O3A C5A C6A 122.7(8) . .
C4A C5A C6A 119.7(8) . .
O3A C5A Mg1 43.1(4) . .
C4A C5A Mg1 74.6(5) . .
C6A C5A Mg1 165.6(6) . .
C13D C12D C11D 121.8(8) . .
C13D C12D O6D 123.4(8) . .
C11D C12D O6D 114.8(8) . .
C13D C12D Mg18 164.8(7) . .
C11D C12D Mg18 73.2(5) . .
O6D C12D Mg18 41.7(3) . .
C35B C21B C23B 114.7(8) . .
C35B C21B C20B 112.4(9) . .
C23B C21B C20B 109.6(7) . .
C35B C21B H21B 106.5 . .
C23B C21B H21B 106.5 . .
C20B C21B H21B 106.5 . .
C15D C16D C17D 117.6(8) . .
C15D C16D C14D 122.7(8) . .
C17D C16D C14D 119.7(8) . .
O8E C18E C19E 118.6(8) . .
O8E C18E C17E 119.2(8) . .
C19E C18E C17E 122.1(8) . .
O8E C18E Mg17 42.2(4) . 2_676
C19E C18E Mg17 160.8(7) . 2_676
C17E C18E Mg17 77.1(5) . 2_676
O8E C18E Mg18 42.4(4) . 2_676
C19E C18E Mg18 76.2(5) . 2_676
C17E C18E Mg18 161.7(7) . 2_676
Mg17 C18E Mg18 84.6(3) 2_676 2_676
O7E C17E C16E 125.2(8) . .
O7E C17E C18E 116.2(8) . .
C16E C17E C18E 118.6(8) . .
O7E C17E Mg17 42.7(4) . 2_676
C16E C17E Mg17 167.7(7) . 2_676
C18E C17E Mg17 73.5(5) . 2_676
C10D C9D C8D 118.0(8) . .
C10D C9D C7D 120.4(8) . .
C8D C9D C7D 121.5(8) . .
C8A C13A C12A 118.5(8) . .
C8A C13A C14A 121.5(8) . .
C12A C13A C14A 119.8(8) . .
C2E C1E C6E 124.2(8) . .
C2E C1E H1E 117.9 . .
C6E C1E H1E 117.9 . .
O6F C12F C13F 122.9(7) . .
O6F C12F C11F 116.2(7) . .
C13F C12F C11F 120.8(8) . .
O6F C12F Mg23 42.6(4) . 2_676
C13F C12F Mg23 165.1(6) . 2_676
C11F C12F Mg23 73.7(5) . 2_676
C30F C29F C7F 114.0(7) . .
C30F C29F H29A 108.8 . .
C7F C29F H29A 108.8 . .
C30F C29F H29B 108.8 . .
C7F C29F H29B 108.8 . .
H29A C29F H29B 107.7 . .
C20A C15A C16A 123.4(10) . .
C20A C15A H15A 118.3 . .
C16A C15A H15A 118.3 . .
C20E C15E C16E 125.0(8) . .
C20E C15E H15E 117.5 . .
C16E C15E H15E 117.5 . .
C39B C38B C28B 113.9(9) . .
C39B C38B H38A 108.8 . .
C28B C38B H38A 108.8 . .
C39B C38B H38B 108.8 . .
C28B C38B H38B 108.8 . .
H38A C38B H38B 107.7 . .
C9D C7D C6D 109.1(7) . .
C9D C7D C29D 114.5(8) . .
C6D C7D C29D 112.8(7) . .
C9D C7D H7D 106.7 . .
C6D C7D H7D 106.7 . .
C29D C7D H7D 106.7 . .
C33F C32F C14F 115.3(9) . .
C33F C32F H32C 108.4 . .
C14F C32F H32C 108.4 . .
C33F C32F H32D 108.4 . .
C14F C32F H32D 108.4 . .
H32C C32F H32D 107.5 . .
O5C C11C C10C 118.2(8) . .
O5C C11C C12C 119.7(8) . .
C10C C11C C12C 121.8(9) . .
O5C C11C Mg11 43.3(4) . .
C10C C11C Mg11 161.2(7) . .
C12C C11C Mg11 76.4(5) . .
O5C C11C Mg10 41.5(4) . .
C10C C11C Mg10 76.7(6) . .
C12C C11C Mg10 160.5(7) . .
Mg11 C11C Mg10 84.7(3) . .
C18B C19B O9B 117.4(8) . .
C18B C19B C20B 120.0(9) . .
O9B C19B C20B 122.5(8) . .
C18B C19B Mg5 74.6(6) . 2_565
O9B C19B Mg5 43.2(4) . 2_565
C20B C19B Mg5 165.0(7) . 2_565
C6B C1B C2B 122.8(8) . .
C6B C1B H1B 118.6 . .
C2B C1B H1B 118.6 . .
O10A C24A C23A 126.5(8) . .
O10A C24A C25A 114.8(8) . .
C23A C24A C25A 118.7(9) . .
O10A C24A Mg9 41.6(4) . 2_565
C23A C24A Mg9 167.7(7) . 2_565
C25A C24A Mg9 73.2(5) . 2_565
C30B C29B C7B 112.1(8) . .
C30B C29B H1 109.2 . .
C7B C29B H1 109.2 . .
C30B C29B H2 109.2 . .
C7B C29B H2 109.2 . .
H1 C29B H2 107.9 . .
C29F C30F C31F 111.8(8) . .
C29F C30F H30A 109.3 . .
C31F C30F H30A 109.3 . .
C29F C30F H30B 109.3 . .
C31F C30F H30B 109.3 . .
H30A C30F H30B 107.9 . .
C9A C8A C13A 123.8(9) . .
C9A C8A H8A 118.1 . .
C13A C8A H8A 118.1 . .
C16B C15B C20B 123.3(9) . .
C16B C15B H15B 118.3 . .
C20B C15B H15B 118.3 . .
C13D C8D C9D 123.8(8) . .
C13D C8D H8D 118.1 . .
C9D C8D H8D 118.1 . .
O10D C24D C23D 122.2(8) . .
O10D C24D C25D 116.4(7) . .
C23D C24D C25D 121.4(8) . .
O10D C24D Mg20 42.8(4) . .
C23D C24D Mg20 164.8(7) . .
C25D C24D Mg20 73.6(5) . .
C8E C9E C10E 115.9(8) . .
C8E C9E C7E 123.4(8) . .
C10E C9E C7E 120.5(8) . .
C39F C38F C28F 116.0(8) . .
C39F C38F H38C 108.3 . .
C28F C38F H38C 108.3 . .
C39F C38F H38D 108.3 . .
C28F C38F H38D 108.3 . .
H38C C38F H38D 107.4 . .
O2F C4F C5F 120.7(8) . .
O2F C4F C3F 121.7(8) . .
C5F C4F C3F 117.5(8) . .
O2F C4F Mg15 42.8(4) . .
C5F C4F Mg15 78.0(5) . .
C3F C4F Mg15 164.5(6) . .
O2F C4F Mg13 42.5(4) . .
C5F C4F Mg13 163.2(6) . .
C3F C4F Mg13 79.3(5) . .
Mg15 C4F Mg13 85.2(3) . .
C24E C23E C22E 116.7(8) . .
C24E C23E C21E 121.5(8) . .
C22E C23E C21E 121.6(8) . .
C15A C20A C19A 116.7(9) . .
C15A C20A C21A 123.0(9) . .
C19A C20A C21A 120.2(8) . .
O5D C11D C12D 120.2(8) . .
O5D C11D C10D 120.3(8) . .
C12D C11D C10D 119.5(9) . .
O5D C11D Mg16 43.3(4) . .
C12D C11D Mg16 163.5(7) . .
C10D C11D Mg16 76.9(6) . .
O5D C11D Mg18 42.0(4) . .
C12D C11D Mg18 78.3(5) . .
C10D C11D Mg18 162.2(7) . .
Mg16 C11D Mg18 85.3(3) . .
C3E C2E C1E 116.3(8) . .
C3E C2E C28E 120.7(8) . .
C1E C2E C28E 122.9(8) . .
C29B C30B C31B 111.1(8) . .
C29B C30B H3 109.4 . .
C31B C30B H3 109.4 . .
C29B C30B H4 109.4 . .
C31B C30B H4 109.4 . .
H3 C30B H4 108.0 . .
O7B C17B C16B 124.3(8) . .
O7B C17B C18B 116.3(8) . .
C16B C17B C18B 119.3(9) . .
O7B C17B Mg6 42.6(4) . .
C16B C17B Mg6 166.3(7) . .
C18B C17B Mg6 74.2(5) . .
C5E C6E C1E 118.3(8) . .
C5E C6E C7E 119.9(8) . .
C1E C6E C7E 121.8(8) . .
C8A C9A C10A 117.9(8) . .
C8A C9A C7A 123.6(8) . .
C10A C9A C7A 118.4(8) . .
C1D C2D C3D 116.3(8) . .
C1D C2D C28D 122.9(8) . .
C3D C2D C28D 120.8(8) . .
C15C C16C C17C 118.8(10) . .
C15C C16C C14C 125.1(10) . .
C17C C16C C14C 115.8(9) . .
C38E C28E C2E 112.8(7) . .
C38E C28E C27E 114.2(8) . .
C2E C28E C27E 109.3(7) . .
C38E C28E H28E 106.7 . .
C2E C28E H28E 106.7 . .
C27E C28E H28E 106.7 . .
C16C C14C C13C 112.6(9) . .
C16C C14C C32C 110.3(9) . .
C13C C14C C32C 112.4(8) . .
C16C C14C H14C 107.1 . .
C13C C14C H14C 107.1 . .
C32C C14C H14C 107.1 . .
O5B C11B C10B 121.8(8) . .
O5B C11B C12B 120.9(8) . .
C10B C11B C12B 117.3(8) . .
O5B C11B Mg8 41.7(4) . .
C10B C11B Mg8 163.3(7) . .
C12B C11B Mg8 79.3(5) . .
O5B C11B Mg7 43.5(4) . .
C10B C11B Mg7 78.3(5) . .
C12B C11B Mg7 164.4(7) . .
Mg8 C11B Mg7 85.1(3) . .
C9C C8C C13C 121.1(9) . .
C9C C8C H8C 119.4 . .
C13C C8C H8C 119.4 . .
C17E C16E C15E 118.3(8) . .
C17E C16E C14E 120.1(8) . .
C15E C16E C14E 121.5(8) . .
O5A C11A C12A 121.0(9) . .
O5A C11A C10A 119.4(8) . .
C12A C11A C10A 119.5(9) . .
O5A C11A Mg5 43.2(4) . .
C12A C11A Mg5 77.8(6) . .
C10A C11A Mg5 162.6(7) . .
O5A C11A Mg4 41.9(4) . .
C12A C11A Mg4 162.8(7) . .
C10A C11A Mg4 77.6(5) . .
Mg5 C11A Mg4 85.1(3) . .
O5F C11F C10F 120.0(7) . .
O5F C11F C12F 119.5(7) . .
C10F C11F C12F 120.4(8) . .
O5F C11F Mg22 43.7(4) . .
C10F C11F Mg22 76.6(5) . .
C12F C11F Mg22 162.9(6) . .
O5F C11F Mg23 42.4(4) . 2_676
C10F C11F Mg23 162.4(6) . 2_676
C12F C11F Mg23 77.1(5) . 2_676
Mg22 C11F Mg23 85.9(2) . 2_676
C13E C14E C32E 115.0(8) . .
C13E C14E C16E 111.2(7) . .
C32E C14E C16E 111.8(8) . .
C13E C14E H14E 106.0 . .
C32E C14E H14E 106.0 . .
C16E C14E H14E 106.0 . .
O9E C19E C18E 117.4(8) . .
O9E C19E C20E 123.6(8) . .
C18E C19E C20E 119.0(8) . .
O9E C19E Mg18 43.0(4) . 2_676
C18E C19E Mg18 74.7(5) . 2_676
C20E C19E Mg18 166.1(6) . 2_676
C32B C14B C13B 114.2(7) . .
C32B C14B C16B 115.6(8) . .
C13B C14B C16B 109.7(7) . .
C32B C14B H14B 105.5 . .
C13B C14B H14B 105.5 . .
C16B C14B H14B 105.5 . .
C2C C28C C27C 108.7(8) . .
C2C C28C C38C 112.9(9) . .
C27C C28C C38C 112.6(8) . .
C2C C28C H28C 107.4 . .
C27C C28C H28C 107.4 . .
C38C C28C H28C 107.4 . .
C15B C20B C19B 117.6(9) . .
C15B C20B C21B 122.7(8) . .
C19B C20B C21B 119.7(8) . .
C6C C7C C9C 113.8(8) . .
C6C C7C C29C 113.3(10) . .
C9C C7C C29C 108.9(8) . .
C6C C7C H7C 106.8 . .
C9C C7C H7C 106.8 . .
C29C C7C H7C 106.8 . .
O6A C12A C11A 115.6(8) . .
O6A C12A C13A 124.9(8) . .
C11A C12A C13A 119.4(9) . .
O6A C12A Mg5 42.0(4) . .
C11A C12A Mg5 73.8(6) . .
C13A C12A Mg5 166.6(7) . .
O11A C25A C24A 120.8(8) . .
O11A C25A C26A 118.6(8) . .
C24A C25A C26A 120.6(9) . .
O11A C25A Mg9 43.1(4) . 2_565
C24A C25A Mg9 77.6(5) . 2_565
C26A C25A Mg9 161.7(7) . 2_565
O11A C25A Mg7 42.3(4) . .
C24A C25A Mg7 162.9(7) . .
C26A C25A Mg7 76.3(5) . .
Mg9 C25A Mg7 85.4(3) 2_565 .
O12F C26F C27F 124.4(8) . .
O12F C26F C25F 117.8(8) . .
C27F C26F C25F 117.7(8) . .
O12F C26F Mg16 43.1(4) . .
C27F C26F Mg16 166.7(6) . .
C25F C26F Mg16 75.1(5) . .
C23C C24C O10C 123.3(9) . .
C23C C24C C25C 120.1(10) . .
O10C C24C C25C 116.6(9) . .
C23C C24C Mg6 166.5(8) . 2_565
O10C C24C Mg6 43.2(4) . 2_565
C25C C24C Mg6 73.3(6) . 2_565
C36D C35D C21D 113.5(8) . .
C36D C35D H35C 108.9 . .
C21D C35D H35C 108.9 . .
C36D C35D H35D 108.9 . .
C21D C35D H35D 108.9 . .
H35C C35D H35D 107.7 . .
C22C C27C C26C 118.5(9) . .
C22C C27C C28C 122.9(9) . .
C26C C27C C28C 118.5(9) . .
O1C C3C C4C 116.1(8) . .
O1C C3C C2C 124.5(9) . .
C4C C3C C2C 119.3(9) . .
O1C C3C Mg1 42.6(4) . .
C4C C3C Mg1 73.6(5) . .
C2C C3C Mg1 165.8(7) . .
C24C C23C C22C 118.8(9) . .
C24C C23C C21C 119.3(9) . .
C22C C23C C21C 121.9(9) . .
C15A C16A C17A 117.7(8) . .
C15A C16A C14A 121.6(8) . .
C17A C16A C14A 120.7(8) . .
C23A C22A C27A 124.4(9) . .
C23A C22A H22A 117.8 . .
C27A C22A H22A 117.8 . .
C29A C7A C9A 114.0(8) . .
C29A C7A C6A 110.9(8) . .
C9A C7A C6A 108.7(7) . .
C29A C7A H7A 107.6 . .
C9A C7A H7A 107.6 . .
C6A C7A H7A 107.6 . .
C15C C20C C19C 116.9(9) . .
C15C C20C C21C 125.7(9) . .
C19C C20C C21C 117.4(9) . .
C33D C32D C14D 116.4(8) . .
C33D C32D H32E 108.2 . .
C14D C32D H32E 108.2 . .
C33D C32D H32F 108.2 . .
C14D C32D H32F 108.2 . .
H32E C32D H32F 107.3 . .
O8A C18A C17A 118.9(9) . .
O8A C18A C19A 122.0(8) . .
C17A C18A C19A 119.1(9) . .
O8A C18A Mg12 42.0(4) . .
C17A C18A Mg12 76.9(6) . .
C19A C18A Mg12 163.9(7) . .
O8A C18A Mg11 43.6(4) . 2_565
C17A C18A Mg11 162.2(7) . 2_565
C19A C18A Mg11 78.4(6) . 2_565
Mg12 C18A Mg11 85.5(3) . 2_565
O7C C17C C16C 125.2(9) . .
O7C C17C C18C 115.2(9) . .
C16C C17C C18C 119.6(9) . .
O7C C17C Mg9 42.3(4) . .
C16C C17C Mg9 166.5(8) . .
C18C C17C Mg9 73.1(6) . .
O7D C17D C16D 124.1(8) . .
O7D C17D C18D 114.1(7) . .
C16D C17D C18D 121.7(8) . .
O7D C17D Mg24 42.3(4) . .
C16D C17D Mg24 164.5(6) . .
C18D C17D Mg24 72.1(5) . .
O4C C10C C9C 122.6(10) . .
O4C C10C C11C 117.9(9) . .
C9C C10C C11C 119.6(10) . .
O4C C10C Mg10 43.3(5) . .
C9C C10C Mg10 165.7(8) . .
C11C C10C Mg10 74.6(6) . .
C1A C6A C5A 118.8(8) . .
C1A C6A C7A 122.8(9) . .
C5A C6A C7A 118.3(8) . .
O8D C18D C19D 122.8(8) . .
O8D C18D C17D 120.3(8) . .
C19D C18D C17D 116.9(8) . .
O8D C18D Mg23 44.7(4) . .
C19D C18D Mg23 78.2(5) . .
C17D C18D Mg23 164.6(6) . .
O8D C18D Mg24 42.4(4) . .
C19D C18D Mg24 164.4(6) . .
C17D C18D Mg24 78.2(5) . .
Mg23 C18D Mg24 86.5(3) . .
O2E C4E C3E 120.4(8) . .
O2E C4E C5E 119.0(8) . .
C3E C4E C5E 120.6(8) . .
O2E C4E Mg14 42.3(4) . .
C3E C4E Mg14 162.7(6) . .
C5E C4E Mg14 76.7(6) . .
O2E C4E Mg15 43.6(4) . .
C3E C4E Mg15 76.9(5) . .
C5E C4E Mg15 162.5(7) . .
Mg14 C4E Mg15 85.9(3) . .
C20E C21E C23E 111.8(7) . .
C20E C21E C35E 112.5(7) . .
C23E C21E C35E 114.6(7) . .
C20E C21E H21E 105.7 . .
C23E C21E H21E 105.7 . .
C35E C21E H21E 105.7 . .
O7A C17A C18A 117.3(8) . .
O7A C17A C16A 122.1(8) . .
C18A C17A C16A 120.5(9) . .
O7A C17A Mg12 42.9(4) . .
C18A C17A Mg12 74.7(6) . .
C16A C17A Mg12 164.7(7) . .
C1C C2C C3C 117.7(9) . .
C1C C2C C28C 124.2(9) . .
C3C C2C C28C 118.1(9) . .
O11F C25F C24F 122.5(8) . .
O11F C25F C26F 117.1(8) . .
C24F C25F C26F 120.4(8) . .
O11F C25F Mg17 43.9(4) . .
C24F C25F Mg17 78.6(5) . .
C26F C25F Mg17 160.8(6) . .
O11F C25F Mg16 42.0(4) . .
C24F C25F Mg16 164.1(7) . .
C26F C25F Mg16 75.2(5) . .
Mg17 C25F Mg16 85.7(3) . .
C14E C32E C33E 116.2(12) . .
C14E C32E H32G 108.2 . .
C33E C32E H32G 108.2 . .
C14E C32E H32H 108.2 . .
C33E C32E H32H 108.2 . .
H32G C32E H32H 107.4 . .
C21B C35B C36B 113.8(10) . .
C21B C35B H5 108.8 . .
C36B C35B H5 108.8 . .
C21B C35B H6 108.8 . .
C36B C35B H6 108.8 . .
H5 C35B H6 107.7 . .
O3D C5D C6D 122.1(8) . .
O3D C5D C4D 115.6(8) . .
C6D C5D C4D 122.3(9) . .
O3D C5D Mg13 43.1(4) . .
C6D C5D Mg13 164.0(7) . .
C4D C5D Mg13 72.7(6) . .
O2D C4D C5D 121.6(9) . .
O2D C4D C3D 120.3(8) . .
C5D C4D C3D 118.1(9) . .
O2D C4D Mg13 43.4(4) . .
C5D C4D Mg13 78.2(6) . .
C3D C4D Mg13 163.7(7) . .
O2D C4D Mg14 42.3(4) . .
C5D C4D Mg14 163.9(7) . .
C3D C4D Mg14 78.0(6) . .
Mg13 C4D Mg14 85.7(3) . .
O2B C4B C5B 119.5(8) . .
O2B C4B C3B 120.5(7) . .
C5B C4B C3B 120.1(8) . .
O2B C4B Mg2 43.1(4) . .
C5B C4B Mg2 76.5(5) . .
C3B C4B Mg2 163.3(6) . .
O2B C4B Mg3 42.7(4) . .
C5B C4B Mg3 162.1(6) . .
C3B C4B Mg3 77.8(5) . .
Mg2 C4B Mg3 85.7(2) . .
C2C C1C C6C 126.4(10) . .
C2C C1C H1C 116.8 . .
C6C C1C H1C 116.8 . .
C10C C9C C8C 119.6(9) . .
C10C C9C C7C 118.1(9) . .
C8C C9C C7C 121.7(8) . .
O3E C5E C6E 124.8(9) . .
O3E C5E C4E 116.1(8) . .
C6E C5E C4E 119.1(9) . .
O3E C5E Mg14 41.7(4) . .
C6E C5E Mg14 166.2(7) . .
C4E C5E Mg14 74.5(5) . .
C27C C22C C23C 122.2(10) . .
C27C C22C H22C 118.9 . .
C23C C22C H22C 118.9 . .
O3C C5C C6C 123.3(8) . .
O3C C5C C4C 115.1(8) . .
C6C C5C C4C 121.6(9) . .
O3C C5C Mg3 42.6(4) . .
C6C C5C Mg3 164.3(7) . .
C4C C5C Mg3 72.9(5) . .
C29E C7E C6E 114.2(7) . .
C29E C7E C9E 113.0(8) . .
C6E C7E C9E 109.6(7) . .
C29E C7E H7E 106.5 . .
C6E C7E H7E 106.5 . .
C9E C7E H7E 106.5 . .
O2C C4C C3C 120.1(8) . .
O2C C4C C5C 120.8(8) . .
C3C C4C C5C 119.0(9) . .
O2C C4C Mg3 43.0(4) . .
C3C C4C Mg3 162.9(7) . .
C5C C4C Mg3 77.9(5) . .
O2C C4C Mg1 42.9(4) . .
C3C C4C Mg1 77.3(6) . .
C5C C4C Mg1 163.4(7) . .
Mg3 C4C Mg1 85.7(3) . .
C19B C18B O8B 121.0(9) . .
C19B C18B C17B 120.7(9) . .
O8B C18B C17B 118.3(8) . .
C19B C18B Mg5 77.6(6) . 2_565
O8B C18B Mg5 43.5(4) . 2_565
C17B C18B Mg5 161.5(7) . 2_565
C19B C18B Mg6 162.8(7) . .
O8B C18B Mg6 42.3(4) . .
C17B C18B Mg6 76.1(5) . .
Mg5 C18B Mg6 85.5(3) 2_565 .
O8C C18C C19C 121.5(10) . .
O8C C18C C17C 119.8(9) . .
C19C C18C C17C 118.4(10) . .
O8C C18C Mg8 43.9(5) . 2_565
C19C C18C Mg8 77.9(6) . 2_565
C17C C18C Mg8 163.7(8) . 2_565
O8C C18C Mg9 42.1(5) . .
C19C C18C Mg9 163.5(8) . .
C17C C18C Mg9 77.8(6) . .
Mg8 C18C Mg9 85.9(3) 2_565 .
C12C C13C C8C 120.8(9) . .
C12C C13C C14C 117.6(9) . .
C8C C13C C14C 121.2(9) . .
O11C C25C C26C 119.9(9) . .
O11C C25C C24C 121.0(9) . .
C26C C25C C24C 119.0(9) . .
O11C C25C Mg4 41.9(4) . .
C26C C25C Mg4 78.0(6) . .
C24C C25C Mg4 162.8(7) . .
O11C C25C Mg6 43.4(4) . 2_565
C26C C25C Mg6 163.0(7) . 2_565
C24C C25C Mg6 77.6(6) . 2_565
Mg4 C25C Mg6 85.2(3) . 2_565
C7D C29D C30D 112.9(9) . .
C7D C29D H29C 109.0 . .
C30D C29D H29C 109.0 . .
C7D C29D H29D 109.0 . .
C30D C29D H29D 109.0 . .
H29C C29D H29D 107.8 . .
C24A C23A C22A 119.6(9) . .
C24A C23A C21A 117.5(8) . .
C22A C23A C21A 122.8(9) . .
C16C C15C C20C 126.0(10) . .
C16C C15C H15C 117.0 . .
C20C C15C H15C 117.0 . .
C28E C38E C39E 120.4(10) . .
C28E C38E H38E 107.2 . .
C39E C38E H38E 107.2 . .
C28E C38E H38F 107.2 . .
C39E C38E H38F 107.2 . .
H38E C38E H38F 106.8 . .
C35A C21A C23A 113.5(8) . .
C35A C21A C20A 112.0(8) . .
C23A C21A C20A 108.9(7) . .
C35A C21A H21A 107.4 . .
C23A C21A H21A 107.4 . .
C20A C21A H21A 107.4 . .
C7A C29A C30A 109.5(9) . .
C7A C29A H7 109.8 . .
C30A C29A H7 109.8 . .
C7A C29A H8 109.8 . .
C30A C29A H8 109.8 . .
H7 C29A H8 108.2 . .
C35C C21C C23C 112.7(8) . .
C35C C21C C20C 114.1(10) . .
C23C C21C C20C 108.2(8) . .
C35C C21C H21C 107.2 . .
C23C C21C H21C 107.2 . .
C20C C21C H21C 107.2 . .
C1C C6C C5C 115.9(9) . .
C1C C6C C7C 125.6(9) . .
C5C C6C C7C 118.4(9) . .
O9C C19C C18C 115.7(9) . .
O9C C19C C20C 124.4(9) . .
C18C C19C C20C 119.9(10) . .
O9C C19C Mg8 42.8(4) . 2_565
C18C C19C Mg8 73.1(6) . 2_565
C20C C19C Mg8 166.0(8) . 2_565
C25C C26C O12C 114.9(9) . .
C25C C26C C27C 121.2(9) . .
O12C C26C C27C 123.8(9) . .
C25C C26C Mg4 73.8(6) . .
O12C C26C Mg4 41.2(4) . .
C27C C26C Mg4 165.0(7) . .
C30B C31B H31A 109.5 . .
C30B C31B H31B 109.5 . .
H31A C31B H31B 109.5 . .
C30B C31B H31C 109.5 . .
H31A C31B H31C 109.5 . .
H31B C31B H31C 109.5 . .
C36E C35E C21E 109.1(8) . .
C36E C35E H35E 109.9 . .
C21E C35E H35E 109.9 . .
C36E C35E H35F 109.9 . .
C21E C35E H35F 109.9 . .
H35E C35E H35F 108.3 . .
C28A C38A C39A 110.9(10) . .
C28A C38A H9 109.5 . .
C39A C38A H9 109.5 . .
C28A C38A H10 109.5 . .
C39A C38A H10 109.5 . .
H9 C38A H10 108.0 . .
C39D C38D C28D 114.4(8) . .
C39D C38D H38G 108.7 . .
C28D C38D H38G 108.7 . .
C39D C38D H38H 108.7 . .
C28D C38D H38H 108.7 . .
H38G C38D H38H 107.6 . .
C7E C29E C30E 114.1(9) . .
C7E C29E H29E 108.7 . .
C30E C29E H29E 108.7 . .
C7E C29E H29F 108.7 . .
C30E C29E H29F 108.7 . .
H29E C29E H29F 107.6 . .
C30F C31F H31D 109.5 . .
C30F C31F H31E 109.5 . .
H31D C31F H31E 109.5 . .
C30F C31F H31F 109.5 . .
H31D C31F H31F 109.5 . .
H31E C31F H31F 109.5 . .
C36A C35A C21A 113.7(10) . .
C36A C35A H11 108.8 . .
C21A C35A H11 108.8 . .
C36A C35A H12 108.8 . .
C21A C35A H12 108.8 . .
H11 C35A H12 107.7 . .
C39C C38C C28C 112.3(12) . .
C39C C38C H13 109.2 . .
C28C C38C H13 109.2 . .
C39C C38C H14 109.2 . .
C28C C38C H14 109.2 . .
H13 C38C H14 107.9 . .
C14A C32A C33A 116.5(9) . .
C14A C32A H15 108.2 . .
C33A C32A H15 108.2 . .
C14A C32A H16 108.2 . .
C33A C32A H16 108.2 . .
H15 C32A H16 107.3 . .
C32A C14A C16A 116.9(10) . .
C32A C14A C13A 110.9(10) . .
C16A C14A C13A 110.4(7) . .
C32A C14A H14A 105.9 . .
C16A C14A H14A 105.9 . .
C13A C14A H14A 105.9 . .
C32B C33B C34B 113.0(10) . .
C32B C33B H33A 109.0 . .
C34B C33B H33A 109.0 . .
C32B C33B H33B 109.0 . .
C34B C33B H33B 109.0 . .
H33A C33B H33B 107.8 . .
C21C C35C C36C 110.6(10) . .
C21C C35C H17 109.5 . .
C36C C35C H17 109.5 . .
C21C C35C H18 109.5 . .
C36C C35C H18 109.5 . .
H17 C35C H18 108.1 . .
C40D C39D C38D 112.8(9) . .
C40D C39D H39A 109.0 . .
C38D C39D H39A 109.0 . .
C40D C39D H39B 109.0 . .
C38D C39D H39B 109.0 . .
H39A C39D H39B 107.8 . .
C35A C36A C37A 110.9(12) . .
C35A C36A H36A 109.5 . .
C37A C36A H36A 109.5 . .
C35A C36A H36B 109.5 . .
C37A C36A H36B 109.5 . .
H36A C36A H36B 108.0 . .
C30C C29C C7C 111.5(9) . .
C30C C29C H19 109.3 . .
C7C C29C H19 109.3 . .
C30C C29C H20 109.3 . .
C7C C29C H20 109.3 . .
H19 C29C H20 108.0 . .
C32D C33D C34D 112.7(10) . .
C32D C33D H33C 109.1 . .
C34D C33D H33C 109.1 . .
C32D C33D H33D 109.1 . .
C34D C33D H33D 109.1 . .
H33C C33D H33D 107.8 . .
C38F C39F C40F 116.2(12) . .
C38F C39F H39C 108.2 . .
C40F C39F H39C 108.2 . .
C38F C39F H39D 108.2 . .
C40F C39F H39D 108.2 . .
H39C C39F H39D 107.4 . .
C31A C30A C29A 107.4(11) . .
C31A C30A H30C 110.2 . .
C29A C30A H30C 110.2 . .
C31A C30A H30D 110.2 . .
C29A C30A H30D 110.2 . .
H30C C30A H30D 108.5 . .
C33C C32C C14C 110.3(9) . .
C33C C32C H21 109.6 . .
C14C C32C H21 109.6 . .
C33C C32C H22 109.6 . .
C14C C32C H22 109.6 . .
H21 C32C H22 108.1 . .
C39D C40D H40A 109.5 . .
C39D C40D H40B 109.5 . .
H40A C40D H40B 109.5 . .
C39D C40D H40C 109.5 . .
H40A C40D H40C 109.5 . .
H40B C40D H40C 109.5 . .
N1P C2P C3P 123.1(10) . .
N1P C2P H2P 118.4 . .
C3P C2P H2P 118.4 . .
C2P N1P C6P 118.0(10) . .
C31E C30E C29E 110.9(11) . .
C31E C30E H30E 109.5 . .
C29E C30E H30E 109.5 . .
C31E C30E H30F 109.5 . .
C29E C30E H30F 109.5 . .
H30E C30E H30F 108.1 . .
C29D C30D C31D 110.0(11) . .
C29D C30D H30G 109.7 . .
C31D C30D H30G 109.7 . .
C29D C30D H30H 109.7 . .
C31D C30D H30H 109.7 . .
H30G C30D H30H 108.2 . .
C35B C36B C37B 106.0(15) . .
C35B C36B H36C 110.5 . .
C37B C36B H36C 110.5 . .
C35B C36B H36D 110.5 . .
C37B C36B H36D 110.5 . .
H36C C36B H36D 108.7 . .
C38C C39C C40C 113.8(16) . .
C38C C39C H23 108.8 . .
C40C C39C H23 108.8 . .
C38C C39C H24 108.8 . .
C40C C39C H24 108.8 . .
H23 C39C H24 107.7 . .
C40B C39B C38B 112.9(13) . .
C40B C39B H25 109.0 . .
C38B C39B H25 109.0 . .
C40B C39B H26 109.0 . .
C38B C39B H26 109.0 . .
H25 C39B H26 107.8 . .
C30A C31A H31G 109.5 . .
C30A C31A H31H 109.5 . .
H31G C31A H31H 109.5 . .
C30A C31A H31I 109.5 . .
H31G C31A H31I 109.5 . .
H31H C31A H31I 109.5 . .
C33B C34B H34A 109.5 . .
C33B C34B H34B 109.5 . .
H34A C34B H34B 109.5 . .
C33B C34B H34C 109.5 . .
H34A C34B H34C 109.5 . .
H34B C34B H34C 109.5 . .
C34F C33F C32F 115.9(14) . .
C34F C33F H33E 108.3 . .
C32F C33F H33E 108.3 . .
C34F C33F H33F 108.3 . .
C32F C33F H33F 108.3 . .
H33E C33F H33F 107.4 . .
C32A C33A C34A 107.6(10) . .
C32A C33A H27 110.2 . .
C34A C33A H27 110.2 . .
C32A C33A H28 110.2 . .
C34A C33A H28 110.2 . .
H27 C33A H28 108.5 . .
C35E C36E C37E 109.1(11) . .
C35E C36E H36E 109.9 . .
C37E C36E H36E 109.9 . .
C35E C36E H36F 109.9 . .
C37E C36E H36F 109.9 . .
H36E C36E H36F 108.3 . .
C40A C39A C38A 115.5(14) . .
C40A C39A H39E 108.4 . .
C38A C39A H39E 108.4 . .
C40A C39A H39F 108.4 . .
C38A C39A H39F 108.4 . .
H39E C39A H39F 107.5 . .
C33A C34A H34D 109.5 . .
C33A C34A H34E 109.5 . .
H34D C34A H34E 109.5 . .
C33A C34A H34F 109.5 . .
H34D C34A H34F 109.5 . .
H34E C34A H34F 109.5 . .
C9P C8P N2P 123.4(19) . .
C9P C8P H8P 118.3 . .
N2P C8P H8P 118.3 . .
C39F C40F H40D 109.5 . .
C39F C40F H40E 109.5 . .
H40D C40F H40E 109.5 . .
C39F C40F H40F 109.5 . .
H40D C40F H40F 109.5 . .
H40E C40F H40F 109.5 . .
C2P C3P C4P 118.6(10) . .
C2P C3P H3P 120.7 . .
C4P C3P H3P 120.7 . .
C12P N2P C8P 114(2) . .
C33D C34D H34G 109.5 . .
C33D C34D H34H 109.5 . .
H34G C34D H34H 109.5 . .
C33D C34D H34I 109.5 . .
H34G C34D H34I 109.5 . .
H34H C34D H34I 109.5 . .
C36A C37A H37A 109.5 . .
C36A C37A H37B 109.5 . .
H37A C37A H37B 109.5 . .
C36A C37A H37C 109.5 . .
H37A C37A H37C 109.5 . .
H37B C37A H37C 109.5 . .
C31C C30C C29C 114.9(12) . .
C31C C30C H29 108.5 . .
C29C C30C H29 108.5 . .
C31C C30C H30 108.5 . .
C29C C30C H30 108.5 . .
H29 C30C H30 107.5 . .
C35D C36D C37D 107.2(10) . .
C35D C36D H36G 110.3 . .
C37D C36D H36G 110.3 . .
C35D C36D H36H 110.3 . .
C37D C36D H36H 110.3 . .
H36G C36D H36H 108.5 . .
C8P C9P C10P 123(2) . .
C8P C9P H9P 118.3 . .
C10P C9P H9P 118.3 . .
N1P C6P C5P 119.9(11) . .
N1P C6P H6P 120.0 . .
C5P C6P H6P 120.0 . .
C5P C4P C3P 118.1(10) . .
C5P C4P H4P 121.0 . .
C3P C4P H4P 121.0 . .
C6P C5P C4P 121.3(11) . .
C6P C5P H5P 119.4 . .
C4P C5P H5P 119.4 . .
C37F C36F C35F 110(2) . .
C37F C36F H36I 109.7 . .
C35F C36F H36I 109.7 . .
C37F C36F H36J 109.7 . .
C35F C36F H36J 109.7 . .
H36I C36F H36J 108.2 . .
C39C C40C H40G 109.5 . .
C39C C40C H40H 109.5 . .
H40G C40C H40H 109.5 . .
C39C C40C H40I 109.5 . .
H40G C40C H40I 109.5 . .
H40H C40C H40I 109.5 . .
C36E C37E H37D 109.5 . .
C36E C37E H37E 109.5 . .
H37D C37E H37E 109.5 . .
C36E C37E H37F 109.5 . .
H37D C37E H37F 109.5 . .
H37E C37E H37F 109.5 . .
C38E C39E C40E 104.4(10) . .
C38E C39E H39G 110.9 . .
C40E C39E H39G 110.9 . .
C38E C39E H39H 110.9 . .
C40E C39E H39H 110.9 . .
H39G C39E H39H 108.9 . .
C39B C40B H40J 109.5 . .
C39B C40B H40K 109.5 . .
H40J C40B H40K 109.5 . .
C39B C40B H40L 109.5 . .
H40J C40B H40L 109.5 . .
H40K C40B H40L 109.5 . .
C33F C34F H34J 109.5 . .
C33F C34F H34K 109.5 . .
H34J C34F H34K 109.5 . .
C33F C34F H34L 109.5 . .
H34J C34F H34L 109.5 . .
H34K C34F H34L 109.5 . .
C32C C33C C34C 108.8(12) . .
C32C C33C H31 109.9 . .
C34C C33C H31 109.9 . .
C32C C33C H32 109.9 . .
C34C C33C H32 109.9 . .
H31 C33C H32 108.3 . .
C30D C31D H31J 109.5 . .
C30D C31D H31K 109.5 . .
H31J C31D H31K 109.5 . .
C30D C31D H31L 109.5 . .
H31J C31D H31L 109.5 . .
H31K C31D H31L 109.5 . .
C36B C37B H37G 109.5 . .
C36B C37B H37H 109.5 . .
H37G C37B H37H 109.5 . .
C36B C37B H37I 109.5 . .
H37G C37B H37I 109.5 . .
H37H C37B H37I 109.5 . .
C37C C36C C35C 111.1(12) . .
C37C C36C H33 109.4 . .
C35C C36C H33 109.4 . .
C37C C36C H34 109.4 . .
C35C C36C H34 109.4 . .
H33 C36C H34 108.0 . .
C36D C37D H37J 109.5 . .
C36D C37D H37K 109.5 . .
H37J C37D H37K 109.5 . .
C36D C37D H37L 109.5 . .
H37J C37D H37L 109.5 . .
H37K C37D H37L 109.5 . .
C39A C40A H40M 109.5 . .
C39A C40A H40N 109.5 . .
H40M C40A H40N 109.5 . .
C39A C40A H40O 109.5 . .
H40M C40A H40O 109.5 . .
H40N C40A H40O 109.5 . .
C33C C34C H34M 109.5 . .
C33C C34C H34N 109.5 . .
H34M C34C H34N 109.5 . .
C33C C34C H34O 109.5 . .
H34M C34C H34O 109.5 . .
H34N C34C H34O 109.5 . .
C39E C40E H40P 109.5 . .
C39E C40E H40Q 109.5 . .
H40P C40E H40Q 109.5 . .
C39E C40E H40R 109.5 . .
H40P C40E H40R 109.5 . .
H40Q C40E H40R 109.5 . .
C30E C31E H31M 109.5 . .
C30E C31E H31N 109.5 . .
H31M C31E H31N 109.5 . .
C30E C31E H31O 109.5 . .
H31M C31E H31O 109.5 . .
H31N C31E H31O 109.5 . .
C30C C31C H31P 109.5 . .
C30C C31C H31Q 109.5 . .
H31P C31C H31Q 109.5 . .
C30C C31C H31R 109.5 . .
H31P C31C H31R 109.5 . .
H31Q C31C H31R 109.5 . .
C36F C37F H37M 109.5 . .
C36F C37F H37N 109.5 . .
H37M C37F H37N 109.5 . .
C36F C37F H37O 109.5 . .
H37M C37F H37O 109.5 . .
H37N C37F H37O 109.5 . .
N2P C12P C11P 125(3) . .
N2P C12P H12P 117.5 . .
C11P C12P H12P 117.5 . .
C36C C37C H37P 109.5 . .
C36C C37C H37Q 109.5 . .
H37P C37C H37Q 109.5 . .
C36C C37C H37R 109.5 . .
H37P C37C H37R 109.5 . .
H37Q C37C H37R 109.5 . .
C11P C10P C9P 114(2) . .
C11P C10P H10P 123.0 . .
C9P C10P H10P 123.0 . .
C10P C11P C12P 120(3) . .
C10P C11P H11P 120.0 . .
C12P C11P H11P 120.0 . .
C33E C34E H34P 109.5 . .
C33E C34E H34Q 109.5 . .
H34P C34E H34Q 109.5 . .
C33E C34E H34R 109.5 . .
H34P C34E H34R 109.5 . .
H34Q C34E H34R 109.5 . .
C32E C33E C34E 106.9(11) . .
C32E C33E H33G 110.3 . .
C34E C33E H33G 110.3 . .
C32E C33E H33H 110.3 . .
C34E C33E H33H 110.3 . .
H33G C33E H33H 108.6 . .

loop_
_geom_bond_atom_site_label_1
_geom_bond_atom_site_label_2
_geom_bond_distance
_geom_bond_site_symmetry_2
Mg18 O5D 2.013(7) .
Mg18 O8E 2.028(6) 2_676
Mg18 O6D 2.039(6) .
Mg18 O9E 2.068(7) 2_676
Mg18 O18O 2.193(10) .
Mg18 O18I 2.208(10) .
Mg18 C11D 2.799(10) .
Mg18 C18E 2.807(9) 2_676
Mg18 C19E 2.826(9) 2_676
Mg18 C12D 2.863(9) .
Mg20 O11D 2.045(7) .
Mg20 O7F 2.055(7) 2_676
Mg20 O8F 2.069(7) 2_676
Mg20 O10D 2.079(7) .
Mg20 O20O 2.096(8) .
Mg20 O20I 2.149(9) .
Mg20 C18F 2.784(9) 2_676
Mg20 C25D 2.820(9) .
Mg20 C17F 2.823(9) 2_676
Mg20 C24D 2.866(9) .
Mg2 O2B 2.024(7) .
Mg2 O2A 2.027(6) .
Mg2 O3B 2.044(6) .
Mg2 O1A 2.064(6) .
Mg2 O2O 2.093(8) .
Mg2 O2I 2.189(9) .
Mg2 C4B 2.789(9) .
Mg2 C4A 2.804(9) .
Mg2 C5B 2.810(9) .
Mg2 C3A 2.847(9) .
Mg24 O8D 2.025(7) .
Mg24 O11E 2.034(7) 2_676
Mg24 O10E 2.051(6) 2_676
Mg24 O7D 2.060(7) .
Mg24 O24O 2.090(8) .
Mg24 O24I 2.157(9) .
Mg24 C18D 2.779(9) .
Mg24 C25E 2.816(9) 2_676
Mg24 C24E 2.829(9) 2_676
Mg24 C17D 2.860(9) .
Mg7 O11A 2.037(7) .
Mg7 O5B 2.037(7) .
Mg7 O4B 2.057(6) .
Mg7 O7O 2.069(8) .
Mg7 O12A 2.074(7) .
Mg7 O7I 2.170(10) .
Mg7 C11B 2.790(9) .
Mg7 C25A 2.821(10) .
Mg7 C26A 2.846(9) .
Mg7 C10B 2.858(9) .
Mg23 O5F 2.014(7) 2_676
Mg23 O9D 2.035(6) .
Mg23 O8D 2.048(7) .
Mg23 O6F 2.050(6) 2_676
Mg23 O23O 2.147(11) .
Mg23 O23I 2.152(9) .
Mg23 C18D 2.752(9) .
Mg23 C11F 2.790(9) 2_676
Mg23 C19D 2.834(9) .
Mg23 C12F 2.834(9) 2_676
Mg1 O2C 2.031(7) .
Mg1 O3A 2.041(7) .
Mg1 O2A 2.043(6) .
Mg1 O1C 2.060(7) .
Mg1 O1O 2.144(9) .
Mg1 O1I 2.163(9) .
Mg1 C4A 2.783(9) .
Mg1 C4C 2.787(10) .
Mg1 C5A 2.807(9) .
Mg1 C3C 2.834(10) .
Mg19 O11D 2.002(7) .
Mg19 O12D 2.058(7) .
Mg19 O5E 2.061(7) .
Mg19 O19O 2.073(8) .
Mg19 O4E 2.084(7) .
Mg19 O19I 2.170(9) .
Mg19 C25D 2.763(9) .
Mg19 C11E 2.803(10) .
Mg19 C26D 2.837(9) .
Mg19 C10E 2.855(9) .
Mg3 O2C 2.030(7) .
Mg3 O1B 2.032(7) .
Mg3 O2B 2.034(7) .
Mg3 O3C 2.058(7) .
Mg3 O3O 2.114(11) .
Mg3 O3I 2.171(8) .
Mg3 C4C 2.785(10) .
Mg3 C4B 2.811(9) .
Mg3 C5C 2.849(10) .
Mg3 C3B 2.864(9) .
Mg21 O8F 2.010(7) .
Mg21 O9F 2.042(6) .
Mg21 O5E 2.045(7) 2_676
Mg21 O6E 2.065(6) 2_676
Mg21 O21O 2.125(11) .
Mg21 O21I 2.164(9) .
Mg21 C11E 2.777(10) 2_676
Mg21 C18F 2.804(10) .
Mg21 C19F 2.837(9) .
Mg21 C12E 2.841(10) 2_676
Mg17 O8E 2.017(7) 2_676
Mg17 O11F 2.052(7) .
Mg17 O10F 2.059(6) .
Mg17 O7E 2.077(7) 2_676
Mg17 O17O 2.112(9) .
Mg17 O17I 2.185(10) .
Mg17 C25F 2.788(10) .
Mg17 C18E 2.800(10) 2_676
Mg17 C17E 2.847(9) 2_676
Mg17 C24F 2.861(9) .
Mg10 O5C 2.040(7) .
Mg10 O12B 2.059(7) .
Mg10 O11B 2.062(8) .
Mg10 O4C 2.095(8) .
Mg10 O10O 2.115(8) .
Mg10 O10I 2.146(10) .
Mg10 C25B 2.805(10) .
Mg10 C11C 2.833(10) .
Mg10 C26B 2.849(9) .
Mg10 C10C 2.860(12) .
Mg22 O11E 2.027(6) .
Mg22 O5F 2.036(6) .
Mg22 O4F 2.048(6) .
Mg22 O12E 2.064(7) .
Mg22 O22O 2.103(8) .
Mg22 O22I 2.180(11) .
Mg22 C11F 2.784(9) .
Mg22 C25E 2.802(9) .
Mg22 C10F 2.811(9) .
Mg22 C26E 2.850(9) .
Mg15 O2F 2.016(7) .
Mg15 O1E 2.039(7) .
Mg15 O3F 2.041(6) .
Mg15 O2E 2.069(7) .
Mg15 O15O 2.081(8) .
Mg15 O15I 2.228(11) .
Mg15 C4F 2.775(9) .
Mg15 C4E 2.828(9) .
Mg15 C5F 2.837(9) .
Mg15 C3E 2.856(9) .
Mg4 O11C 2.013(7) .
Mg4 O12C 2.015(8) .
Mg4 O5A 2.022(8) .
Mg4 O4A 2.055(7) .
Mg4 O4I 2.178(10) .
Mg4 O4O 2.196(12) .
Mg4 C25C 2.798(10) .
Mg4 C11A 2.813(10) .
Mg4 C26C 2.850(11) .
Mg4 C10A 2.867(9) .
Mg11 O11O 2.033(9) .
Mg11 O5C 2.055(7) .
Mg11 O6C 2.058(8) .
Mg11 O8A 2.067(7) 2_565
Mg11 O9A 2.069(7) 2_565
Mg11 O11I 2.175(9) .
Mg11 C11C 2.807(10) .
Mg11 C18A 2.828(10) 2_565
Mg11 C12C 2.833(9) .
Mg12 O8A 2.006(7) .
Mg12 O11B 2.032(7) 2_565
Mg12 O10B 2.039(7) 2_565
Mg12 O7A 2.045(7) .
Mg12 O12I 2.141(9) .
Mg12 O12O 2.192(12) .
Mg12 C25B 2.798(10) 2_565
Mg12 C18A 2.799(10) .
Mg12 C17A 2.827(10) .
Mg12 C24B 2.846(10) 2_565
Mg13 O2F 2.025(7) .
Mg13 O2D 2.039(7) .
Mg13 O1F 2.068(6) .
Mg13 O3D 2.071(7) .
Mg13 O13O 2.075(9) .
Mg13 O13I 2.180(11) .
Mg13 C4D 2.781(10) .
Mg13 C4F 2.793(9) .
Mg13 C5D 2.851(10) .
Mg14 O2D 2.018(8) .
Mg14 O2E 2.026(7) .
Mg14 O3E 2.031(7) .
Mg14 O1D 2.073(7) .
Mg14 O14O 2.120(9) .
Mg14 O14I 2.128(11) .
Mg14 C4D 2.784(10) .
Mg14 C4E 2.810(9) .
Mg14 C5E 2.838(10) .
Mg14 C3D 2.850(10) .
Mg9 O8C 2.014(9) .
Mg9 O11A 2.041(7) 2_565
Mg9 O10A 2.053(8) 2_565
Mg9 O7C 2.056(7) .
Mg9 O9O 2.095(10) .
Mg9 O9I 2.123(9) .
Mg9 C18C 2.793(11) .
Mg9 C25A 2.805(10) 2_565
Mg9 C17C 2.854(11) .
Mg9 C24A 2.862(10) 2_565
Mg5 O5A 2.013(7) .
Mg5 O6A 2.028(7) .
Mg5 O8B 2.033(7) 2_565
Mg5 O9B 2.049(7) 2_565
Mg5 O5O 2.133(10) .
Mg5 O5I 2.173(11) .
Mg5 C11A 2.772(10) .
Mg5 C18B 2.788(10) 2_565
Mg5 C12A 2.822(10) .
Mg5 C19B 2.824(10) 2_565
Mg16 O11F 2.022(7) .
Mg16 O5D 2.031(7) .
Mg16 O12F 2.041(7) .
Mg16 O4D 2.047(7) .
Mg16 O16O 2.170(10) .
Mg16 O16I 2.174(12) .
Mg16 C11D 2.787(10) .
Mg16 C25F 2.800(10) .
Mg16 C26F 2.801(9) .
Mg16 C10D 2.825(10) .
Mg6 O8B 2.014(8) .
Mg6 O7B 2.041(7) .
Mg6 O11C 2.047(7) 2_565
Mg6 O10C 2.076(8) 2_565
Mg6 O6O 2.118(11) .
Mg6 O6I 2.177(11) .
Mg6 C18B 2.795(10) .
Mg6 C25C 2.801(10) 2_565
Mg6 C17B 2.820(10) .
Mg6 C24C 2.855(11) 2_565
Mg8 O5B 1.991(7) .
Mg8 O8C 2.028(9) 2_565
Mg8 O9C 2.049(7) 2_565
Mg8 O6B 2.067(8) .
Mg8 O8O 2.099(8) .
Mg8 O8I 2.169(10) .
Mg8 C18C 2.765(11) 2_565
Mg8 C11B 2.784(9) .
Mg8 C19C 2.827(11) 2_565
O10D C24D 1.375(10) .
O3B C5B 1.367(10) .
O9F C19F 1.369(10) .
O4F C10F 1.360(10) .
O12A C26A 1.336(10) .
O10B C24B 1.377(11) .
O10B Mg12 2.039(7) 2_565
O6E C12E 1.354(10) .
O6E Mg21 2.065(6) 2_676
O1A C3A 1.366(10) .
O9E C19E 1.320(10) .
O9E Mg18 2.068(7) 2_676
O3A C5A 1.353(10) .
O1F C3F 1.415(11) .
O8F C18F 1.306(10) .
O8F Mg20 2.069(7) 2_676
O1E C3E 1.400(10) .
O10F C24F 1.366(10) .
O4B C10B 1.383(10) .
O12D C26D 1.368(10) .
O11E C25E 1.350(10) .
O11E Mg24 2.034(7) 2_676
O11B C25B 1.322(11) .
O11B Mg12 2.032(7) 2_565
O4D C10D 1.357(11) .
O10E C24E 1.361(10) .
O10E Mg24 2.051(6) 2_676
O9D C19D 1.359(10) .
O3F C5F 1.394(10) .
O7E C17E 1.329(10) .
O7E Mg17 2.077(7) 2_676
O12E C26E 1.364(10) .
O12B C26B 1.337(11) .
O4C C10C 1.344(12) .
O6F C12F 1.360(10) .
O6F Mg23 2.050(6) 2_676
O7F C17F 1.347(10) .
O7F Mg20 2.055(7) 2_676
O8E C18E 1.348(11) .
O8E Mg17 2.017(7) 2_676
O8E Mg18 2.028(6) 2_676
O7A C17A 1.378(11) .
O12F C26F 1.334(10) .
O6B C12B 1.421(11) .
O8A C18A 1.360(11) .
O8A Mg11 2.067(7) 2_565
O2A C4A 1.326(10) .
O6D C12D 1.408(10) .
O6C C12C 1.327(11) .
O3E C5E 1.370(12) .
O6A C12A 1.357(11) .
O4E C10E 1.358(10) .
O9B C19B 1.376(11) .
O9B Mg5 2.049(7) 2_565
O1D C3D 1.357(11) .
O11D C25D 1.332(10) .
O1B C3B 1.383(10) .
O5B C11B 1.346(11) .
O2F C4F 1.321(10) .
O4A C10A 1.396(11) .
O10A C24A 1.364(11) .
O10A Mg9 2.053(8) 2_565
O12C C26C 1.409(12) .
O2C C4C 1.319(11) .
O3C C5C 1.379(11) .
O7D C17D 1.377(10) .
O1C C3C 1.336(12) .
O3D C5D 1.379(11) .
O7C C17C 1.375(12) .
O5F C11F 1.340(10) .
O5F Mg23 2.014(7) 2_676
O10C C24C 1.384(12) .
O10C Mg6 2.076(8) 2_565
O5E C11E 1.287(11) .
O5E Mg21 2.045(7) 2_676
O7B C17B 1.352(11) .
O5A C11A 1.348(11) .
O2B C4B 1.359(10) .
O9A C19A 1.400(11) .
O9A Mg11 2.069(7) 2_565
O8D C18D 1.283(10) .
O5C C11C 1.321(11) .
O11A C25A 1.348(11) .
O11A Mg9 2.041(7) 2_565
O9C C19C 1.362(12) .
O9C Mg8 2.049(7) 2_565
O2D C4D 1.312(11) .
O2E C4E 1.354(10) .
O5D C11D 1.343(11) .
O8C C18C 1.331(12) .
O8C Mg8 2.028(9) 2_565
O8B C18B 1.348(11) .
O8B Mg5 2.033(7) 2_565
O11F C25F 1.320(11) .
C1F C2F 1.352(11) .
C1F C6F 1.403(11) .
C1F H1F 0.9500 .
C6B C1B 1.387(11) .
C6B C5B 1.419(11) .
C6B C7B 1.557(11) .
C12C C13C 1.366(13) .
C12C C11C 1.424(12) .
C2F C3F 1.365(12) .
C2F C28F 1.557(11) .
O11C C25C 1.333(11) .
O11C Mg6 2.047(7) 2_565
C13E C8E 1.334(12) .
C13E C12E 1.428(12) .
C13E C14E 1.486(12) .
C9F C8F 1.374(11) .
C9F C10F 1.420(11) .
C9F C7F 1.539(11) .
C26B C27B 1.384(12) .
C26B C25B 1.425(13) .
C27F C22F 1.380(12) .
C27F C26F 1.431(12) .
C27F C28F 1.501(12) .
C7B C29B 1.515(11) .
C7B C9B 1.538(11) .
C7B H7B 1.0000 .
C9B C10B 1.380(11) .
C9B C8B 1.414(11) .
C20F C19F 1.355(11) .
C20F C15F 1.407(11) .
C20F C21F 1.536(11) .
C23B C24B 1.362(12) .
C23B C22B 1.415(12) .
C23B C21B 1.521(13) .
C16F C17F 1.384(12) .
C16F C15F 1.387(11) .
C16F C14F 1.552(12) .
C6F C5F 1.388(12) .
C6F C7F 1.525(11) .
C22D C23D 1.390(11) .
C22D C27D 1.398(12) .
C22D H22D 0.9500 .
C8F C13F 1.421(11) .
C8F H8F 0.9500 .
C27D C26D 1.421(12) .
C27D C28D 1.491(12) .
C15F H15F 0.9500 .
C5F C4F 1.400(12) .
C16B C15B 1.363(12) .
C16B C17B 1.364(12) .
C16B C14B 1.541(12) .
C26A C27A 1.405(12) .
C26A C25A 1.432(13) .
C22B C27B 1.407(12) .
C22B H22B 0.9500 .
C13B C8B 1.356(11) .
C13B C12B 1.367(12) .
C13B C14B 1.527(12) .
C8B H8B 0.9500 .
C28F C38F 1.532(11) .
C28F H28F 1.0000 .
C26D C25D 1.392(12) .
C6D C5D 1.383(12) .
C6D C1D 1.394(12) .
C6D C7D 1.534(12) .
C23F C22F 1.363(12) .
C23F C24F 1.384(12) .
C23F C21F 1.550(12) .
C7F C29F 1.531(11) .
C7F H7F 1.0000 .
C13D C8D 1.374(12) .
C13D C12D 1.386(12) .
C13D C14D 1.535(12) .
C32B C33B 1.479(14) .
C32B C14B 1.516(12) .
C32B H32A 0.9900 .
C32B H32B 0.9900 .
C21D C23D 1.483(12) .
C21D C20D 1.516(12) .
C21D C35D 1.553(11) .
C21D H21D 1.0000 .
C10F C11F 1.399(12) .
C26E C25E 1.367(12) .
C26E C27E 1.372(12) .
C27E C22E 1.408(12) .
C27E C28E 1.561(12) .
C28B C27B 1.507(12) .
C28B C38B 1.528(12) .
C28B C2B 1.534(11) .
C28B H28B 1.0000 .
C12B C11B 1.407(12) .
C21F C35F 1.526(12) .
C21F H21F 1.0000 .
C19F C18F 1.421(12) .
C13F C12F 1.404(11) .
C13F C14F 1.481(11) .
C20D C19D 1.376(12) .
C20D C15D 1.404(12) .
C3A C2A 1.404(12) .
C3A C4A 1.409(12) .
C4A C5A 1.392(12) .
C27A C22A 1.384(12) .
C27A C28A 1.543(12) .
C28D C2D 1.508(12) .
C28D C38D 1.553(12) .
C28D H28D 1.0000 .
C3F C4F 1.413(12) .
C24B C25B 1.398(13) .
C24B Mg12 2.846(10) 2_565
C19A C18A 1.378(13) .
C19A C20A 1.398(13) .
C24E C23E 1.397(12) .
C24E C25E 1.408(12) .
C24E Mg24 2.829(9) 2_676
C12E C11E 1.414(13) .
C12E Mg21 2.841(10) 2_676
C10E C11E 1.414(12) .
C10E C9E 1.418(12) .
C3B C2B 1.366(11) .
C3B C4B 1.405(12) .
C15D C16D 1.377(12) .
C15D H15D 0.9500 .
C23D C24D 1.382(12) .
C22F H22F 0.9500 .
C22E C23E 1.410(12) .
C22E H22E 0.9500 .
C2B C1B 1.393(11) .
C14F C32F 1.529(11) .
C14F H14F 1.0000 .
C10B C11B 1.405(12) .
C28A C2A 1.502(12) .
C28A C38A 1.524(12) .
C28A H28A 1.0000 .
C17F C18F 1.402(12) .
C17F Mg20 2.823(9) 2_676
C8E C9E 1.411(13) .
C8E H8E 0.9500 .
C11E Mg21 2.777(10) 2_676
C10A C9A 1.370(12) .
C10A C11A 1.424(13) .
C35F C36F 1.49(2) .
C35F H35A 0.9900 .
C35F H35B 0.9900 .
C19D C18D 1.439(12) .
C14D C16D 1.504(12) .
C14D C32D 1.549(11) .
C14D H14D 1.0000 .
C1A C6A 1.369(12) .
C1A C2A 1.426(12) .
C1A H1A 0.9500 .
C10D C9D 1.384(12) .
C10D C11D 1.414(13) .
C5B C4B 1.390(12) .
C25B Mg12 2.798(10) 2_565
C3E C2E 1.378(12) .
C3E C4E 1.401(12) .
C20E C15E 1.386(12) .
C20E C19E 1.421(12) .
C20E C21E 1.481(12) .
C25D C24D 1.433(12) .
C18F Mg20 2.783(9) 2_676
C1D C2D 1.412(12) .
C1D H1D 0.9500 .
C3D C2D 1.415(13) .
C3D C4D 1.421(13) .
C24F C25F 1.397(12) .
C25E Mg24 2.816(9) 2_676
C5A C6A 1.431(13) .
C12D C11D 1.398(13) .
C21B C35B 1.497(13) .
C21B C20B 1.573(14) .
C21B H21B 1.0000 .
C16D C17D 1.381(12) .
C18E C19E 1.418(12) .
C18E C17E 1.433(12) .
C18E Mg17 2.800(10) 2_676
C18E Mg18 2.807(9) 2_676
C17E C16E 1.376(12) .
C17E Mg17 2.847(9) 2_676
C9D C8D 1.410(12) .
C9D C7D 1.513(12) .
C13A C8A 1.370(12) .
C13A C12A 1.404(13) .
C13A C14A 1.546(14) .
C1E C2E 1.394(12) .
C1E C6E 1.401(12) .
C1E H1E 0.9500 .
C12F C11F 1.418(12) .
C12F Mg23 2.834(9) 2_676
C29F C30F 1.498(12) .
C29F H29A 0.9900 .
C29F H29B 0.9900 .
C15A C20A 1.371(13) .
C15A C16A 1.391(13) .
C15A H15A 0.9500 .
C15E C16E 1.420(12) .
C15E H15E 0.9500 .
C38B C39B 1.513(16) .
C38B H38A 0.9900 .
C38B H38B 0.9900 .
C7D C29D 1.538(12) .
C7D H7D 1.0000 .
C32F C33F 1.501(15) .
C32F H32C 0.9900 .
C32F H32D 0.9900 .
C11C C10C 1.409(14) .
C19B C18B 1.349(13) .
C19B C20B 1.413(13) .
C19B Mg5 2.824(10) 2_565
C1B H1B 0.9500 .
C24A C23A 1.371(13) .
C24A C25A 1.426(13) .
C24A Mg9 2.862(10) 2_565
C29B C30B 1.512(12) .
C29B H1 0.9900 .
C29B H2 0.9900 .
C30F C31F 1.528(12) .
C30F H30A 0.9900 .
C30F H30B 0.9900 .
C8A C9A 1.362(12) .
C8A H8A 0.9500 .
C15B C20B 1.392(13) .
C15B H15B 0.9500 .
C8D H8D 0.9500 .
C9E C7E 1.532(12) .
C38F C39F 1.457(14) .
C38F H38C 0.9900 .
C38F H38D 0.9900 .
C23E C21E 1.489(12) .
C20A C21A 1.551(13) .
C2E C28E 1.515(12) .
C30B C31B 1.562(13) .
C30B H3 0.9900 .
C30B H4 0.9900 .
C17B C18B 1.440(13) .
C6E C5E 1.375(13) .
C6E C7E 1.530(12) .
C9A C7A 1.546(12) .
C16C C15C 1.305(13) .
C16C C17C 1.409(14) .
C16C C14C 1.527(15) .
C28E C38E 1.511(12) .
C28E H28E 1.0000 .
C14C C13C 1.532(14) .
C14C C32C 1.597(14) .
C14C H14C 1.0000 .
C8C C9C 1.375(13) .
C8C C13C 1.418(14) .
C8C H8C 0.9500 .
C16E C14E 1.566(13) .
C11A C12A 1.375(13) .
C11F Mg23 2.790(9) 2_676
C14E C32E 1.504(13) .
C14E H14E 1.0000 .
C19E Mg18 2.826(9) 2_676
C14B H14B 1.0000 .
C28C C2C 1.513(13) .
C28C C27C 1.549(13) .
C28C C38C 1.563(14) .
C28C H28C 1.0000 .
C7C C6C 1.454(14) .
C7C C9C 1.545(13) .
C7C C29C 1.612(14) .
C7C H7C 1.0000 .
C25A Mg9 2.805(10) 2_565
C26F C25F 1.433(12) .
C24C C23C 1.383(14) .
C24C C25C 1.418(14) .
C24C Mg6 2.855(11) 2_565
C35D C36D 1.532(9) .
C35D H35C 0.9900 .
C35D H35D 0.9900 .
C27C C22C 1.357(13) .
C27C C26C 1.411(13) .
C3C C4C 1.411(13) .
C3C C2C 1.425(13) .
C23C C22C 1.403(14) .
C23C C21C 1.546(14) .
C16A C17A 1.411(13) .
C16A C14A 1.531(15) .
C22A C23A 1.375(12) .
C22A H22A 0.9500 .
C7A C29A 1.542(13) .
C7A C6A 1.548(13) .
C7A H7A 1.0000 .
C20C C15C 1.369(14) .
C20C C19C 1.422(14) .
C20C C21C 1.557(15) .
C32D C33D 1.439(14) .
C32D H32E 0.9900 .
C32D H32F 0.9900 .
C18A C17A 1.380(13) .
C18A Mg11 2.828(10) 2_565
C17C C18C 1.419(14) .
C17D C18D 1.450(12) .
C10C C9C 1.350(14) .
C4E C5E 1.409(13) .
C21E C35E 1.576(12) .
C21E H21E 1.0000 .
C2C C1C 1.353(13) .
C32E C33E 1.532(9) .
C32E H32G 0.9900 .
C32E H32H 0.9900 .
C35B C36B 1.526(18) .
C35B H5 0.9900 .
C35B H6 0.9900 .
C5D C4D 1.415(13) .
C1C C6C 1.385(13) .
C1C H1C 0.9500 .
C22C H22C 0.9500 .
C5C C6C 1.394(13) .
C5C C4C 1.424(13) .
C7E C29E 1.509(12) .
C7E H7E 1.0000 .
C18B Mg5 2.788(10) 2_565
C18C C19C 1.404(14) .
C18C Mg8 2.765(11) 2_565
C25C C26C 1.375(13) .
C25C Mg6 2.800(10) 2_565
C29D C30D 1.541(9) .
C29D H29C 0.9900 .
C29D H29D 0.9900 .
C23A C21A 1.537(13) .
C15C H15C 0.9500 .
C38E C39E 1.529(9) .
C38E H38E 0.9900 .
C38E H38F 0.9900 .
C21A C35A 1.506(12) .
C21A H21A 1.0000 .
C29A C30A 1.589(15) .
C29A H7 0.9900 .
C29A H8 0.9900 .
C21C C35C 1.488(13) .
C21C H21C 1.0000 .
C19C Mg8 2.827(11) 2_565
C31B H31A 0.9800 .
C31B H31B 0.9800 .
C31B H31C 0.9800 .
C35E C36E 1.551(9) .
C35E H35E 0.9900 .
C35E H35F 0.9900 .
C38A C39A 1.545(18) .
C38A H9 0.9900 .
C38A H10 0.9900 .
C38D C39D 1.530(14) .
C38D H38G 0.9900 .
C38D H38H 0.9900 .
C29E C30E 1.543(9) .
C29E H29E 0.9900 .
C29E H29F 0.9900 .
C31F H31D 0.9800 .
C31F H31E 0.9800 .
C31F H31F 0.9800 .
C35A C36A 1.504(16) .
C35A H11 0.9900 .
C35A H12 0.9900 .
C38C C39C 1.510(19) .
C38C H13 0.9900 .
C38C H14 0.9900 .
C32A C14A 1.463(13) .
C32A C33A 1.504(9) .
C32A H15 0.9900 .
C32A H16 0.9900 .
C14A H14A 1.0000 .
C33B C34B 1.534(16) .
C33B H33A 0.9900 .
C33B H33B 0.9900 .
C35C C36C 1.546(10) .
C35C H17 0.9900 .
C35C H18 0.9900 .
C39D C40D 1.518(15) .
C39D H39A 0.9900 .
C39D H39B 0.9900 .
C36A C37A 1.547(16) .
C36A H36A 0.9900 .
C36A H36B 0.9900 .
C29C C30C 1.535(9) .
C29C H19 0.9900 .
C29C H20 0.9900 .
C33D C34D 1.568(17) .
C33D H33C 0.9900 .
C33D H33D 0.9900 .
C39F C40F 1.529(17) .
C39F H39C 0.9900 .
C39F H39D 0.9900 .
C30A C31A 1.477(16) .
C30A H30C 0.9900 .
C30A H30D 0.9900 .
C32C C33C 1.546(9) .
C32C H21 0.9900 .
C32C H22 0.9900 .
C40D H40A 0.9800 .
C40D H40B 0.9800 .
C40D H40C 0.9800 .
C2P N1P 1.389(8) .
C2P C3P 1.397(9) .
C2P H2P 0.9500 .
N1P C6P 1.392(9) .
C30E C31E 1.543(9) .
C30E H30E 0.9900 .
C30E H30F 0.9900 .
C30D C31D 1.544(9) .
C30D H30G 0.9900 .
C30D H30H 0.9900 .
C36B C37B 1.60(3) .
C36B H36C 0.9900 .
C36B H36D 0.9900 .
C39C C40C 1.52(2) .
C39C H23 0.9900 .
C39C H24 0.9900 .
C39B C40B 1.499(19) .
C39B H25 0.9900 .
C39B H26 0.9900 .
C31A H31G 0.9800 .
C31A H31H 0.9800 .
C31A H31I 0.9800 .
C34B H34A 0.9800 .
C34B H34B 0.9800 .
C34B H34C 0.9800 .
C33F C34F 1.446(18) .
C33F H33E 0.9900 .
C33F H33F 0.9900 .
C33A C34A 1.553(9) .
C33A H27 0.9900 .
C33A H28 0.9900 .
C36E C37E 1.559(9) .
C36E H36E 0.9900 .
C36E H36F 0.9900 .
C39A C40A 1.38(3) .
C39A H39E 0.9900 .
C39A H39F 0.9900 .
C34A H34D 0.9800 .
C34A H34E 0.9800 .
C34A H34F 0.9800 .
C8P C9P 1.371(19) .
C8P N2P 1.391(19) .
C8P H8P 0.9500 .
C40F H40D 0.9800 .
C40F H40E 0.9800 .
C40F H40F 0.9800 .
C3P C4P 1.412(9) .
C3P H3P 0.9500 .
N2P C12P 1.38(2) .
C34D H34G 0.9800 .
C34D H34H 0.9800 .
C34D H34I 0.9800 .
C37A H37A 0.9800 .
C37A H37B 0.9800 .
C37A H37C 0.9800 .
C30C C31C 1.518(9) .
C30C H29 0.9900 .
C30C H30 0.9900 .
C36D C37D 1.562(9) .
C36D H36G 0.9900 .
C36D H36H 0.9900 .
C9P C10P 1.43(2) .
C9P H9P 0.9500 .
C6P C5P 1.395(9) .
C6P H6P 0.9500 .
C4P C5P 1.408(9) .
C4P H4P 0.9500 .
C5P H5P 0.9500 .
C36F C37F 1.47(3) .
C36F H36I 0.9900 .
C36F H36J 0.9900 .
C40C H40G 0.9800 .
C40C H40H 0.9800 .
C40C H40I 0.9800 .
C37E H37D 0.9800 .
C37E H37E 0.9800 .
C37E H37F 0.9800 .
C39E C40E 1.557(10) .
C39E H39G 0.9900 .
C39E H39H 0.9900 .
C40B H40J 0.9800 .
C40B H40K 0.9800 .
C40B H40L 0.9800 .
C34F H34J 0.9800 .
C34F H34K 0.9800 .
C34F H34L 0.9800 .
C33C C34C 1.555(10) .
C33C H31 0.9900 .
C33C H32 0.9900 .
C31D H31J 0.9800 .
C31D H31K 0.9800 .
C31D H31L 0.9800 .
C37B H37G 0.9800 .
C37B H37H 0.9800 .
C37B H37I 0.9800 .
C36C C37C 1.532(10) .
C36C H33 0.9900 .
C36C H34 0.9900 .
C37D H37J 0.9800 .
C37D H37K 0.9800 .
C37D H37L 0.9800 .
C40A H40M 0.9800 .
C40A H40N 0.9800 .
C40A H40O 0.9800 .
C34C H34M 0.9800 .
C34C H34N 0.9800 .
C34C H34O 0.9800 .
C40E H40P 0.9800 .
C40E H40Q 0.9800 .
C40E H40R 0.9800 .
C31E H31M 0.9800 .
C31E H31N 0.9800 .
C31E H31O 0.9800 .
C31C H31P 0.9800 .
C31C H31Q 0.9800 .
C31C H31R 0.9800 .
C37F H37M 0.9800 .
C37F H37N 0.9800 .
C37F H37O 0.9800 .
C12P C11P 1.42(2) .
C12P H12P 0.9500 .
C37C H37P 0.9800 .
C37C H37Q 0.9800 .
C37C H37R 0.9800 .
C10P C11P 1.42(2) .
C10P H10P 0.9500 .
C11P H11P 0.9500 .
C34E C33E 1.552(10) .
C34E H34P 0.9800 .
C34E H34Q 0.9800 .
C34E H34R 0.9800 .
C33E H33G 0.9900 .
C33E H33H 0.9900 .

loop_
_geom_torsion_atom_site_label_1
_geom_torsion_atom_site_label_2
_geom_torsion_atom_site_label_3
_geom_torsion_atom_site_label_4
_geom_torsion
_geom_torsion_site_symmetry_1
_geom_torsion_site_symmetry_4
Mg11 O6C C12C C13C -174.1(8) . .
Mg11 O6C C12C C11C -3.4(10) . .
C6F C1F C2F C3F 1.0(12) . .
C6F C1F C2F C28F 177.3(7) . .
Mg10 O12B C26B C27B -173.5(7) . .
Mg10 O12B C26B C25B 0.9(10) . .
C1B C6B C7B C29B -35.5(11) . .
C5B C6B C7B C29B 149.3(8) . .
C1B C6B C7B C9B 89.9(9) . .
C5B C6B C7B C9B -85.3(9) . .
C29B C7B C9B C10B -144.9(8) . .
C6B C7B C9B C10B 90.6(9) . .
C29B C7B C9B C8B 35.4(11) . .
C6B C7B C9B C8B -89.2(9) . .
C2F C1F C6F C5F -0.1(12) . .
C2F C1F C6F C7F -176.6(7) . .
C10F C9F C8F C13F -0.5(12) . .
C7F C9F C8F C13F 176.7(7) . .
C23D C22D C27D C26D -4.3(13) . .
C23D C22D C27D C28D -178.9(8) . .
C17F C16F C15F C20F 0.5(12) . .
C14F C16F C15F C20F 177.2(7) . .
C19F C20F C15F C16F -2.1(12) . .
C21F C20F C15F C16F -177.4(7) . .
C1F C6F C5F O3F -176.5(8) . .
C7F C6F C5F O3F 0.0(13) . .
C1F C6F C5F C4F -0.1(13) . .
C7F C6F C5F C4F 176.4(8) . .
C1F C6F C5F Mg15 175(2) . .
C7F C6F C5F Mg15 -9(3) . .
Mg15 O3F C5F C6F -176.9(7) . .
Mg15 O3F C5F C4F 6.5(9) . .
Mg7 O12A C26A C27A -172.6(7) . .
Mg7 O12A C26A C25A 6.8(9) . .
C24B C23B C22B C27B 1.0(13) . .
C21B C23B C22B C27B 178.4(8) . .
C12B C13B C8B C9B 1.7(13) . .
C14B C13B C8B C9B -178.1(7) . .
C10B C9B C8B C13B -0.6(12) . .
C7B C9B C8B C13B 179.2(7) . .
C22F C27F C28F C38F -36.4(11) . .
C26F C27F C28F C38F 145.7(8) . .
C22F C27F C28F C2F 91.3(9) . .
C26F C27F C28F C2F -86.6(9) . .
C1F C2F C28F C27F -89.5(9) . .
C3F C2F C28F C27F 86.8(9) . .
C1F C2F C28F C38F 40.0(11) . .
C3F C2F C28F C38F -143.7(8) . .
Mg19 O12D C26D C25D 0.7(9) . .
Mg19 O12D C26D C27D -176.5(7) . .
C22D C27D C26D O12D -176.8(8) . .
C28D C27D C26D O12D -2.0(13) . .
C22D C27D C26D C25D 6.1(12) . .
C28D C27D C26D C25D -179.1(8) . .
C22D C27D C26D Mg19 173(2) . .
C28D C27D C26D Mg19 -12(3) . .
C5F C6F C7F C29F 144.4(8) . .
C1F C6F C7F C29F -39.3(11) . .
C5F C6F C7F C9F -87.0(9) . .
C1F C6F C7F C9F 89.3(9) . .
C8F C9F C7F C6F -91.7(9) . .
C10F C9F C7F C6F 85.5(9) . .
C8F C9F C7F C29F 37.9(11) . .
C10F C9F C7F C29F -144.8(8) . .
Mg22 O4F C10F C11F -7.7(9) . .
Mg22 O4F C10F C9F 173.3(7) . .
C8F C9F C10F O4F 178.6(8) . .
C7F C9F C10F O4F 1.2(12) . .
C8F C9F C10F C11F -0.5(12) . .
C7F C9F C10F C11F -177.8(7) . .
C8F C9F C10F Mg22 -163(2) . .
C7F C9F C10F Mg22 19(3) . .
Mg22 O12E C26E C25E 4.1(9) . .
Mg22 O12E C26E C27E -178.5(7) . .
O12E C26E C27E C22E -178.0(8) . .
C25E C26E C27E C22E -0.8(13) . .
Mg22 C26E C27E C22E 178(2) . .
O12E C26E C27E C28E 0.3(13) . .
C25E C26E C27E C28E 177.5(8) . .
Mg22 C26E C27E C28E -3(3) . .
C8B C13B C12B C11B -1.2(13) . .
C14B C13B C12B C11B 178.5(8) . .
C8B C13B C12B O6B -176.7(8) . .
C14B C13B C12B O6B 3.1(13) . .
Mg8 O6B C12B C13B -179.9(7) . .
Mg8 O6B C12B C11B 4.4(9) . .
C19F C20F C21F C35F 144.7(8) . .
C15F C20F C21F C35F -40.0(10) . .
C19F C20F C21F C23F -86.3(9) . .
C15F C20F C21F C23F 89.0(9) . .
C22F C23F C21F C35F 37.1(11) . .
C24F C23F C21F C35F -145.6(8) . .
C22F C23F C21F C20F -92.5(9) . .
C24F C23F C21F C20F 84.8(9) . .
C15F C20F C19F O9F -179.6(7) . .
C21F C20F C19F O9F -4.3(12) . .
C15F C20F C19F C18F 4.5(12) . .
C21F C20F C19F C18F 179.8(7) . .
C15F C20F C19F Mg21 166(2) . .
C21F C20F C19F Mg21 -19(3) . .
Mg21 O9F C19F C20F -175.0(7) . .
Mg21 O9F C19F C18F 1.0(9) . .
C9F C8F C13F C12F -0.8(12) . .
C9F C8F C13F C14F -179.5(8) . .
C23D C21D C20D C19D -83.9(10) . .
C35D C21D C20D C19D 144.1(8) . .
C23D C21D C20D C15D 92.8(10) . .
C35D C21D C20D C15D -39.3(12) . .
Mg2 O1A C3A C2A 178.0(7) . .
Mg2 O1A C3A C4A -4.7(9) . .
Mg2 O2A C4A C5A 179.0(7) . .
Mg1 O2A C4A C5A 2.7(10) . .
Mg2 O2A C4A C3A -2.3(10) . .
Mg1 O2A C4A C3A -178.6(6) . .
Mg2 O2A C4A Mg1 176.3(7) . .
Mg1 O2A C4A Mg2 -176.3(7) . .
O1A C3A C4A O2A 4.9(12) . .
C2A C3A C4A O2A -177.8(8) . .
Mg2 C3A C4A O2A 1.6(7) . .
O1A C3A C4A C5A -176.4(8) . .
C2A C3A C4A C5A 0.9(13) . .
Mg2 C3A C4A C5A -179.7(8) . .
O1A C3A C4A Mg1 2(3) . .
C2A C3A C4A Mg1 178.9(17) . .
Mg2 C3A C4A Mg1 -2(2) . .
O1A C3A C4A Mg2 3.4(6) . .
C2A C3A C4A Mg2 -179.4(8) . .
O12A C26A C27A C22A -176.2(8) . .
C25A C26A C27A C22A 4.3(12) . .
Mg7 C26A C27A C22A 163(2) . .
O12A C26A C27A C28A -1.6(13) . .
C25A C26A C27A C28A 178.9(8) . .
Mg7 C26A C27A C28A -23(3) . .
C22D C27D C28D C2D 88.0(10) . .
C26D C27D C28D C2D -86.5(10) . .
C22D C27D C28D C38D -39.5(12) . .
C26D C27D C28D C38D 146.0(9) . .
C1F C2F C3F C4F -1.6(13) . .
C28F C2F C3F C4F -178.0(8) . .
C1F C2F C3F O1F 179.0(8) . .
C28F C2F C3F O1F 2.6(13) . .
Mg13 O1F C3F C2F 176.1(7) . .
Mg13 O1F C3F C4F -3.4(9) . .
C22B C23B C24B O10B 177.3(8) . .
C21B C23B C24B O10B 0.0(14) . .
C22B C23B C24B C25B -2.4(14) . .
C21B C23B C24B C25B -179.7(9) . .
C22B C23B C24B Mg12 -178(2) . 2_565
C21B C23B C24B Mg12 5(3) . 2_565
Mg12 O10B C24B C23B 178.2(7) 2_565 .
Mg12 O10B C24B C25B -2.1(10) 2_565 .
Mg11 O9A C19A C18A 5.2(10) 2_565 .
Mg11 O9A C19A C20A -172.7(7) 2_565 .
Mg24 O10E C24E C23E 177.3(7) 2_676 .
Mg24 O10E C24E C25E -1.3(9) 2_676 .
Mg21 O6E C12E C11E 4.1(9) 2_676 .
Mg21 O6E C12E C13E -174.2(7) 2_676 .
C8E C13E C12E O6E -175.5(8) . .
C14E C13E C12E O6E -1.4(13) . .
C8E C13E C12E C11E 6.2(13) . .
C14E C13E C12E C11E -179.6(8) . .
C8E C13E C12E Mg21 168(2) . 2_676
C14E C13E C12E Mg21 -18(3) . 2_676
Mg19 O4E C10E C11E -4.7(9) . .
Mg19 O4E C10E C9E 174.4(7) . .
O12B C26B C27B C22B -179.3(8) . .
C25B C26B C27B C22B 6.5(13) . .
Mg10 C26B C27B C22B 164(2) . .
O12B C26B C27B C28B -5.0(13) . .
C25B C26B C27B C28B -179.1(8) . .
Mg10 C26B C27B C28B -22(3) . .
C23B C22B C27B C26B -3.1(13) . .
C23B C22B C27B C28B -177.3(8) . .
C38B C28B C27B C26B 145.2(9) . .
C2B C28B C27B C26B -85.4(10) . .
C38B C28B C27B C22B -40.6(12) . .
C2B C28B C27B C22B 88.7(10) . .
Mg3 O1B C3B C2B 174.4(7) . .
Mg3 O1B C3B C4B -2.2(9) . .
C19D C20D C15D C16D -0.8(14) . .
C21D C20D C15D C16D -177.5(8) . .
C27D C22D C23D C24D 3.8(13) . .
C27D C22D C23D C21D 177.3(8) . .
C20D C21D C23D C24D 87.6(10) . .
C35D C21D C23D C24D -141.4(8) . .
C20D C21D C23D C22D -85.7(10) . .
C35D C21D C23D C22D 45.3(11) . .
C24F C23F C22F C27F 0.6(13) . .
C21F C23F C22F C27F 177.9(8) . .
C26F C27F C22F C23F -0.7(13) . .
C28F C27F C22F C23F -178.6(8) . .
C26E C27E C22E C23E 1.0(14) . .
C28E C27E C22E C23E -177.4(8) . .
O1B C3B C2B C1B -178.3(8) . .
C4B C3B C2B C1B -2.0(13) . .
Mg3 C3B C2B C1B -164(2) . .
O1B C3B C2B C28B 1.2(13) . .
C4B C3B C2B C28B 177.5(8) . .
Mg3 C3B C2B C28B 15(3) . .
C27B C28B C2B C3B 84.9(10) . .
C38B C28B C2B C3B -144.9(9) . .
C27B C28B C2B C1B -95.6(9) . .
C38B C28B C2B C1B 34.6(11) . .
C12F C13F C14F C32F 144.7(8) . .
C8F C13F C14F C32F -36.7(11) . .
C12F C13F C14F C16F -85.8(9) . .
C8F C13F C14F C16F 92.8(9) . .
C17F C16F C14F C13F 88.1(9) . .
C15F C16F C14F C13F -88.6(9) . .
C17F C16F C14F C32F -141.6(8) . .
C15F C16F C14F C32F 41.7(11) . .
C8B C9B C10B O4B 177.8(7) . .
C7B C9B C10B O4B -1.9(12) . .
C8B C9B C10B C11B -1.1(12) . .
C7B C9B C10B C11B 179.1(7) . .
C8B C9B C10B Mg7 -176(2) . .
C7B C9B C10B Mg7 4(3) . .
Mg7 O4B C10B C9B 177.8(7) . .
Mg7 O4B C10B C11B -3.3(9) . .
C22A C27A C28A C2A 89.2(10) . .
C26A C27A C28A C2A -85.1(10) . .
C22A C27A C28A C38A -38.2(12) . .
C26A C27A C28A C38A 147.5(9) . .
Mg20 O7F C17F C16F 175.2(7) 2_676 .
Mg20 O7F C17F C18F -6.3(9) 2_676 .
C15F C16F C17F O7F 177.0(8) . .
C14F C16F C17F O7F 0.2(12) . .
C15F C16F C17F C18F -1.5(12) . .
C14F C16F C17F C18F -178.2(7) . .
C15F C16F C17F Mg20 -169(2) . 2_676
C14F C16F C17F Mg20 15(3) . 2_676
C12E C13E C8E C9E -6.3(14) . .
C14E C13E C8E C9E 179.8(8) . .
Mg21 O5E C11E C12E 1.5(11) 2_676 .
Mg19 O5E C11E C12E 179.6(7) . .
Mg21 O5E C11E C10E -178.8(7) 2_676 .
Mg19 O5E C11E C10E -0.7(11) . .
Mg19 O5E C11E Mg21 178.1(8) . 2_676
Mg21 O5E C11E Mg19 -178.1(8) 2_676 .
O6E C12E C11E O5E -4.0(13) . .
C13E C12E C11E O5E 174.4(8) . .
Mg21 C12E C11E O5E -1.0(8) 2_676 .
O6E C12E C11E C10E 176.3(7) . .
C13E C12E C11E C10E -5.3(13) . .
Mg21 C12E C11E C10E 179.2(8) 2_676 .
O6E C12E C11E Mg21 -2.9(7) . 2_676
C13E C12E C11E Mg21 175.5(8) . 2_676
O6E C12E C11E Mg19 -3(3) . .
C13E C12E C11E Mg19 175(2) . .
Mg21 C12E C11E Mg19 0(2) 2_676 .
O4E C10E C11E O5E 3.9(13) . .
C9E C10E C11E O5E -175.3(8) . .
Mg19 C10E C11E O5E 0.5(8) . .
O4E C10E C11E C12E -176.4(8) . .
C9E C10E C11E C12E 4.4(13) . .
Mg19 C10E C11E C12E -179.8(8) . .
O4E C10E C11E Mg21 1(3) . 2_676
C9E C10E C11E Mg21 -178.3(19) . 2_676
Mg19 C10E C11E Mg21 -3(2) . 2_676
O4E C10E C11E Mg19 3.4(7) . .
C9E C10E C11E Mg19 -175.8(8) . .
Mg4 O4A C10A C9A 172.5(7) . .
Mg4 O4A C10A C11A -5.0(9) . .
C20F C21F C35F C36F -170.6(12) . .
C23F C21F C35F C36F 62.0(14) . .
Mg23 O9D C19D C20D -170.6(7) . .
Mg23 O9D C19D C18D 8.9(9) . .
C15D C20D C19D O9D -178.2(8) . .
C21D C20D C19D O9D -1.4(13) . .
C15D C20D C19D C18D 2.3(13) . .
C21D C20D C19D C18D 179.1(8) . .
C15D C20D C19D Mg23 156(2) . .
C21D C20D C19D Mg23 -27(3) . .
C8D C13D C14D C16D 88.1(10) . .
C12D C13D C14D C16D -86.9(10) . .
C8D C13D C14D C32D -41.6(12) . .
C12D C13D C14D C32D 143.4(8) . .
Mg16 O4D C10D C9D 179.1(7) . .
Mg16 O4D C10D C11D 0.0(10) . .
Mg2 O3B C5B C4B 6.4(9) . .
Mg2 O3B C5B C6B -171.2(7) . .
C1B C6B C5B O3B -179.7(7) . .
C7B C6B C5B O3B -4.2(12) . .
C1B C6B C5B C4B 2.7(12) . .
C7B C6B C5B C4B 178.2(7) . .
C1B C6B C5B Mg2 157.1(19) . .
C7B C6B C5B Mg2 -27(3) . .
Mg12 O11B C25B C24B 1.8(11) 2_565 .
Mg10 O11B C25B C24B -179.7(7) . .
Mg12 O11B C25B C26B 175.9(7) 2_565 .
Mg10 O11B C25B C26B -5.6(11) . .
Mg10 O11B C25B Mg12 178.6(7) . 2_565
Mg12 O11B C25B Mg10 -178.6(7) 2_565 .
C23B C24B C25B O11B 179.9(9) . .
O10B C24B C25B O11B 0.2(13) . .
Mg12 C24B C25B O11B -1.2(8) 2_565 .
C23B C24B C25B C26B 5.8(14) . .
O10B C24B C25B C26B -174.0(8) . .
Mg12 C24B C25B C26B -175.4(9) 2_565 .
C23B C24B C25B Mg12 -178.8(9) . 2_565
O10B C24B C25B Mg12 1.4(7) . 2_565
C23B C24B C25B Mg10 179(2) . .
O10B C24B C25B Mg10 -1(3) . .
Mg12 C24B C25B Mg10 -2(2) 2_565 .
O12B C26B C25B O11B 3.3(13) . .
C27B C26B C25B O11B 177.9(8) . .
Mg10 C26B C25B O11B 4.0(8) . .
O12B C26B C25B C24B 177.5(8) . .
C27B C26B C25B C24B -7.9(14) . .
Mg10 C26B C25B C24B 178.1(9) . .
O12B C26B C25B Mg12 13(3) . 2_565
C27B C26B C25B Mg12 -172.5(18) . 2_565
Mg10 C26B C25B Mg12 14(2) . 2_565
O12B C26B C25B Mg10 -0.6(7) . .
C27B C26B C25B Mg10 174.0(8) . .
Mg15 O1E C3E C2E 174.5(7) . .
Mg15 O1E C3E C4E -8.3(10) . .
Mg19 O11D C25D C26D -1.2(10) . .
Mg20 O11D C25D C26D 175.5(7) . .
Mg19 O11D C25D C24D -176.0(6) . .
Mg20 O11D C25D C24D 0.7(10) . .
Mg20 O11D C25D Mg19 176.7(7) . .
Mg19 O11D C25D Mg20 -176.7(7) . .
O12D C26D C25D O11D 0.3(12) . .
C27D C26D C25D O11D 177.7(8) . .
Mg19 C26D C25D O11D 0.8(7) . .
O12D C26D C25D C24D 175.1(7) . .
C27D C26D C25D C24D -7.5(13) . .
Mg19 C26D C25D C24D 175.6(8) . .
O12D C26D C25D Mg19 -0.5(6) . .
C27D C26D C25D Mg19 176.8(8) . .
O12D C26D C25D Mg20 11(3) . .
C27D C26D C25D Mg20 -171.6(17) . .
Mg19 C26D C25D Mg20 12(2) . .
Mg21 O8F C18F C17F -177.9(7) . .
Mg20 O8F C18F C17F -3.1(10) 2_676 .
Mg21 O8F C18F C19F 3.4(10) . .
Mg20 O8F C18F C19F 178.2(6) 2_676 .
Mg21 O8F C18F Mg20 -174.8(8) . 2_676
Mg20 O8F C18F Mg21 174.8(8) 2_676 .
O7F C17F C18F O8F 6.7(13) . .
C16F C17F C18F O8F -174.7(8) . .
Mg20 C17F C18F O8F 2.2(8) 2_676 .
O7F C17F C18F C19F -174.6(7) . .
C16F C17F C18F C19F 4.0(13) . .
Mg20 C17F C18F C19F -179.1(8) 2_676 .
O7F C17F C18F Mg20 4.5(6) . 2_676
C16F C17F C18F Mg20 -176.9(8) . 2_676
O7F C17F C18F Mg21 2(3) . .
C16F C17F C18F Mg21 -179.4(17) . .
Mg20 C17F C18F Mg21 -2(2) 2_676 .
C20F C19F C18F O8F 173.2(8) . .
O9F C19F C18F O8F -3.0(12) . .
Mg21 C19F C18F O8F -2.3(7) . .
C20F C19F C18F C17F -5.5(13) . .
O9F C19F C18F C17F 178.3(7) . .
Mg21 C19F C18F C17F 179.0(8) . .
C20F C19F C18F Mg20 177.4(16) . 2_676
O9F C19F C18F Mg20 1(2) . 2_676
Mg21 C19F C18F Mg20 2(2) . 2_676
C20F C19F C18F Mg21 175.5(8) . .
O9F C19F C18F Mg21 -0.7(6) . .
C5D C6D C1D C2D 1.2(13) . .
C7D C6D C1D C2D -177.2(8) . .
O1A C3A C2A C1A 176.8(8) . .
C4A C3A C2A C1A -0.3(12) . .
Mg2 C3A C2A C1A -178(2) . .
O1A C3A C2A C28A -1.1(13) . .
C4A C3A C2A C28A -178.3(8) . .
Mg2 C3A C2A C28A 4(3) . .
C6A C1A C2A C3A 1.4(13) . .
C6A C1A C2A C28A 179.3(8) . .
C38A C28A C2A C3A -146.9(8) . .
C27A C28A C2A C3A 88.3(10) . .
C38A C28A C2A C1A 35.3(12) . .
C27A C28A C2A C1A -89.6(10) . .
Mg14 O1D C3D C2D 172.8(7) . .
Mg14 O1D C3D C4D -3.7(10) . .
Mg17 O10F C24F C23F 174.3(7) . .
Mg17 O10F C24F C25F -7.7(9) . .
C22F C23F C24F O10F 177.5(8) . .
C21F C23F C24F O10F 0.0(12) . .
C22F C23F C24F C25F -0.4(12) . .
C21F C23F C24F C25F -177.8(7) . .
C22F C23F C24F Mg17 -167(2) . .
C21F C23F C24F Mg17 16(3) . .
Mg22 O11E C25E C26E 1.1(10) . .
Mg24 O11E C25E C26E 177.5(7) 2_676 .
Mg22 O11E C25E C24E -178.2(6) . .
Mg24 O11E C25E C24E -1.8(10) 2_676 .
Mg24 O11E C25E Mg22 176.4(7) 2_676 .
Mg22 O11E C25E Mg24 -176.4(7) . 2_676
O12E C26E C25E O11E -3.7(12) . .
C27E C26E C25E O11E 179.0(8) . .
Mg22 C26E C25E O11E -0.8(7) . .
O12E C26E C25E C24E 175.6(8) . .
C27E C26E C25E C24E -1.7(14) . .
Mg22 C26E C25E C24E 178.5(8) . .
O12E C26E C25E Mg22 -2.9(7) . .
C27E C26E C25E Mg22 179.7(9) . .
O12E C26E C25E Mg24 2(3) . 2_676
C27E C26E C25E Mg24 -175.4(17) . 2_676
Mg22 C26E C25E Mg24 5(2) . 2_676
O10E C24E C25E O11E 2.2(12) . .
C23E C24E C25E O11E -176.5(8) . .
Mg24 C24E C25E O11E 1.2(7) 2_676 .
O10E C24E C25E C26E -177.1(8) . .
C23E C24E C25E C26E 4.2(13) . .
Mg24 C24E C25E C26E -178.1(9) 2_676 .
O10E C24E C25E Mg22 -2(2) . .
C23E C24E C25E Mg22 179.8(15) . .
Mg24 C24E C25E Mg22 -2.5(18) 2_676 .
O10E C24E C25E Mg24 0.9(6) . 2_676
C23E C24E C25E Mg24 -177.7(8) . 2_676
Mg1 O3A C5A C4A 2.9(10) . .
Mg1 O3A C5A C6A -177.4(7) . .
O2A C4A C5A O3A -4.0(13) . .
C3A C4A C5A O3A 177.4(8) . .
Mg1 C4A C5A O3A -2.0(7) . .
Mg2 C4A C5A O3A -2(3) . .
O2A C4A C5A C6A 176.3(8) . .
C3A C4A C5A C6A -2.4(13) . .
Mg1 C4A C5A C6A 178.2(8) . .
Mg2 C4A C5A C6A 178.5(16) . .
O2A C4A C5A Mg1 -1.9(7) . .
C3A C4A C5A Mg1 179.4(8) . .
Mg2 C4A C5A Mg1 0(2) . .
C8D C13D C12D C11D 1.0(13) . .
C14D C13D C12D C11D 176.2(8) . .
C8D C13D C12D O6D -177.8(8) . .
C14D C13D C12D O6D -2.6(13) . .
C8D C13D C12D Mg18 173(2) . .
C14D C13D C12D Mg18 -12(3) . .
Mg18 O6D C12D C13D -176.5(7) . .
Mg18 O6D C12D C11D 4.6(9) . .
C24B C23B C21B C35B -144.3(9) . .
C22B C23B C21B C35B 38.4(12) . .
C24B C23B C21B C20B 88.2(10) . .
C22B C23B C21B C20B -89.1(9) . .
C20D C15D C16D C17D 0.7(14) . .
C20D C15D C16D C14D 178.4(8) . .
C13D C14D C16D C15D -93.2(10) . .
C32D C14D C16D C15D 34.8(13) . .
C13D C14D C16D C17D 84.5(10) . .
C32D C14D C16D C17D -147.5(9) . .
Mg17 O8E C18E C19E 178.5(6) 2_676 .
Mg18 O8E C18E C19E 2.0(10) 2_676 .
Mg17 O8E C18E C17E -4.3(10) 2_676 .
Mg18 O8E C18E C17E 179.2(6) 2_676 .
Mg18 O8E C18E Mg17 -176.5(7) 2_676 2_676
Mg17 O8E C18E Mg18 176.5(7) 2_676 2_676
Mg17 O7E C17E C16E 176.8(7) 2_676 .
Mg17 O7E C17E C18E -1.8(9) 2_676 .
O8E C18E C17E O7E 4.3(12) . .
C19E C18E C17E O7E -178.6(8) . .
Mg17 C18E C17E O7E 1.3(7) 2_676 .
Mg18 C18E C17E O7E 6(2) 2_676 .
O8E C18E C17E C16E -174.5(8) . .
C19E C18E C17E C16E 2.6(13) . .
Mg17 C18E C17E C16E -177.5(8) 2_676 .
Mg18 C18E C17E C16E -172.8(16) 2_676 .
O8E C18E C17E Mg17 3.0(7) . 2_676
C19E C18E C17E Mg17 -179.9(9) . 2_676
Mg18 C18E C17E Mg17 4.7(19) 2_676 2_676
O4D C10D C9D C8D 180.0(8) . .
C11D C10D C9D C8D -1.0(13) . .
Mg16 C10D C9D C8D -177(2) . .
O4D C10D C9D C7D 0.2(14) . .
C11D C10D C9D C7D 179.3(8) . .
Mg16 C10D C9D C7D 3(3) . .
Mg23 O6F C12F C13F -175.7(7) 2_676 .
Mg23 O6F C12F C11F 1.9(9) 2_676 .
C8F C13F C12F O6F -179.3(7) . .
C14F C13F C12F O6F -0.7(13) . .
C8F C13F C12F C11F 3.2(12) . .
C14F C13F C12F C11F -178.2(8) . .
C8F C13F C12F Mg23 169(2) . 2_676
C14F C13F C12F Mg23 -12(3) . 2_676
C6F C7F C29F C30F -62.9(10) . .
C9F C7F C29F C30F 169.8(7) . .
C19E C20E C15E C16E 2.4(13) . .
C21E C20E C15E C16E -176.9(8) . .
C27B C28B C38B C39B -63.3(13) . .
C2B C28B C38B C39B 168.4(10) . .
C10D C9D C7D C6D 88.4(10) . .
C8D C9D C7D C6D -91.4(9) . .
C10D C9D C7D C29D -144.2(9) . .
C8D C9D C7D C29D 36.1(12) . .
C5D C6D C7D C9D -85.0(10) . .
C1D C6D C7D C9D 93.4(9) . .
C5D C6D C7D C29D 146.7(9) . .
C1D C6D C7D C29D -35.0(12) . .
C13F C14F C32F C33F -167.7(9) . .
C16F C14F C32F C33F 63.9(11) . .
Mg10 O5C C11C C10C -0.2(11) . .
Mg11 O5C C11C C10C -176.0(7) . .
Mg10 O5C C11C C12C 173.5(6) . .
Mg11 O5C C11C C12C -2.3(10) . .
Mg10 O5C C11C Mg11 175.8(8) . .
Mg11 O5C C11C Mg10 -175.8(8) . .
O6C C12C C11C O5C 4.0(12) . .
C13C C12C C11C O5C 175.7(9) . .
Mg11 C12C C11C O5C 1.6(7) . .
O6C C12C C11C C10C 177.5(9) . .
C13C C12C C11C C10C -10.8(14) . .
Mg11 C12C C11C C10C 175.1(9) . .
O6C C12C C11C Mg11 2.4(7) . .
C13C C12C C11C Mg11 174.1(8) . .
O6C C12C C11C Mg10 17(2) . .
C13C C12C C11C Mg10 -171.4(16) . .
Mg11 C12C C11C Mg10 14.5(18) . .
Mg5 O9B C19B C18B 7.7(10) 2_565 .
Mg5 O9B C19B C20B -174.3(7) 2_565 .
C5B C6B C1B C2B -0.6(12) . .
C7B C6B C1B C2B -175.8(7) . .
C3B C2B C1B C6B 0.2(13) . .
C28B C2B C1B C6B -179.3(7) . .
Mg9 O10A C24A C23A 175.7(8) 2_565 .
Mg9 O10A C24A C25A -4.5(9) 2_565 .
C9B C7B C29B C30B 67.1(9) . .
C6B C7B C29B C30B -170.7(7) . .
C7F C29F C30F C31F -178.3(8) . .
C12A C13A C8A C9A -0.8(14) . .
C14A C13A C8A C9A -176.2(9) . .
C17B C16B C15B C20B -1.7(14) . .
C14B C16B C15B C20B -180.0(8) . .
C12D C13D C8D C9D 0.3(13) . .
C14D C13D C8D C9D -174.8(8) . .
C10D C9D C8D C13D -0.3(13) . .
C7D C9D C8D C13D 179.5(8) . .
Mg20 O10D C24D C23D 177.0(7) . .
Mg20 O10D C24D C25D -1.9(9) . .
C22D C23D C24D O10D 176.1(8) . .
C21D C23D C24D O10D 2.5(13) . .
C22D C23D C24D C25D -5.1(13) . .
C21D C23D C24D C25D -178.7(8) . .
C22D C23D C24D Mg20 -176(2) . .
C21D C23D C24D Mg20 10(3) . .
O11D C25D C24D O10D 0.8(12) . .
C26D C25D C24D O10D -174.1(8) . .
Mg19 C25D C24D O10D -8(2) . .
Mg20 C25D C24D O10D 1.3(6) . .
O11D C25D C24D C23D -178.0(8) . .
C26D C25D C24D C23D 7.1(13) . .
Mg19 C25D C24D C23D 173.1(15) . .
Mg20 C25D C24D C23D -177.5(8) . .
O11D C25D C24D Mg20 -0.5(7) . .
C26D C25D C24D Mg20 -175.4(8) . .
Mg19 C25D C24D Mg20 -9(2) . .
C13E C8E C9E C10E 5.3(14) . .
C13E C8E C9E C7E -179.7(8) . .
O4E C10E C9E C8E 176.7(8) . .
C11E C10E C9E C8E -4.2(13) . .
Mg19 C10E C9E C8E -169.3(18) . .
O4E C10E C9E C7E 1.5(13) . .
C11E C10E C9E C7E -179.4(8) . .
Mg19 C10E C9E C7E 15(3) . .
C27F C28F C38F C39F -169.2(9) . .
C2F C28F C38F C39F 63.0(11) . .
Mg15 O2F C4F C5F 2.2(10) . .
Mg13 O2F C4F C5F -178.7(7) . .
Mg15 O2F C4F C3F 179.8(7) . .
Mg13 O2F C4F C3F -1.1(11) . .
Mg13 O2F C4F Mg15 179.1(8) . .
Mg15 O2F C4F Mg13 -179.1(8) . .
C6F C5F C4F O2F 177.2(8) . .
O3F C5F C4F O2F -6.1(12) . .
Mg15 C5F C4F O2F -1.5(7) . .
C6F C5F C4F C3F -0.5(13) . .
O3F C5F C4F C3F 176.2(8) . .
Mg15 C5F C4F C3F -179.2(8) . .
C6F C5F C4F Mg15 178.7(8) . .
O3F C5F C4F Mg15 -4.6(6) . .
C6F C5F C4F Mg13 174.2(17) . .
O3F C5F C4F Mg13 -9(3) . .
Mg15 C5F C4F Mg13 -5(2) . .
C2F C3F C4F O2F -176.3(8) . .
O1F C3F C4F O2F 3.2(12) . .
C2F C3F C4F C5F 1.3(13) . .
O1F C3F C4F C5F -179.2(7) . .
C2F C3F C4F Mg15 -175.8(19) . .
O1F C3F C4F Mg15 4(3) . .
C2F C3F C4F Mg13 -177.1(8) . .
O1F C3F C4F Mg13 2.4(6) . .
O10E C24E C23E C22E 177.5(8) . .
C25E C24E C23E C22E -3.9(13) . .
Mg24 C24E C23E C22E -175.6(19) 2_676 .
O10E C24E C23E C21E 1.7(13) . .
C25E C24E C23E C21E -179.8(8) . .
Mg24 C24E C23E C21E 9(3) 2_676 .
C27E C22E C23E C24E 1.4(13) . .
C27E C22E C23E C21E 177.2(8) . .
C16A C15A C20A C19A -1.0(15) . .
C16A C15A C20A C21A -178.3(9) . .
C18A C19A C20A C15A 2.5(14) . .
O9A C19A C20A C15A -179.8(8) . .
C18A C19A C20A C21A 179.9(9) . .
O9A C19A C20A C21A -2.4(14) . .
Mg18 O5D C11D C12D -1.8(11) . .
Mg16 O5D C11D C12D 178.7(7) . .
Mg18 O5D C11D C10D 179.5(7) . .
Mg16 O5D C11D C10D 0.0(11) . .
Mg18 O5D C11D Mg16 179.5(8) . .
Mg16 O5D C11D Mg18 -179.5(8) . .
C13D C12D C11D O5D 179.1(8) . .
O6D C12D C11D O5D -2.0(12) . .
Mg18 C12D C11D O5D 1.2(7) . .
C13D C12D C11D C10D -2.2(14) . .
O6D C12D C11D C10D 176.7(8) . .
Mg18 C12D C11D C10D 179.9(9) . .
C13D C12D C11D Mg16 -177.7(19) . .
O6D C12D C11D Mg16 1(3) . .
Mg18 C12D C11D Mg16 4(2) . .
C13D C12D C11D Mg18 177.9(8) . .
O6D C12D C11D Mg18 -3.2(6) . .
O4D C10D C11D O5D 0.0(13) . .
C9D C10D C11D O5D -179.1(8) . .
Mg16 C10D C11D O5D 0.0(8) . .
O4D C10D C11D C12D -178.7(8) . .
C9D C10D C11D C12D 2.2(14) . .
Mg16 C10D C11D C12D -178.7(9) . .
O4D C10D C11D Mg16 0.0(7) . .
C9D C10D C11D Mg16 -179.1(9) . .
O4D C10D C11D Mg18 1(3) . .
C9D C10D C11D Mg18 -178.1(17) . .
Mg16 C10D C11D Mg18 1(2) . .
O1E C3E C2E C1E 174.1(8) . .
C4E C3E C2E C1E -2.9(13) . .
Mg15 C3E C2E C1E -173(2) . .
O1E C3E C2E C28E -3.0(13) . .
C4E C3E C2E C28E 179.9(8) . .
Mg15 C3E C2E C28E 10(3) . .
C6E C1E C2E C3E 3.0(13) . .
C6E C1E C2E C28E -179.9(8) . .
C7B C29B C30B C31B 178.2(8) . .
Mg6 O7B C17B C16B 174.7(7) . .
Mg6 O7B C17B C18B -9.8(10) . .
C15B C16B C17B O7B 177.7(8) . .
C14B C16B C17B O7B -3.9(14) . .
C15B C16B C17B C18B 2.3(13) . .
C14B C16B C17B C18B -179.3(8) . .
C15B C16B C17B Mg6 -167(2) . .
C14B C16B C17B Mg6 11(3) . .
C2E C1E C6E C5E -3.5(14) . .
C2E C1E C6E C7E 178.8(8) . .
C13A C8A C9A C10A 0.6(14) . .
C13A C8A C9A C7A -179.4(8) . .
O4A C10A C9A C8A -179.6(8) . .
C11A C10A C9A C8A -2.2(13) . .
Mg4 C10A C9A C8A -160(2) . .
O4A C10A C9A C7A 0.4(13) . .
C11A C10A C9A C7A 177.8(8) . .
Mg4 C10A C9A C7A 20(3) . .
C6D C1D C2D C3D -0.9(13) . .
C6D C1D C2D C28D 177.4(8) . .
O1D C3D C2D C1D -179.6(8) . .
C4D C3D C2D C1D -3.4(13) . .
Mg14 C3D C2D C1D -161(2) . .
O1D C3D C2D C28D 2.1(14) . .
C4D C3D C2D C28D 178.4(8) . .
Mg14 C3D C2D C28D 21(3) . .
C27D C28D C2D C1D -94.4(10) . .
C38D C28D C2D C1D 33.1(12) . .
C27D C28D C2D C3D 83.8(11) . .
C38D C28D C2D C3D -148.8(9) . .
C3E C2E C28E C38E -145.2(9) . .
C1E C2E C28E C38E 37.8(12) . .
C3E C2E C28E C27E 86.6(10) . .
C1E C2E C28E C27E -90.4(10) . .
C26E C27E C28E C38E 144.2(9) . .
C22E C27E C28E C38E -37.5(11) . .
C26E C27E C28E C2E -88.3(10) . .
C22E C27E C28E C2E 90.0(10) . .
C15C C16C C14C C13C -88.2(13) . .
C17C C16C C14C C13C 85.0(12) . .
C15C C16C C14C C32C 38.2(14) . .
C17C C16C C14C C32C -148.6(9) . .
Mg8 O5B C11B C10B -177.3(7) . .
Mg7 O5B C11B C10B -2.6(10) . .
Mg8 O5B C11B C12B 4.4(11) . .
Mg7 O5B C11B C12B 179.1(7) . .
Mg7 O5B C11B Mg8 174.7(8) . .
Mg8 O5B C11B Mg7 -174.7(8) . .
C9B C10B C11B O5B -176.9(8) . .
O4B C10B C11B O5B 4.1(12) . .
Mg7 C10B C11B O5B 1.8(7) . .
C9B C10B C11B C12B 1.5(13) . .
O4B C10B C11B C12B -177.5(7) . .
Mg7 C10B C11B C12B -179.8(8) . .
C9B C10B C11B Mg8 176.8(17) . .
O4B C10B C11B Mg8 -2(3) . .
Mg7 C10B C11B Mg8 -5(2) . .
C9B C10B C11B Mg7 -178.7(8) . .
O4B C10B C11B Mg7 2.3(6) . .
C13B C12B C11B O5B 178.1(8) . .
O6B C12B C11B O5B -6.1(12) . .
C13B C12B C11B C10B -0.3(13) . .
O6B C12B C11B C10B 175.5(7) . .
C13B C12B C11B Mg8 -178.9(9) . .
O6B C12B C11B Mg8 -3.1(7) . .
C13B C12B C11B Mg7 -179.6(19) . .
O6B C12B C11B Mg7 -4(3) . .
O7E C17E C16E C15E -180.0(8) . .
C18E C17E C16E C15E -1.3(12) . .
Mg17 C17E C16E C15E -170(3) 2_676 .
O7E C17E C16E C14E 3.0(13) . .
C18E C17E C16E C14E -178.4(8) . .
Mg17 C17E C16E C14E 13(3) 2_676 .
C20E C15E C16E C17E -1.2(13) . .
C20E C15E C16E C14E 175.8(8) . .
Mg5 O5A C11A C12A 1.2(11) . .
Mg4 O5A C11A C12A -176.9(7) . .
Mg5 O5A C11A C10A -177.9(7) . .
Mg4 O5A C11A C10A 4.0(11) . .
Mg4 O5A C11A Mg5 -178.1(8) . .
Mg5 O5A C11A Mg4 178.1(8) . .
C9A C10A C11A O5A -176.9(8) . .
O4A C10A C11A O5A 0.7(12) . .
Mg4 C10A C11A O5A -2.8(7) . .
C9A C10A C11A C12A 4.0(14) . .
O4A C10A C11A C12A -178.3(8) . .
Mg4 C10A C11A C12A 178.2(9) . .
C9A C10A C11A Mg5 178.2(18) . .
O4A C10A C11A Mg5 -4(3) . .
Mg4 C10A C11A Mg5 -8(2) . .
C9A C10A C11A Mg4 -174.1(8) . .
O4A C10A C11A Mg4 3.5(6) . .
Mg23 O5F C11F C10F 179.7(6) 2_676 .
Mg22 O5F C11F C10F 5.9(10) . .
Mg23 O5F C11F C12F -2.7(10) 2_676 .
Mg22 O5F C11F C12F -176.5(6) . .
Mg23 O5F C11F Mg22 173.8(7) 2_676 .
Mg22 O5F C11F Mg23 -173.8(7) . 2_676
O4F C10F C11F O5F 1.3(12) . .
C9F C10F C11F O5F -179.6(8) . .
Mg22 C10F C11F O5F -4.2(7) . .
O4F C10F C11F C12F -176.3(7) . .
C9F C10F C11F C12F 2.8(13) . .
Mg22 C10F C11F C12F 178.2(8) . .
O4F C10F C11F Mg22 5.5(7) . .
C9F C10F C11F Mg22 -175.5(8) . .
O4F C10F C11F Mg23 2(3) . 2_676
C9F C10F C11F Mg23 -178.9(16) . 2_676
Mg22 C10F C11F Mg23 -3(2) . 2_676
O6F C12F C11F O5F 0.5(12) . .
C13F C12F C11F O5F 178.2(8) . .
Mg23 C12F C11F O5F 1.9(7) 2_676 .
O6F C12F C11F C10F 178.1(8) . .
C13F C12F C11F C10F -4.2(13) . .
Mg23 C12F C11F C10F 179.5(8) 2_676 .
O6F C12F C11F Mg22 -8(3) . .
C13F C12F C11F Mg22 170.0(17) . .
Mg23 C12F C11F Mg22 -6(2) 2_676 .
O6F C12F C11F Mg23 -1.4(6) . 2_676
C13F C12F C11F Mg23 176.3(8) . 2_676
C8E C13E C14E C32E -39.9(12) . .
C12E C13E C14E C32E 146.2(8) . .
C8E C13E C14E C16E 88.5(10) . .
C12E C13E C14E C16E -85.4(9) . .
C17E C16E C14E C13E 86.7(10) . .
C15E C16E C14E C13E -90.3(10) . .
C17E C16E C14E C32E -143.2(9) . .
C15E C16E C14E C32E 39.8(11) . .
Mg18 O9E C19E C18E 7.3(10) 2_676 .
Mg18 O9E C19E C20E -175.1(7) 2_676 .
O8E C18E C19E O9E -6.5(12) . .
C17E C18E C19E O9E 176.3(8) . .
Mg17 C18E C19E O9E -3(2) 2_676 .
Mg18 C18E C19E O9E -5.2(7) 2_676 .
O8E C18E C19E C20E 175.8(8) . .
C17E C18E C19E C20E -1.4(13) . .
Mg17 C18E C19E C20E 178.9(15) 2_676 .
Mg18 C18E C19E C20E 177.1(8) 2_676 .
O8E C18E C19E Mg18 -1.4(7) . 2_676
C17E C18E C19E Mg18 -178.5(8) . 2_676
Mg17 C18E C19E Mg18 1.7(18) 2_676 2_676
C15E C20E C19E O9E -178.6(8) . .
C21E C20E C19E O9E 0.7(13) . .
C15E C20E C19E C18E -1.1(12) . .
C21E C20E C19E C18E 178.3(7) . .
C15E C20E C19E Mg18 167(2) . 2_676
C21E C20E C19E Mg18 -13(3) . 2_676
C33B C32B C14B C13B -62.6(12) . .
C33B C32B C14B C16B 168.8(9) . .
C8B C13B C14B C32B -40.8(12) . .
C12B C13B C14B C32B 139.4(9) . .
C8B C13B C14B C16B 90.7(9) . .
C12B C13B C14B C16B -89.0(10) . .
C15B C16B C14B C32B 36.7(12) . .
C17B C16B C14B C32B -141.7(9) . .
C15B C16B C14B C13B -94.2(10) . .
C17B C16B C14B C13B 87.5(10) . .
C16B C15B C20B C19B 0.1(14) . .
C16B C15B C20B C21B -176.6(8) . .
C18B C19B C20B C15B 0.8(14) . .
O9B C19B C20B C15B -177.2(8) . .
Mg5 C19B C20B C15B 167(2) 2_565 .
C18B C19B C20B C21B 177.6(8) . .
O9B C19B C20B C21B -0.4(13) . .
Mg5 C19B C20B C21B -16(3) 2_565 .
C35B C21B C20B C15B -36.3(12) . .
C23B C21B C20B C15B 92.4(10) . .
C35B C21B C20B C19B 147.1(9) . .
C23B C21B C20B C19B -84.2(10) . .
Mg5 O6A C12A C11A 5.4(10) . .
Mg5 O6A C12A C13A -176.0(7) . .
O5A C11A C12A O6A -4.6(13) . .
C10A C11A C12A O6A 174.4(8) . .
Mg5 C11A C12A O6A -3.8(7) . .
Mg4 C11A C12A O6A -12(3) . .
O5A C11A C12A C13A 176.8(8) . .
C10A C11A C12A C13A -4.2(14) . .
Mg5 C11A C12A C13A 177.6(8) . .
Mg4 C11A C12A C13A 169.8(19) . .
O5A C11A C12A Mg5 -0.8(8) . .
C10A C11A C12A Mg5 178.2(9) . .
Mg4 C11A C12A Mg5 -8(2) . .
C8A C13A C12A O6A -175.9(8) . .
C14A C13A C12A O6A -0.4(14) . .
C8A C13A C12A C11A 2.7(14) . .
C14A C13A C12A C11A 178.1(9) . .
C8A C13A C12A Mg5 173(2) . .
C14A C13A C12A Mg5 -12(3) . .
Mg7 O11A C25A C24A 177.6(7) . .
Mg9 O11A C25A C24A -2.0(11) 2_565 .
Mg7 O11A C25A C26A -0.5(11) . .
Mg9 O11A C25A C26A 179.9(7) 2_565 .
Mg7 O11A C25A Mg9 179.6(8) . 2_565
Mg9 O11A C25A Mg7 -179.6(8) 2_565 .
O10A C24A C25A O11A 4.5(13) . .
C23A C24A C25A O11A -175.7(9) . .
Mg9 C24A C25A O11A 1.4(8) 2_565 .
O10A C24A C25A C26A -177.4(8) . .
C23A C24A C25A C26A 2.3(13) . .
Mg9 C24A C25A C26A 179.4(9) 2_565 .
O10A C24A C25A Mg9 3.2(6) . 2_565
C23A C24A C25A Mg9 -177.1(8) . 2_565
O10A C24A C25A Mg7 10(3) . .
C23A C24A C25A Mg7 -170.2(18) . .
Mg9 C24A C25A Mg7 7(2) 2_565 .
O12A C26A C25A O11A -4.5(13) . .
C27A C26A C25A O11A 175.0(8) . .
Mg7 C26A C25A O11A 0.3(7) . .
O12A C26A C25A C24A 177.4(8) . .
C27A C26A C25A C24A -3.1(13) . .
Mg7 C26A C25A C24A -177.7(9) . .
O12A C26A C25A Mg9 -4(3) . 2_565
C27A C26A C25A Mg9 175.2(17) . 2_565
Mg7 C26A C25A Mg9 1(2) . 2_565
O12A C26A C25A Mg7 -4.8(7) . .
C27A C26A C25A Mg7 174.7(8) . .
Mg16 O12F C26F C27F -174.1(7) . .
Mg16 O12F C26F C25F 8.3(10) . .
C22F C27F C26F O12F -177.1(8) . .
C28F C27F C26F O12F 0.9(13) . .
C22F C27F C26F C25F 0.5(12) . .
C28F C27F C26F C25F 178.5(7) . .
C22F C27F C26F Mg16 165(2) . .
C28F C27F C26F Mg16 -17(3) . .
Mg6 O10C C24C C23C 178.5(8) 2_565 .
Mg6 O10C C24C C25C 0.7(10) 2_565 .
C23D C21D C35D C36D 66.8(12) . .
C20D C21D C35D C36D -162.4(10) . .
C2C C28C C27C C22C 89.0(11) . .
C38C C28C C27C C22C -36.9(14) . .
C2C C28C C27C C26C -89.9(11) . .
C38C C28C C27C C26C 144.2(10) . .
Mg1 O1C C3C C4C -5.7(11) . .
Mg1 O1C C3C C2C 171.9(8) . .
O10C C24C C23C C22C 178.5(9) . .
C25C C24C C23C C22C -3.7(15) . .
Mg6 C24C C23C C22C -177(3) 2_565 .
O10C C24C C23C C21C 0.8(15) . .
C25C C24C C23C C21C 178.6(9) . .
Mg6 C24C C23C C21C 5(4) 2_565 .
C20A C15A C16A C17A -0.4(15) . .
C20A C15A C16A C14A 177.7(9) . .
C26A C27A C22A C23A -5.3(14) . .
C28A C27A C22A C23A -179.7(8) . .
C8A C9A C7A C29A 33.0(13) . .
C10A C9A C7A C29A -147.0(9) . .
C8A C9A C7A C6A -91.4(10) . .
C10A C9A C7A C6A 88.6(10) . .
C16D C14D C32D C33D 172.9(9) . .
C13D C14D C32D C33D -60.3(12) . .
Mg12 O8A C18A C17A 0.0(11) . .
Mg11 O8A C18A C17A 176.0(7) 2_565 .
Mg12 O8A C18A C19A -178.6(8) . .
Mg11 O8A C18A C19A -2.6(11) 2_565 .
Mg11 O8A C18A Mg12 176.0(7) 2_565 .
Mg12 O8A C18A Mg11 -176.0(7) . 2_565
C20A C19A C18A O8A 176.1(9) . .
O9A C19A C18A O8A -1.8(14) . .
C20A C19A C18A C17A -2.5(15) . .
O9A C19A C18A C17A 179.6(8) . .
C20A C19A C18A Mg12 173(2) . .
O9A C19A C18A Mg12 -5(3) . .
C20A C19A C18A Mg11 174.3(9) . 2_565
O9A C19A C18A Mg11 -3.6(7) . 2_565
Mg9 O7C C17C C16C 173.0(8) . .
Mg9 O7C C17C C18C -5.2(10) . .
C15C C16C C17C O7C 175.6(9) . .
C14C C16C C17C O7C 2.0(15) . .
C15C C16C C17C C18C -6.2(15) . .
C14C C16C C17C C18C -179.8(9) . .
C15C C16C C17C Mg9 -164(3) . .
C14C C16C C17C Mg9 22(4) . .
Mg24 O7D C17D C16D 170.2(7) . .
Mg24 O7D C17D C18D -6.4(9) . .
C15D C16D C17D O7D -178.4(8) . .
C14D C16D C17D O7D 3.9(14) . .
C15D C16D C17D C18D -2.1(13) . .
C14D C16D C17D C18D -179.8(8) . .
C15D C16D C17D Mg24 -153(2) . .
C14D C16D C17D Mg24 29(3) . .
Mg10 O4C C10C C9C 177.0(9) . .
Mg10 O4C C10C C11C -3.1(12) . .
O5C C11C C10C O4C 2.3(14) . .
C12C C11C C10C O4C -171.2(9) . .
Mg11 C11C C10C O4C -6(3) . .
Mg10 C11C C10C O4C 2.2(8) . .
O5C C11C C10C C9C -177.7(9) . .
C12C C11C C10C C9C 8.7(15) . .
Mg11 C11C C10C C9C 173.8(16) . .
Mg10 C11C C10C C9C -177.9(10) . .
O5C C11C C10C Mg10 0.1(8) . .
C12C C11C C10C Mg10 -173.5(9) . .
Mg11 C11C C10C Mg10 -8(2) . .
C2A C1A C6A C5A -2.8(14) . .
C2A C1A C6A C7A -179.6(8) . .
O3A C5A C6A C1A -176.4(8) . .
C4A C5A C6A C1A 3.3(13) . .
Mg1 C5A C6A C1A 176(2) . .
O3A C5A C6A C7A 0.5(13) . .
C4A C5A C6A C7A -179.8(8) . .
Mg1 C5A C6A C7A -7(3) . .
C29A C7A C6A C1A -37.7(13) . .
C9A C7A C6A C1A 88.5(11) . .
C29A C7A C6A C5A 145.5(9) . .
C9A C7A C6A C5A -88.3(10) . .
Mg24 O8D C18D C19D -173.6(7) . .
Mg23 O8D C18D C19D -4.5(11) . .
Mg24 O8D C18D C17D 6.6(11) . .
Mg23 O8D C18D C17D 175.6(7) . .
Mg24 O8D C18D Mg23 -169.0(8) . .
Mg23 O8D C18D Mg24 169.0(8) . .
O9D C19D C18D O8D -3.0(13) . .
C20D C19D C18D O8D 176.5(8) . .
Mg23 C19D C18D O8D 3.2(8) . .
O9D C19D C18D C17D 176.9(7) . .
C20D C19D C18D C17D -3.6(13) . .
Mg23 C19D C18D C17D -176.9(8) . .
O9D C19D C18D Mg23 -6.2(6) . .
C20D C19D C18D Mg23 173.3(8) . .
O9D C19D C18D Mg24 -19(3) . .
C20D C19D C18D Mg24 160.2(19) . .
Mg23 C19D C18D Mg24 -13(2) . .
O7D C17D C18D O8D 0.0(12) . .
C16D C17D C18D O8D -176.7(9) . .
Mg24 C17D C18D O8D -4.5(7) . .
O7D C17D C18D C19D -179.9(7) . .
C16D C17D C18D C19D 3.5(13) . .
Mg24 C17D C18D C19D 175.6(8) . .
O7D C17D C18D Mg23 12(3) . .
C16D C17D C18D Mg23 -165(2) . .
Mg24 C17D C18D Mg23 7(2) . .
O7D C17D C18D Mg24 4.5(6) . .
C16D C17D C18D Mg24 -172.1(9) . .
Mg14 O2E C4E C3E -179.6(7) . .
Mg15 O2E C4E C3E 2.5(10) . .
Mg14 O2E C4E C5E -1.7(10) . .
Mg15 O2E C4E C5E -179.6(7) . .
Mg15 O2E C4E Mg14 -177.9(7) . .
Mg14 O2E C4E Mg15 177.9(7) . .
C2E C3E C4E O2E -178.9(8) . .
O1E C3E C4E O2E 3.9(13) . .
Mg15 C3E C4E O2E -1.8(7) . .
C2E C3E C4E C5E 3.3(14) . .
O1E C3E C4E C5E -173.9(8) . .
Mg15 C3E C4E C5E -179.6(9) . .
C2E C3E C4E Mg14 -179.8(17) . .
O1E C3E C4E Mg14 3(3) . .
Mg15 C3E C4E Mg14 -3(2) . .
C2E C3E C4E Mg15 -177.1(9) . .
O1E C3E C4E Mg15 5.7(7) . .
C15E C20E C21E C23E 92.4(10) . .
C19E C20E C21E C23E -86.9(10) . .
C15E C20E C21E C35E -38.2(12) . .
C19E C20E C21E C35E 142.5(8) . .
C24E C23E C21E C20E 84.9(11) . .
C22E C23E C21E C20E -90.7(10) . .
C24E C23E C21E C35E -145.6(9) . .
C22E C23E C21E C35E 38.7(12) . .
Mg12 O7A C17A C18A -7.0(10) . .
Mg12 O7A C17A C16A 175.7(7) . .
O8A C18A C17A O7A 4.9(13) . .
C19A C18A C17A O7A -176.5(8) . .
Mg12 C18A C17A O7A 4.9(7) . .
Mg11 C18A C17A O7A 14(3) 2_565 .
O8A C18A C17A C16A -177.7(8) . .
C19A C18A C17A C16A 0.9(14) . .
Mg12 C18A C17A C16A -177.7(9) . .
Mg11 C18A C17A C16A -168.6(19) 2_565 .
O8A C18A C17A Mg12 0.0(8) . .
C19A C18A C17A Mg12 178.6(9) . .
Mg11 C18A C17A Mg12 9(2) 2_565 .
C15A C16A C17A O7A 177.8(8) . .
C14A C16A C17A O7A -0.4(14) . .
C15A C16A C17A C18A 0.5(14) . .
C14A C16A C17A C18A -177.7(9) . .
C15A C16A C17A Mg12 -171(2) . .
C14A C16A C17A Mg12 11(3) . .
O1C C3C C2C C1C -179.0(9) . .
C4C C3C C2C C1C -1.5(15) . .
Mg1 C3C C2C C1C -156(2) . .
O1C C3C C2C C28C 3.0(15) . .
C4C C3C C2C C28C -179.5(8) . .
Mg1 C3C C2C C28C 26(3) . .
C27C C28C C2C C1C -91.0(12) . .
C38C C28C C2C C1C 34.7(14) . .
C27C C28C C2C C3C 86.8(11) . .
C38C C28C C2C C3C -147.5(9) . .
Mg16 O11F C25F C24F 175.8(7) . .
Mg17 O11F C25F C24F 2.5(11) . .
Mg16 O11F C25F C26F -2.9(11) . .
Mg17 O11F C25F C26F -176.1(6) . .
Mg16 O11F C25F Mg17 173.2(9) . .
Mg17 O11F C25F Mg16 -173.2(9) . .
O10F C24F C25F O11F 3.6(13) . .
C23F C24F C25F O11F -178.3(8) . .
Mg17 C24F C25F O11F -1.8(8) . .
O10F C24F C25F C26F -177.8(7) . .
C23F C24F C25F C26F 0.3(13) . .
Mg17 C24F C25F C26F 176.8(8) . .
O10F C24F C25F Mg17 5.4(6) . .
C23F C24F C25F Mg17 -176.5(8) . .
O10F C24F C25F Mg16 14(3) . .
C23F C24F C25F Mg16 -167.9(19) . .
Mg17 C24F C25F Mg16 9(2) . .
O12F C26F C25F O11F -3.9(12) . .
C27F C26F C25F O11F 178.3(8) . .
Mg16 C26F C25F O11F 2.0(7) . .
O12F C26F C25F C24F 177.5(8) . .
C27F C26F C25F C24F -0.3(12) . .
Mg16 C26F C25F C24F -176.7(8) . .
O12F C26F C25F Mg17 -12(2) . .
C27F C26F C25F Mg17 170.1(15) . .
Mg16 C26F C25F Mg17 -6.3(18) . .
O12F C26F C25F Mg16 -5.9(7) . .
C27F C26F C25F Mg16 176.4(8) . .
C13E C14E C32E C33E -161.5(11) . .
C16E C14E C32E C33E 70.4(12) . .
C23B C21B C35B C36B 169.8(10) . .
C20B C21B C35B C36B -64.1(12) . .
Mg13 O3D C5D C6D -172.1(7) . .
Mg13 O3D C5D C4D 6.8(10) . .
C1D C6D C5D O3D -178.5(8) . .
C7D C6D C5D O3D 0.0(14) . .
C1D C6D C5D C4D 2.7(14) . .
C7D C6D C5D C4D -178.8(8) . .
C1D C6D C5D Mg13 161(2) . .
C7D C6D C5D Mg13 -20(3) . .
Mg14 O2D C4D C5D -180.0(8) . .
Mg13 O2D C4D C5D -3.6(12) . .
Mg14 O2D C4D C3D 3.3(12) . .
Mg13 O2D C4D C3D 179.7(7) . .
Mg14 O2D C4D Mg13 -176.4(9) . .
Mg13 O2D C4D Mg14 176.4(9) . .
O3D C5D C4D O2D -2.4(14) . .
C6D C5D C4D O2D 176.5(9) . .
Mg13 C5D C4D O2D 2.5(8) . .
O3D C5D C4D C3D 174.4(8) . .
C6D C5D C4D C3D -6.7(15) . .
Mg13 C5D C4D C3D 179.3(9) . .
O3D C5D C4D Mg13 -4.9(7) . .
C6D C5D C4D Mg13 174.0(9) . .
O3D C5D C4D Mg14 -2(3) . .
C6D C5D C4D Mg14 176(2) . .
Mg13 C5D C4D Mg14 2(3) . .
O1D C3D C4D O2D 0.3(14) . .
C2D C3D C4D O2D -176.2(9) . .
Mg14 C3D C4D O2D -2.3(8) . .
O1D C3D C4D C5D -176.5(8) . .
C2D C3D C4D C5D 7.0(14) . .
Mg14 C3D C4D C5D -179.1(9) . .
O1D C3D C4D Mg13 1(3) . .
C2D C3D C4D Mg13 -176(2) . .
Mg14 C3D C4D Mg13 -2(2) . .
O1D C3D C4D Mg14 2.6(7) . .
C2D C3D C4D Mg14 -173.9(9) . .
Mg2 O2B C4B C5B -5.7(10) . .
Mg3 O2B C4B C5B -178.3(6) . .
Mg2 O2B C4B C3B 175.9(7) . .
Mg3 O2B C4B C3B 3.2(10) . .
Mg3 O2B C4B Mg2 -172.7(7) . .
Mg2 O2B C4B Mg3 172.7(7) . .
O3B C5B C4B O2B -0.6(12) . .
C6B C5B C4B O2B 177.1(8) . .
Mg2 C5B C4B O2B 4.0(7) . .
O3B C5B C4B C3B 177.9(7) . .
C6B C5B C4B C3B -4.4(13) . .
Mg2 C5B C4B C3B -177.6(8) . .
O3B C5B C4B Mg2 -4.6(7) . .
C6B C5B C4B Mg2 173.1(8) . .
O3B C5B C4B Mg3 -4(3) . .
C6B C5B C4B Mg3 173.4(16) . .
Mg2 C5B C4B Mg3 0(2) . .
C2B C3B C4B O2B -177.4(8) . .
O1B C3B C4B O2B -0.7(12) . .
Mg3 C3B C4B O2B -2.3(7) . .
C2B C3B C4B C5B 4.2(13) . .
O1B C3B C4B C5B -179.2(8) . .
Mg3 C3B C4B C5B 179.3(8) . .
C2B C3B C4B Mg2 -167.6(17) . .
O1B C3B C4B Mg2 9(3) . .
Mg3 C3B C4B Mg2 8(2) . .
C2B C3B C4B Mg3 -175.2(8) . .
O1B C3B C4B Mg3 1.5(6) . .
C3C C2C C1C C6C 1.2(16) . .
C28C C2C C1C C6C 179.0(9) . .
O4C C10C C9C C8C 174.7(9) . .
C11C C10C C9C C8C -5.2(16) . .
Mg10 C10C C9C C8C -177(3) . .
O4C C10C C9C C7C 3.1(16) . .
C11C C10C C9C C7C -176.8(9) . .
Mg10 C10C C9C C7C 11(4) . .
C13C C8C C9C C10C 4.4(15) . .
C13C C8C C9C C7C 175.7(9) . .
C6C C7C C9C C10C 89.6(12) . .
C29C C7C C9C C10C -143.0(11) . .
C6C C7C C9C C8C -81.8(12) . .
C29C C7C C9C C8C 45.6(13) . .
Mg14 O3E C5E C6E -176.4(8) . .
Mg14 O3E C5E C4E 2.6(10) . .
C1E C6E C5E O3E -177.3(9) . .
C7E C6E C5E O3E 0.4(15) . .
C1E C6E C5E C4E 3.6(14) . .
C7E C6E C5E C4E -178.6(8) . .
C1E C6E C5E Mg14 173(3) . .
C7E C6E C5E Mg14 -9(4) . .
O2E C4E C5E O3E -0.6(13) . .
C3E C4E C5E O3E 177.2(8) . .
Mg14 C4E C5E O3E -1.8(7) . .
Mg15 C4E C5E O3E -1(3) . .
O2E C4E C5E C6E 178.5(9) . .
C3E C4E C5E C6E -3.6(14) . .
Mg14 C4E C5E C6E 177.3(9) . .
Mg15 C4E C5E C6E 177.6(17) . .
O2E C4E C5E Mg14 1.2(7) . .
C3E C4E C5E Mg14 179.0(9) . .
Mg15 C4E C5E Mg14 0(2) . .
C26C C27C C22C C23C 1.4(15) . .
C28C C27C C22C C23C -177.4(9) . .
C24C C23C C22C C27C 0.4(15) . .
C21C C23C C22C C27C 178.0(9) . .
Mg3 O3C C5C C6C -170.8(8) . .
Mg3 O3C C5C C4C 8.5(10) . .
C5E C6E C7E C29E 144.9(9) . .
C1E C6E C7E C29E -37.4(12) . .
C5E C6E C7E C9E -87.1(11) . .
C1E C6E C7E C9E 90.6(10) . .
C8E C9E C7E C29E 40.5(12) . .
C10E C9E C7E C29E -144.7(9) . .
C8E C9E C7E C6E -88.2(10) . .
C10E C9E C7E C6E 86.6(10) . .
Mg3 O2C C4C C3C 177.0(7) . .
Mg1 O2C C4C C3C 3.6(11) . .
Mg3 O2C C4C C5C -2.3(11) . .
Mg1 O2C C4C C5C -175.7(7) . .
Mg1 O2C C4C Mg3 -173.4(7) . .
Mg3 O2C C4C Mg1 173.4(7) . .
O1C C3C C4C O2C 1.5(14) . .
C2C C3C C4C O2C -176.2(9) . .
Mg1 C3C C4C O2C -2.5(8) . .
O1C C3C C4C C5C -179.2(8) . .
C2C C3C C4C C5C 3.0(14) . .
Mg1 C3C C4C C5C 176.8(9) . .
O1C C3C C4C Mg3 9(3) . .
C2C C3C C4C Mg3 -169.1(19) . .
Mg1 C3C C4C Mg3 5(2) . .
O1C C3C C4C Mg1 4.0(8) . .
C2C C3C C4C Mg1 -173.7(9) . .
O3C C5C C4C O2C -4.4(13) . .
C6C C5C C4C O2C 174.9(9) . .
Mg3 C5C C4C O2C 1.6(8) . .
O3C C5C C4C C3C 176.3(8) . .
C6C C5C C4C C3C -4.3(15) . .
Mg3 C5C C4C C3C -177.7(9) . .
O3C C5C C4C Mg3 -6.0(7) . .
C6C C5C C4C Mg3 173.3(9) . .
O3C C5C C4C Mg1 -15(3) . .
C6C C5C C4C Mg1 164.6(19) . .
Mg3 C5C C4C Mg1 -9(2) . .
O9B C19B C18B O8B -3.2(14) . .
C20B C19B C18B O8B 178.7(8) . .
Mg5 C19B C18B O8B 2.3(8) 2_565 .
O9B C19B C18B C17B 178.0(8) . .
C20B C19B C18B C17B -0.1(14) . .
Mg5 C19B C18B C17B -176.5(9) 2_565 .
O9B C19B C18B Mg5 -5.4(7) . 2_565
C20B C19B C18B Mg5 176.5(9) . 2_565
O9B C19B C18B Mg6 -16(3) . .
C20B C19B C18B Mg6 166.2(19) . .
Mg5 C19B C18B Mg6 -10(2) 2_565 .
Mg6 O8B C18B C19B -174.5(7) . .
Mg5 O8B C18B C19B -3.2(11) 2_565 .
Mg6 O8B C18B C17B 4.3(11) . .
Mg5 O8B C18B C17B 175.6(7) 2_565 .
Mg6 O8B C18B Mg5 -171.3(8) . 2_565
Mg5 O8B C18B Mg6 171.3(8) 2_565 .
O7B C17B C18B C19B -177.3(9) . .
C16B C17B C18B C19B -1.5(14) . .
Mg6 C17B C18B C19B 175.9(9) . .
O7B C17B C18B O8B 3.9(13) . .
C16B C17B C18B O8B 179.6(9) . .
Mg6 C17B C18B O8B -3.0(7) . .
O7B C17B C18B Mg5 13(3) . 2_565
C16B C17B C18B Mg5 -170.8(16) . 2_565
Mg6 C17B C18B Mg5 7(2) . 2_565
O7B C17B C18B Mg6 6.9(7) . .
C16B C17B C18B Mg6 -177.4(9) . .
Mg9 O8C C18C C19C 178.3(8) . .
Mg8 O8C C18C C19C -7.6(12) 2_565 .
Mg9 O8C C18C C17C 5.1(12) . .
Mg8 O8C C18C C17C 179.2(8) 2_565 .
Mg9 O8C C18C Mg8 -174.1(9) . 2_565
Mg8 O8C C18C Mg9 174.1(9) 2_565 .
O7C C17C C18C O8C 0.1(14) . .
C16C C17C C18C O8C -178.2(9) . .
Mg9 C17C C18C O8C -3.5(8) . .
O7C C17C C18C C19C -173.3(9) . .
C16C C17C C18C C19C 8.4(15) . .
Mg9 C17C C18C C19C -176.9(10) . .
O7C C17C C18C Mg8 2(3) . 2_565
C16C C17C C18C Mg8 -176(2) . 2_565
Mg9 C17C C18C Mg8 -2(3) . 2_565
O7C C17C C18C Mg9 3.7(7) . .
C16C C17C C18C Mg9 -174.7(9) . .
O6C C12C C13C C8C -179.4(9) . .
C11C C12C C13C C8C 9.8(14) . .
Mg11 C12C C13C C8C 161(3) . .
O6C C12C C13C C14C -7.0(15) . .
C11C C12C C13C C14C -177.7(9) . .
Mg11 C12C C13C C14C -27(4) . .
C9C C8C C13C C12C -7.0(15) . .
C9C C8C C13C C14C -179.2(9) . .
C16C C14C C13C C12C -88.3(12) . .
C32C C14C C13C C12C 146.4(10) . .
C16C C14C C13C C8C 84.2(12) . .
C32C C14C C13C C8C -41.1(14) . .
Mg4 O11C C25C C26C -2.6(11) . .
Mg6 O11C C25C C26C 176.6(7) 2_565 .
Mg4 O11C C25C C24C -178.2(7) . .
Mg6 O11C C25C C24C 1.0(11) 2_565 .
Mg6 O11C C25C Mg4 179.3(8) 2_565 .
Mg4 O11C C25C Mg6 -179.3(8) . 2_565
C23C C24C C25C O11C -179.1(9) . .
O10C C24C C25C O11C -1.2(14) . .
Mg6 C24C C25C O11C -0.7(8) 2_565 .
C23C C24C C25C C26C 5.2(15) . .
O10C C24C C25C C26C -176.9(9) . .
Mg6 C24C C25C C26C -176.4(9) 2_565 .
C23C C24C C25C Mg4 176.8(18) . .
O10C C24C C25C Mg4 -5(3) . .
Mg6 C24C C25C Mg4 -5(2) 2_565 .
C23C C24C C25C Mg6 -178.4(10) . 2_565
O10C C24C C25C Mg6 -0.5(7) . 2_565
C9D C7D C29D C30D 64.0(14) . .
C6D C7D C29D C30D -170.5(11) . .
O10A C24A C23A C22A 176.7(8) . .
C25A C24A C23A C22A -3.0(14) . .
Mg9 C24A C23A C22A -170(3) 2_565 .
O10A C24A C23A C21A -0.8(14) . .
C25A C24A C23A C21A 179.5(8) . .
Mg9 C24A C23A C21A 13(4) 2_565 .
C27A C22A C23A C24A 4.7(14) . .
C27A C22A C23A C21A -178.0(8) . .
C17C C16C C15C C20C 2.8(17) . .
C14C C16C C15C C20C 175.7(10) . .
C19C C20C C15C C16C -1.5(16) . .
C21C C20C C15C C16C 178.1(10) . .
C2E C28E C38E C39E 174.8(12) . .
C27E C28E C38E C39E -59.5(14) . .
C24A C23A C21A C35A -146.6(10) . .
C22A C23A C21A C35A 36.0(13) . .
C24A C23A C21A C20A 88.0(11) . .
C22A C23A C21A C20A -89.4(11) . .
C15A C20A C21A C35A -36.5(13) . .
C19A C20A C21A C35A 146.2(10) . .
C15A C20A C21A C23A 89.9(11) . .
C19A C20A C21A C23A -87.4(11) . .
C9A C7A C29A C30A 69.1(12) . .
C6A C7A C29A C30A -167.7(9) . .
C24C C23C C21C C35C -143.5(11) . .
C22C C23C C21C C35C 38.8(15) . .
C24C C23C C21C C20C 89.4(11) . .
C22C C23C C21C C20C -88.2(11) . .
C15C C20C C21C C35C -33.8(14) . .
C19C C20C C21C C35C 145.7(10) . .
C15C C20C C21C C23C 92.5(12) . .
C19C C20C C21C C23C -88.0(11) . .
C2C C1C C6C C5C -2.4(16) . .
C2C C1C C6C C7C -178.7(10) . .
O3C C5C C6C C1C -176.9(9) . .
C4C C5C C6C C1C 3.9(14) . .
Mg3 C5C C6C C1C 160(2) . .
O3C C5C C6C C7C -0.3(14) . .
C4C C5C C6C C7C -179.6(9) . .
Mg3 C5C C6C C7C -24(3) . .
C9C C7C C6C C1C 90.3(12) . .
C29C C7C C6C C1C -34.8(14) . .
C9C C7C C6C C5C -85.9(11) . .
C29C C7C C6C C5C 149.0(9) . .
Mg8 O9C C19C C18C 5.6(11) 2_565 .
Mg8 O9C C19C C20C -172.5(8) 2_565 .
O8C C18C C19C O9C 1.3(15) . .
C17C C18C C19C O9C 174.6(9) . .
Mg8 C18C C19C O9C -4.0(8) 2_565 .
Mg9 C18C C19C O9C 5(3) . .
O8C C18C C19C C20C 179.6(9) . .
C17C C18C C19C C20C -7.1(15) . .
Mg8 C18C C19C C20C 174.2(9) 2_565 .
Mg9 C18C C19C C20C -176(2) . .
O8C C18C C19C Mg8 5.3(9) . 2_565
C17C C18C C19C Mg8 178.6(9) . 2_565
Mg9 C18C C19C Mg8 9(3) . 2_565
C15C C20C C19C O9C -178.3(9) . .
C21C C20C C19C O9C 2.2(15) . .
C15C C20C C19C C18C 3.7(15) . .
C21C C20C C19C C18C -175.9(9) . .
C15C C20C C19C Mg8 160(3) . 2_565
C21C C20C C19C Mg8 -19(4) . 2_565
O11C C25C C26C O12C 0.4(13) . .
C24C C25C C26C O12C 176.1(8) . .
Mg4 C25C C26C O12C -1.3(7) . .
Mg6 C25C C26C O12C 8(3) 2_565 .
O11C C25C C26C C27C -179.1(9) . .
C24C C25C C26C C27C -3.4(15) . .
Mg4 C25C C26C C27C 179.1(9) . .
Mg6 C25C C26C C27C -171.2(19) 2_565 .
O11C C25C C26C Mg4 1.8(8) . .
C24C C25C C26C Mg4 177.5(9) . .
Mg6 C25C C26C Mg4 10(2) 2_565 .
Mg4 O12C C26C C25C 2.0(10) . .
Mg4 O12C C26C C27C -178.5(8) . .
C22C C27C C26C C25C 0.2(15) . .
C28C C27C C26C C25C 179.1(9) . .
C22C C27C C26C O12C -179.4(9) . .
C28C C27C C26C O12C -0.4(14) . .
C22C C27C C26C Mg4 177(2) . .
C28C C27C C26C Mg4 -4(3) . .
C20E C21E C35E C36E -66.9(11) . .
C23E C21E C35E C36E 163.9(9) . .
C2A C28A C38A C39A 172.1(11) . .
C27A C28A C38A C39A -64.0(12) . .
C27D C28D C38D C39D -58.7(12) . .
C2D C28D C38D C39D 175.1(9) . .
C6E C7E C29E C30E -61.1(12) . .
C9E C7E C29E C30E 172.7(9) . .
C23A C21A C35A C36A 63.8(13) . .
C20A C21A C35A C36A -172.4(10) . .
C2C C28C C38C C39C 169.4(10) . .
C27C C28C C38C C39C -67.0(13) . .
C33A C32A C14A C16A 70.0(15) . .
C33A C32A C14A C13A -162.2(13) . .
C15A C16A C14A C32A 36.8(13) . .
C17A C16A C14A C32A -145.1(9) . .
C15A C16A C14A C13A -91.2(10) . .
C17A C16A C14A C13A 86.9(10) . .
C8A C13A C14A C32A -40.7(13) . .
C12A C13A C14A C32A 144.1(10) . .
C8A C13A C14A C16A 90.6(10) . .
C12A C13A C14A C16A -84.7(10) . .
C14B C32B C33B C34B -179.1(10) . .
C23C C21C C35C C36C 172.8(15) . .
C20C C21C C35C C36C -63.3(17) . .
C28D C38D C39D C40D 169.0(10) . .
C21A C35A C36A C37A 177.2(12) . .
C6C C7C C29C C30C -63.4(14) . .
C9C C7C C29C C30C 168.9(11) . .
C14D C32D C33D C34D -179.1(13) . .
C28F C38F C39F C40F 175.2(11) . .
C7A C29A C30A C31A -176.7(11) . .
C16C C14C C32C C33C 61.1(17) . .
C13C C14C C32C C33C -172.3(15) . .
C3P C2P N1P C6P 0.0(16) . .
C7E C29E C30E C31E 168.0(15) . .
C7D C29D C30D C31D 179.2(15) . .
C21B C35B C36B C37B -172.7(14) . .
C28C C38C C39C C40C -179.7(15) . .
C28B C38B C39B C40B -172.9(13) . .
C14F C32F C33F C34F 173.6(13) . .
C14A C32A C33A C34A 171.2(15) . .
C21E C35E C36E C37E -174.4(15) . .
C28A C38A C39A C40A -178.4(17) . .
N1P C2P C3P C4P 1.0(16) . .
C9P C8P N2P C12P -1(2) . .
C7C C29C C30C C31C -171.3(17) . .
C21D C35D C36D C37D 171.3(13) . .
N2P C8P C9P C10P -3.1(19) . .
C2P N1P C6P C5P -6(2) . .
C2P C3P C4P C5P 4(3) . .
N1P C6P C5P C4P 12(3) . .
C3P C4P C5P C6P -11(3) . .
C21F C35F C36F C37F -177.3(18) . .
C28E C38E C39E C40E -166.9(13) . .
C14C C32C C33C C34C -175.4(19) . .
C21C C35C C36C C37C -158.8(19) . .
C8P N2P C12P C11P 1(4) . .
C8P C9P C10P C11P 6(3) . .
C9P C10P C11P C12P -5(4) . .
N2P C12P C11P C10P 2(5) . .
C14E C32E C33E C34E 70(2) . .
